data_4346463
loop_
_publ_author_name
'Thuijs, Annaliese E.'
'King, Philippa'
'Abboud, Khalil A.'
'Christou, George'

_publ_section_title
;
 New structural types of Mn16 single-molecule magnets: W-shaped topology
 from reductive aggregation.
;
_journal_issue 18
_journal_name_full 'Inorganic chemistry'
_journal_page_first 9127
_journal_page_last 9137
_journal_paper_doi 10.1021/acs.inorgchem.5b01553
_journal_volume 54
_journal_year 2015
_chemical_formula_sum 'C249.75 H326.5 Cl20 Mn16 O70'
_chemical_formula_weight 6036.63
_space_group_crystal_system triclinic
_space_group_IT_number 2
_space_group_name_Hall '-P 1'
_space_group_name_H-M_alt 'P -1'
_atom_sites_solution_hydrogens mixed
_audit_creation_method SHELXL-2014/6
_cell_angle_alpha 103.733(2)
_cell_angle_beta 104.435(2)
_cell_angle_gamma 104.396(2)
_cell_formula_units_Z 2
_cell_length_a 19.9744(19)
_cell_length_b 24.981(2)
_cell_length_c 30.850(3)
_cell_measurement_temperature 173(2)
_cell_measurement_theta_max 28.0
_cell_measurement_theta_min 2.0
_cell_volume 13684(2)
_computing_cell_refinement 'Bruker APEX2'
_computing_data_collection 'Bruker APEX2 (Bruker, 2008)'
_computing_data_reduction 'Bruker SAINT (Bruker, 2008)'
_computing_molecular_graphics 'SHELXTL-2014 (Sheldrick, 2014)'
_computing_publication_material 'SHELXTL-2014 (Sheldrick, 2014)'
_computing_structure_refinement 'SHELXTL-2014 (Sheldrick, 2014)'
_computing_structure_solution 'SHELXTL-2014 (Sheldrick, 2014)'
_diffrn_ambient_temperature 100(2)
_diffrn_measured_fraction_theta_full 0.516
_diffrn_measured_fraction_theta_max 1.000
_diffrn_measurement_device_type 'Bruker APEX-II CCD'
_diffrn_measurement_method 'phi and omega scans'
_diffrn_radiation_monochromator graphite
_diffrn_radiation_source 'fine-focus sealed tube'
_diffrn_radiation_type MoK\a
_diffrn_radiation_wavelength 0.71073
_diffrn_reflns_av_R_equivalents 0.1581
_diffrn_reflns_av_unetI/netI 0.3829
_diffrn_reflns_Laue_measured_fraction_full 0.516
_diffrn_reflns_Laue_measured_fraction_max 1.000
_diffrn_reflns_limit_h_max 19
_diffrn_reflns_limit_h_min -19
_diffrn_reflns_limit_k_max 24
_diffrn_reflns_limit_k_min -15
_diffrn_reflns_limit_l_max 29
_diffrn_reflns_limit_l_min -29
_diffrn_reflns_number 46727
_diffrn_reflns_point_group_measured_fraction_full 0.516
_diffrn_reflns_point_group_measured_fraction_max 1.000
_diffrn_reflns_theta_full 25.242
_diffrn_reflns_theta_max 20.000
_diffrn_reflns_theta_min 1.114
_diffrn_standards_interval_count 0
_diffrn_standards_interval_time 0
_diffrn_standards_number 0
_exptl_absorpt_coefficient_mu 0.983
_exptl_absorpt_correction_T_max 0.9563
_exptl_absorpt_correction_T_min 0.7852
_exptl_absorpt_correction_type analytical
_exptl_absorpt_process_details 'based on measured indexed crystal faces, Bruker SHELXTL2014 (Sheldrick, 2014)'
_exptl_crystal_colour brown
_exptl_crystal_density_diffrn 1.465
_exptl_crystal_density_meas 0
_exptl_crystal_description needles
_exptl_crystal_F_000 6250
_exptl_crystal_size_max 0.36
_exptl_crystal_size_mid 0.08
_exptl_crystal_size_min 0.04
_refine_diff_density_max 1.037
_refine_diff_density_min -0.422
_refine_diff_density_rms 0.098
_refine_ls_extinction_method none
_refine_ls_goodness_of_fit_ref 0.780
_refine_ls_hydrogen_treatment constr
_refine_ls_matrix_type full
_refine_ls_number_parameters 1606
_refine_ls_number_reflns 25525
_refine_ls_number_restraints 3909
_refine_ls_restrained_S_all 0.767
_refine_ls_R_factor_all 0.2063
_refine_ls_R_factor_gt 0.0908
_refine_ls_shift/su_max 0.009
_refine_ls_shift/su_mean 0.000
_refine_ls_structure_factor_coef Fsqd
_refine_ls_weighting_details 'w=1/[\s^2^(Fo^2^)+(0.1000P)^2^] where P=(Fo^2^+2Fc^2^)/3'
_refine_ls_weighting_scheme calc
_refine_ls_wR_factor_gt 0.2129
_refine_ls_wR_factor_ref 0.2420
_reflns_Friedel_coverage 0.000
_reflns_number_gt 7492
_reflns_number_total 25525
_reflns_threshold_expression 'I > 2\s(I)'
_cod_data_source_file ic5b01553_si_002.cif
_cod_data_source_block pk26
_cod_original_formula_sum 'C249.75 H326.50 Cl20 Mn16 O70'
_cod_database_code 4346463
_shelx_space_group_comment
; 
The symmetry employed for this shelxl refinement is uniquely defined 
by the following loop, which should always be used as a source of 
symmetry information in preference to the above space-group names. 
They are only intended as comments. 
;
_shelxl_version_number 2014/6

loop_
_space_group_symop_operation_xyz
'x, y, z'
'-x, -y, -z'

loop_
_atom_site_label
_atom_site_type_symbol
_atom_site_fract_x
_atom_site_fract_y
_atom_site_fract_z
_atom_site_U_iso_or_equiv
_atom_site_adp_type
_atom_site_occupancy
_atom_site_site_symmetry_order
_atom_site_calc_flag
_atom_site_refinement_flags_posn
_atom_site_refinement_flags_adp
_atom_site_refinement_flags_occupancy
_atom_site_disorder_assembly
_atom_site_disorder_group
Mn1 Mn 0.48516(14) 0.09051(12) 0.48580(9) 0.0579(8) Uani 1 1 d . U . . .
Mn2 Mn 0.60160(13) 0.21794(12) 0.51130(9) 0.0538(8) Uani 1 1 d . U . . .
Mn3 Mn 0.45860(13) 0.20822(12) 0.54349(9) 0.0493(8) Uani 1 1 d . U . . .
Mn4 Mn 0.74448(13) 0.31861(12) 0.57443(9) 0.0475(8) Uani 1 1 d . U . . .
Mn5 Mn 0.59993(13) 0.31386(12) 0.59912(8) 0.0450(8) Uani 1 1 d . U . . .
Mn6 Mn 0.46296(13) 0.28649(12) 0.63298(9) 0.0494(8) Uani 1 1 d . U . . .
Mn7 Mn 0.89535(13) 0.38103(12) 0.67116(9) 0.0492(8) Uani 1 1 d . U . . .
Mn8 Mn 0.76161(12) 0.38203(11) 0.68978(8) 0.0414(8) Uani 1 1 d . U . . .
Mn9 Mn 0.63392(12) 0.36868(11) 0.71509(8) 0.0417(8) Uani 1 1 d . U . . .
Mn10 Mn 0.51146(13) 0.34342(12) 0.74821(9) 0.0535(8) Uani 1 1 d . U . . .
Mn11 Mn 0.91344(12) 0.49992(12) 0.75330(8) 0.0457(8) Uani 1 1 d . U . . .
Mn12 Mn 0.77301(12) 0.49595(12) 0.78009(8) 0.0417(8) Uani 1 1 d . U . . .
Mn13 Mn 0.63823(13) 0.47099(12) 0.81441(9) 0.0473(8) Uani 1 1 d . U . . .
Mn14 Mn 0.92710(13) 0.56311(12) 0.84996(8) 0.0453(8) Uani 1 1 d . U . . .
Mn15 Mn 0.79045(13) 0.54839(12) 0.88837(8) 0.0450(8) Uani 1 1 d . U . . .
Mn16 Mn 0.94950(13) 0.56465(12) 0.95926(8) 0.0450(8) Uani 1 1 d . U . . .
O1 O 0.4470(6) 0.0081(5) 0.4495(4) 0.070(3) Uani 1 1 d D U . . .
C204 C 0.391(3) -0.022(2) 0.3994(11) 0.06(2) Uiso 0.25 1 d D . P A 1
H20M H 0.3829 -0.0643 0.3907 0.088 Uiso 0.25 1 calc R U P A 1
H20N H 0.3451 -0.0149 0.3986 0.088 Uiso 0.25 1 calc R U P A 1
H20O H 0.4106 -0.0067 0.3770 0.088 Uiso 0.25 1 calc R U P A 1
H1A H 0.4607 -0.0128 0.4640 0.071 Uiso 0.75 1 d R U P A 2
O2 O 0.4987(6) 0.1018(5) 0.4252(4) 0.070(3) Uani 1 1 d . U . . .
O3 O 0.5540(6) 0.2020(6) 0.4459(4) 0.065(3) Uani 1 1 d . U . . .
O4 O 0.5887(6) 0.0773(5) 0.5084(4) 0.068(3) Uani 1 1 d . U . . .
O5 O 0.6600(5) 0.1567(5) 0.5020(3) 0.049(3) Uani 1 1 d . U . . .
O6 O 0.3766(5) 0.0913(5) 0.4529(4) 0.059(3) Uani 1 1 d . U . . .
O7 O 0.3861(6) 0.1871(5) 0.4821(4) 0.058(3) Uani 1 1 d . U . . .
O8 O 0.4609(5) 0.0681(5) 0.5398(4) 0.060(3) Uani 1 1 d . U . . .
O9 O 0.4142(5) 0.1362(5) 0.5670(4) 0.052(3) Uani 1 1 d . U . . .
O10 O 0.5406(5) 0.2794(5) 0.5325(3) 0.053(2) Uani 1 1 d . U . . .
O11 O 0.3999(5) 0.2518(4) 0.5687(4) 0.054(3) Uani 1 1 d . U . . .
O12 O 0.5271(5) 0.2528(4) 0.6064(3) 0.050(3) Uani 1 1 d . U . . .
O13 O 0.6575(5) 0.2490(5) 0.5782(3) 0.046(2) Uani 1 1 d . U . . .
O14 O 0.6821(5) 0.2786(5) 0.5086(4) 0.058(3) Uani 1 1 d . U . . .
O15 O 0.6770(5) 0.3604(5) 0.5824(3) 0.052(3) Uani 1 1 d . U . . .
H15N H 0.6808 0.3977 0.5787 0.063 Uiso 1 1 calc R U . . .
O16 O 0.5344(6) 0.3687(5) 0.6110(4) 0.058(3) Uani 1 1 d . U . . .
O17 O 0.8085(5) 0.3920(5) 0.5567(3) 0.053(3) Uani 1 1 d . U . . .
H17N H 0.8600 0.4000 0.5655 0.063 Uiso 1 1 calc R U . . .
O18 O 0.8159(6) 0.2803(5) 0.5609(4) 0.053(3) Uani 1 1 d . U . . .
O19 O 0.9199(5) 0.3352(5) 0.6207(4) 0.049(3) Uani 1 1 d . U . . .
O20 O 0.7936(5) 0.3481(4) 0.6396(3) 0.036(2) Uani 1 1 d . U . . .
O21 O 0.6609(5) 0.3386(4) 0.6613(3) 0.040(2) Uani 1 1 d . U . . .
O22 O 0.5311(5) 0.3164(4) 0.6916(3) 0.047(2) Uani 1 1 d . U . . .
O23 O 0.3894(5) 0.2266(4) 0.6535(4) 0.052(3) Uani 1 1 d . U . . .
O24 O 0.4187(6) 0.2844(5) 0.7293(4) 0.061(3) Uani 1 1 d . U . . .
O25 O 0.4050(6) 0.3387(5) 0.6436(4) 0.063(3) Uani 1 1 d . U . . .
O26 O 0.4518(6) 0.3998(5) 0.7186(4) 0.065(3) Uani 1 1 d . U . . .
O27 O 0.5619(6) 0.2812(5) 0.7811(4) 0.065(3) Uani 1 1 d . U . . .
H27J H 0.6114 0.2962 0.8013 0.078 Uiso 1 1 calc R U . . .
O28 O 0.6019(5) 0.4358(5) 0.6862(4) 0.049(3) Uani 1 1 d . U . . .
O29 O 0.6708(5) 0.2999(4) 0.7423(3) 0.044(3) Uani 1 1 d . U . . .
O30 O 0.6066(5) 0.3968(4) 0.7708(3) 0.040(2) Uani 1 1 d . U . . .
O31 O 0.7489(5) 0.4513(5) 0.6581(3) 0.044(3) Uani 1 1 d . U . . .
O32 O 0.8062(5) 0.5273(4) 0.7250(3) 0.043(3) Uani 1 1 d . U . . .
O33 O 0.8666(5) 0.4207(4) 0.7178(3) 0.041(2) Uani 1 1 d . U . . .
O34 O 0.7322(5) 0.4177(4) 0.7405(3) 0.039(2) Uani 1 1 d . U . . .
O35 O 0.4960(5) 0.3703(5) 0.8084(4) 0.057(3) Uani 1 1 d . U . . .
O36 O 0.5993(6) 0.4398(5) 0.8595(3) 0.053(3) Uani 1 1 d . U . . .
O37 O 0.5392(5) 0.4982(5) 0.7911(4) 0.062(3) Uani 1 1 d D U . . .
C203 C 0.541(2) 0.5622(11) 0.7852(13) 0.095(14) Uiso 0.5 1 d D . P B 1
H20J H 0.4912 0.5632 0.7747 0.142 Uiso 0.5 1 calc R U P B 1
H20K H 0.5689 0.5927 0.8157 0.142 Uiso 0.5 1 calc R U P B 1
H20L H 0.5649 0.5689 0.7619 0.142 Uiso 0.5 1 calc R U P B 1
H37J H 0.4974 0.4736 0.7846 0.114 Uiso 0.5 1 d R U P B 2
O38 O 0.6762(5) 0.5048(5) 0.7708(3) 0.051(3) Uani 1 1 d . U . . .
H38M H 0.6527 0.5218 0.7497 0.062 Uiso 1 1 calc R U . . .
O39 O 0.7521(5) 0.4734(5) 0.8433(3) 0.042(2) Uani 1 1 d . U . . .
O40 O 0.6885(5) 0.5437(5) 0.8637(3) 0.054(3) Uani 1 1 d . U . . .
O41 O 0.8729(5) 0.4916(4) 0.8023(3) 0.041(2) Uani 1 1 d . U . . .
O42 O 0.9386(5) 0.5275(5) 0.7014(4) 0.056(3) Uani 1 1 d . U . . .
O43 O 0.9116(5) 0.4504(5) 0.6400(4) 0.049(3) Uani 1 1 d . U . . .
O44 O 0.9977(6) 0.4090(5) 0.7066(4) 0.060(3) Uani 1 1 d . U . . .
O45 O 1.0138(5) 0.4856(5) 0.7689(3) 0.052(3) Uani 1 1 d . U . . .
O46 O 0.9590(5) 0.5766(5) 0.7984(3) 0.047(3) Uani 1 1 d . U . . .
O47 O 0.8157(5) 0.5715(5) 0.8260(3) 0.046(2) Uani 1 1 d . U . . .
O48 O 0.8897(5) 0.5514(4) 0.8995(3) 0.039(2) Uani 1 1 d . U . . .
O49 O 0.7735(5) 0.5113(5) 0.9418(3) 0.048(3) Uani 1 1 d . U . . .
O50 O 0.8828(5) 0.5027(5) 0.9717(3) 0.045(3) Uani 1 1 d . U . . .
O51 O 0.8152(5) 0.6277(5) 0.9268(3) 0.044(3) Uani 1 1 d . U . . .
O52 O 0.9086(5) 0.6305(5) 0.9890(3) 0.051(3) Uani 1 1 d . U . . .
O53 O 1.0006(5) 0.5012(5) 0.9349(3) 0.050(3) Uani 1 1 d . U . . .
O54 O 1.0108(5) 0.5258(5) 0.8711(3) 0.046(3) Uani 1 1 d . U . . .
O55 O 0.9814(5) 0.6427(5) 0.8873(4) 0.044(3) Uani 1 1 d . U . . .
O56 O 1.0279(5) 0.6308(5) 0.9571(3) 0.050(3) Uani 1 1 d . U . . .
O57 O 1.0155(5) 0.5794(5) 1.0241(3) 0.053(3) Uani 1 1 d . U . . .
H57A H 1.0146 0.5453 1.0328 0.064 Uiso 1 1 calc R U . . .
O58 O 0.5228(5) 0.1705(4) 0.5208(3) 0.048(2) Uani 1 1 d . U . . .
O59 O 0.8905(5) 0.3060(5) 0.7027(3) 0.053(3) Uani 1 1 d . U . . .
H59D H 0.8897 0.3126 0.7342 0.063 Uiso 1 1 calc R U . . .
O60 O 0.7759(5) 0.3135(4) 0.7248(3) 0.047(3) Uani 1 1 d . U . . .
C1 C 0.5211(10) 0.1528(10) 0.4176(7) 0.067(5) Uani 1 1 d . U . . .
C21 C 0.4928(8) 0.1438(8) 0.3635(4) 0.086(7) Uiso 1 1 d G . . . .
C22 C 0.5195(7) 0.1906(6) 0.3486(6) 0.130(9) Uiso 1 1 d G . . . .
H22A H 0.5547 0.2258 0.3708 0.156 Uiso 1 1 calc R U . . .
C23 C 0.4947(10) 0.1861(7) 0.3011(7) 0.193(13) Uiso 1 1 d G . . . .
H23A H 0.5129 0.2181 0.2909 0.232 Uiso 1 1 calc R U . . .
C24 C 0.4431(10) 0.1347(10) 0.2686(4) 0.156(11) Uiso 1 1 d DG . . . .
C25 C 0.4164(7) 0.0878(7) 0.2835(6) 0.153(10) Uiso 1 1 d G . . . .
H25A H 0.3812 0.0527 0.2612 0.184 Uiso 1 1 calc R U . . .
C26 C 0.4412(8) 0.0924(6) 0.3309(6) 0.116(8) Uiso 1 1 d G . . . .
H26A H 0.4230 0.0604 0.3411 0.140 Uiso 1 1 calc R U . . .
C27 C 0.4101(17) 0.1273(15) 0.2148(8) 0.214(11) Uiso 0.5 1 d D . P C 1
C28 C 0.422(3) 0.1869(15) 0.207(2) 0.214(11) Uiso 0.5 1 d D . P C 1
H28A H 0.4727 0.2115 0.2234 0.321 Uiso 0.5 1 calc R U P C 1
H28B H 0.4098 0.1815 0.1730 0.321 Uiso 0.5 1 calc R U P C 1
H28C H 0.3895 0.2056 0.2192 0.321 Uiso 0.5 1 calc R U P C 1
C29 C 0.456(3) 0.097(2) 0.189(2) 0.214(11) Uiso 0.5 1 d D . P C 1
H29A H 0.4506 0.0585 0.1936 0.321 Uiso 0.5 1 calc R U P C 1
H29B H 0.4392 0.0922 0.1557 0.321 Uiso 0.5 1 calc R U P C 1
H29C H 0.5080 0.1210 0.2032 0.321 Uiso 0.5 1 calc R U P C 1
C30 C 0.3301(18) 0.086(2) 0.189(2) 0.214(11) Uiso 0.5 1 d D . P C 1
H30E H 0.3249 0.0488 0.1953 0.321 Uiso 0.5 1 calc R U P C 1
H30F H 0.2971 0.1040 0.2016 0.321 Uiso 0.5 1 calc R U P C 1
H30G H 0.3175 0.0799 0.1554 0.321 Uiso 0.5 1 calc R U P C 1
C227 C 0.418(4) 0.125(3) 0.2142(9) 0.214(11) Uiso 0.5 1 d D . P C 2
C228 C 0.462(3) 0.173(2) 0.202(2) 0.214(11) Uiso 0.5 1 d D . P C 2
H22B H 0.4711 0.2103 0.2250 0.321 Uiso 0.5 1 calc R U P C 2
H22C H 0.5094 0.1671 0.2022 0.321 Uiso 0.5 1 calc R U P C 2
H22D H 0.4360 0.1721 0.1703 0.321 Uiso 0.5 1 calc R U P C 2
C229 C 0.401(4) 0.0664(19) 0.1831(19) 0.214(11) Uiso 0.5 1 d D . P C 2
H22E H 0.3716 0.0385 0.1944 0.321 Uiso 0.5 1 calc R U P C 2
H22F H 0.3727 0.0630 0.1510 0.321 Uiso 0.5 1 calc R U P C 2
H22G H 0.4461 0.0581 0.1829 0.321 Uiso 0.5 1 calc R U P C 2
C230 C 0.330(2) 0.125(3) 0.209(2) 0.214(11) Uiso 0.5 1 d D . P C 2
H23B H 0.3318 0.1631 0.2282 0.321 Uiso 0.5 1 calc R U P C 2
H23C H 0.3034 0.1185 0.1757 0.321 Uiso 0.5 1 calc R U P C 2
H23D H 0.3058 0.0944 0.2195 0.321 Uiso 0.5 1 calc R U P C 2
C2 C 0.6518(10) 0.1103(9) 0.5124(6) 0.059(5) Uani 1 1 d . U . . .
C31 C 0.7152(6) 0.0899(7) 0.5269(4) 0.071(6) Uiso 1 1 d G . . . .
C32 C 0.7835(8) 0.1327(5) 0.5486(4) 0.084(7) Uiso 1 1 d G . . . .
H32A H 0.7889 0.1718 0.5493 0.101 Uiso 1 1 calc R U . . .
C33 C 0.8439(6) 0.1183(7) 0.5692(4) 0.116(8) Uiso 1 1 d G . . . .
H33A H 0.8906 0.1476 0.5841 0.140 Uiso 1 1 calc R U . . .
C34 C 0.8360(8) 0.0611(8) 0.5682(5) 0.144(10) Uiso 1 1 d DG . . . .
C35 C 0.7678(10) 0.0182(5) 0.5464(5) 0.148(10) Uiso 1 1 d G . . . .
H35A H 0.7624 -0.0209 0.5457 0.178 Uiso 1 1 calc R U . . .
C36 C 0.7074(7) 0.0326(6) 0.5258(4) 0.108(8) Uiso 1 1 d G . . . .
H36A H 0.6607 0.0034 0.5110 0.129 Uiso 1 1 calc R U . . .
C37 C 0.8993(10) 0.0509(9) 0.6022(6) 0.166(8) Uiso 0.7 1 d D . P D 1
C38 C 0.888(3) -0.0150(9) 0.5893(15) 0.166(8) Uiso 0.7 1 d D . P D 1
H38A H 0.9284 -0.0215 0.6109 0.250 Uiso 0.7 1 calc R U P D 1
H38B H 0.8416 -0.0355 0.5922 0.250 Uiso 0.7 1 calc R U P D 1
H38C H 0.8876 -0.0300 0.5568 0.250 Uiso 0.7 1 calc R U P D 1
C39 C 0.964(2) 0.0757(16) 0.5834(14) 0.166(8) Uiso 0.7 1 d D . P D 1
H39A H 0.9750 0.1179 0.5902 0.250 Uiso 0.7 1 calc R U P D 1
H39B H 1.0078 0.0678 0.5993 0.250 Uiso 0.7 1 calc R U P D 1
H39C H 0.9494 0.0568 0.5493 0.250 Uiso 0.7 1 calc R U P D 1
C40 C 0.914(2) 0.0832(17) 0.6554(9) 0.166(8) Uiso 0.7 1 d D . P D 1
H40A H 0.9206 0.1246 0.6600 0.250 Uiso 0.7 1 calc R U P D 1
H40B H 0.8729 0.0659 0.6648 0.250 Uiso 0.7 1 calc R U P D 1
H40C H 0.9589 0.0794 0.6747 0.250 Uiso 0.7 1 calc R U P D 1
C237 C 0.8974(12) 0.0503(10) 0.6022(7) 0.166(8) Uiso 0.3 1 d DG . P D 2
C238 C 0.878(6) -0.0129(15) 0.604(3) 0.166(8) Uiso 0.3 1 d DG . P D 2
H23E H 0.9191 -0.0173 0.6256 0.250 Uiso 0.3 1 d G U P D 2
H23F H 0.8348 -0.0218 0.6139 0.250 Uiso 0.3 1 d G U P D 2
H23G H 0.8667 -0.0398 0.5719 0.250 Uiso 0.3 1 d G U P D 2
C239 C 0.950(4) 0.057(3) 0.572(3) 0.166(8) Uiso 0.3 1 d DG . P D 2
H23H H 0.9950 0.0495 0.5871 0.250 Uiso 0.3 1 d G U P D 2
H23I H 0.9258 0.0280 0.5402 0.250 Uiso 0.3 1 d G U P D 2
H23J H 0.9627 0.0960 0.5695 0.250 Uiso 0.3 1 d G U P D 2
C240 C 0.933(5) 0.093(3) 0.6536(13) 0.166(8) Uiso 0.3 1 d DG . P D 2
H24A H 0.9706 0.0799 0.6713 0.250 Uiso 0.3 1 d G U P D 2
H24B H 0.9562 0.1322 0.6530 0.250 Uiso 0.3 1 d G U P D 2
H24C H 0.8958 0.0936 0.6688 0.250 Uiso 0.3 1 d G U P D 2
C3 C 0.3612(8) 0.1372(9) 0.4523(6) 0.048(5) Uani 1 1 d . U . . .
C41 C 0.2950(6) 0.1247(7) 0.4081(4) 0.079(6) Uiso 1 1 d G . . . .
C42 C 0.2559(9) 0.1636(5) 0.4073(5) 0.125(9) Uiso 1 1 d G . . . .
H42A H 0.2681 0.1963 0.4344 0.150 Uiso 1 1 calc R U . . .
C43 C 0.1991(8) 0.1546(7) 0.3668(7) 0.14(1) Uiso 1 1 d G . . . .
H43A H 0.1724 0.1812 0.3662 0.169 Uiso 1 1 calc R U . . .
C44 C 0.1813(7) 0.1067(8) 0.3271(5) 0.117(8) Uiso 1 1 d DG . . . .
C45 C 0.2204(9) 0.0678(6) 0.3279(4) 0.161(11) Uiso 1 1 d G . . . .
H45A H 0.2082 0.0351 0.3008 0.193 Uiso 1 1 calc R U . . .
C46 C 0.2772(8) 0.0768(6) 0.3684(6) 0.110(8) Uiso 1 1 d G . . . .
H46A H 0.3039 0.0502 0.3689 0.132 Uiso 1 1 calc R U . . .
C47 C 0.1191(14) 0.1018(14) 0.2822(9) 0.166(8) Uiso 0.5 1 d D . P E 1
C48 C 0.091(3) 0.0375(14) 0.2522(17) 0.166(8) Uiso 0.5 1 d D . P E 1
H48A H 0.1306 0.0265 0.2437 0.249 Uiso 0.5 1 calc R U P E 1
H48B H 0.0720 0.0134 0.2702 0.249 Uiso 0.5 1 calc R U P E 1
H48C H 0.0511 0.0314 0.2234 0.249 Uiso 0.5 1 calc R U P E 1
C49 C 0.146(3) 0.142(2) 0.2534(17) 0.166(8) Uiso 0.5 1 d D . P E 1
H49A H 0.1636 0.1827 0.2732 0.249 Uiso 0.5 1 calc R U P E 1
H49B H 0.1851 0.1318 0.2435 0.249 Uiso 0.5 1 calc R U P E 1
H49C H 0.1047 0.1358 0.2254 0.249 Uiso 0.5 1 calc R U P E 1
C50 C 0.054(2) 0.117(2) 0.2948(16) 0.166(8) Uiso 0.5 1 d D . P E 1
H50A H 0.0704 0.1582 0.3141 0.249 Uiso 0.5 1 calc R U P E 1
H50B H 0.0146 0.1104 0.2657 0.249 Uiso 0.5 1 calc R U P E 1
H50C H 0.0355 0.0925 0.3125 0.249 Uiso 0.5 1 calc R U P E 1
C247 C 0.119(2) 0.089(3) 0.2791(13) 0.166(8) Uiso 0.5 1 d D . P E 2
C248 C 0.111(3) 0.150(2) 0.278(2) 0.166(8) Uiso 0.5 1 d . . P E 2
H24D H 0.1597 0.1775 0.2838 0.249 Uiso 0.5 1 calc R U P E 2
H24E H 0.0787 0.1456 0.2469 0.249 Uiso 0.5 1 calc R U P E 2
H24F H 0.0913 0.1648 0.3024 0.249 Uiso 0.5 1 calc R U P E 2
C249 C 0.157(3) 0.088(3) 0.2447(15) 0.166(8) Uiso 0.5 1 d D . P E 2
H24G H 0.2020 0.1218 0.2573 0.249 Uiso 0.5 1 calc R U P E 2
H24H H 0.1692 0.0521 0.2379 0.249 Uiso 0.5 1 calc R U P E 2
H24I H 0.1254 0.0900 0.2155 0.249 Uiso 0.5 1 calc R U P E 2
C250 C 0.054(2) 0.0472(19) 0.2713(19) 0.166(8) Uiso 0.5 1 d D . P E 2
H25B H 0.0378 0.0560 0.2989 0.249 Uiso 0.5 1 calc R U P E 2
H25C H 0.0168 0.0468 0.2434 0.249 Uiso 0.5 1 calc R U P E 2
H25D H 0.0606 0.0089 0.2658 0.249 Uiso 0.5 1 calc R U P E 2
C4 C 0.4332(8) 0.0949(8) 0.5685(6) 0.044(4) Uani 1 1 d . U . . .
C51 C 0.4137(8) 0.0633(9) 0.6030(6) 0.094(7) Uiso 1 1 d G . . . .
C52 C 0.4024(9) 0.0960(6) 0.6420(8) 0.197(6) Uiso 1 1 d G . . . .
H52A H 0.3967 0.1329 0.6430 0.236 Uiso 1 1 calc R U . . .
C53 C 0.3995(9) 0.0749(10) 0.6795(6) 0.197(6) Uiso 1 1 d G . . . .
H53A H 0.3918 0.0973 0.7062 0.236 Uiso 1 1 calc R U . . .
C54 C 0.4079(9) 0.0209(11) 0.6780(6) 0.197(6) Uiso 1 1 d DG . . . .
C55 C 0.4192(10) -0.0118(7) 0.6390(9) 0.197(6) Uiso 1 1 d G . . . .
H55A H 0.4249 -0.0487 0.6379 0.236 Uiso 1 1 calc R U . . .
C56 C 0.4221(9) 0.0093(8) 0.6014(6) 0.197(6) Uiso 1 1 d G . . . .
H56A H 0.4298 -0.0131 0.5747 0.236 Uiso 1 1 calc R U . . .
C57 C 0.4181(15) 0.0070(12) 0.7263(8) 0.237(12) Uiso 0.6 1 d D . P F 1
C58 C 0.4936(17) 0.0329(19) 0.7657(16) 0.237(12) Uiso 0.6 1 d D . P F 1
H58A H 0.5087 0.0756 0.7755 0.356 Uiso 0.6 1 calc R U P F 1
H58B H 0.4900 0.0198 0.7928 0.356 Uiso 0.6 1 calc R U P F 1
H58C H 0.5297 0.0197 0.7537 0.356 Uiso 0.6 1 calc R U P F 1
C59 C 0.360(2) 0.023(2) 0.7480(18) 0.237(12) Uiso 0.6 1 d D . P F 1
H59A H 0.3113 0.0066 0.7235 0.356 Uiso 0.6 1 calc R U P F 1
H59B H 0.3580 0.0061 0.7737 0.356 Uiso 0.6 1 calc R U P F 1
H59C H 0.3726 0.0652 0.7605 0.356 Uiso 0.6 1 calc R U P F 1
C60 C 0.387(2) -0.0609(12) 0.7074(17) 0.237(12) Uiso 0.6 1 d D . P F 1
H60A H 0.3397 -0.0735 0.6827 0.356 Uiso 0.6 1 calc R U P F 1
H60B H 0.4214 -0.0760 0.6942 0.356 Uiso 0.6 1 calc R U P F 1
H60C H 0.3817 -0.0759 0.7333 0.356 Uiso 0.6 1 calc R U P F 1
C257 C 0.4192(17) 0.0078(14) 0.7252(8) 0.237(12) Uiso 0.4 1 d D . P F 2
C258 C 0.475(3) 0.058(2) 0.768(2) 0.237(12) Uiso 0.4 1 d D . P F 2
H25E H 0.4797 0.0467 0.7966 0.356 Uiso 0.4 1 calc R U P F 2
H25F H 0.5232 0.0676 0.7633 0.356 Uiso 0.4 1 calc R U P F 2
H25G H 0.4595 0.0926 0.7718 0.356 Uiso 0.4 1 calc R U P F 2
C259 C 0.3389(19) -0.007(3) 0.727(3) 0.237(12) Uiso 0.4 1 d D . P F 2
H25H H 0.3062 -0.0393 0.6984 0.356 Uiso 0.4 1 calc R U P F 2
H25I H 0.3371 -0.0181 0.7548 0.356 Uiso 0.4 1 calc R U P F 2
H25J H 0.3232 0.0274 0.7277 0.356 Uiso 0.4 1 calc R U P F 2
C260 C 0.439(3) -0.0485(18) 0.726(3) 0.237(12) Uiso 0.4 1 d D . P F 2
H26B H 0.4041 -0.0816 0.6994 0.356 Uiso 0.4 1 calc R U P F 2
H26C H 0.4886 -0.0430 0.7248 0.356 Uiso 0.4 1 calc R U P F 2
H26D H 0.4370 -0.0562 0.7558 0.356 Uiso 0.4 1 calc R U P F 2
C5 C 0.8856(9) 0.2969(8) 0.5830(6) 0.045(5) Uani 1 1 d . U . . .
C61 C 0.9274(6) 0.2648(5) 0.5583(4) 0.053(5) Uiso 1 1 d G . . . .
C62 C 1.0011(6) 0.2768(4) 0.5822(3) 0.069(6) Uiso 1 1 d G . . . .
H62A H 1.0232 0.3038 0.6133 0.082 Uiso 1 1 calc R U . . .
C63 C 1.0424(4) 0.2494(5) 0.5607(4) 0.090(7) Uiso 1 1 d G . . . .
H63A H 1.0928 0.2576 0.5770 0.109 Uiso 1 1 calc R U . . .
C64 C 1.0101(6) 0.2098(5) 0.5152(4) 0.092(7) Uiso 1 1 d DG . . . .
C65 C 0.9364(7) 0.1978(4) 0.4913(3) 0.076(6) Uiso 1 1 d G . . . .
H65A H 0.9143 0.1708 0.4603 0.091 Uiso 1 1 calc R U . . .
C66 C 0.8951(4) 0.2252(5) 0.5129(4) 0.058(5) Uiso 1 1 d G . . . .
H66A H 0.8448 0.2170 0.4966 0.069 Uiso 1 1 calc R U . . .
C67 C 1.0665(12) 0.1878(11) 0.4944(8) 0.106(5) Uiso 0.6 1 d D . P G 1
C68 C 1.1015(18) 0.1532(13) 0.5216(10) 0.106(5) Uiso 0.6 1 d D . P G 1
H68A H 1.1278 0.1777 0.5545 0.159 Uiso 0.6 1 calc R U P G 1
H68B H 1.0635 0.1190 0.5206 0.159 Uiso 0.6 1 calc R U P G 1
H68C H 1.1359 0.1405 0.5073 0.159 Uiso 0.6 1 calc R U P G 1
C69 C 1.1310(15) 0.2403(11) 0.4964(11) 0.106(5) Uiso 0.6 1 d D . P G 1
H69A H 1.1111 0.2643 0.4792 0.159 Uiso 0.6 1 calc R U P G 1
H69B H 1.1582 0.2641 0.5293 0.159 Uiso 0.6 1 calc R U P G 1
H69C H 1.1638 0.2254 0.4818 0.159 Uiso 0.6 1 calc R U P G 1
C70 C 1.0245(16) 0.1515(13) 0.4425(9) 0.106(5) Uiso 0.6 1 d D . P G 1
H70A H 1.0026 0.1753 0.4261 0.159 Uiso 0.6 1 calc R U P G 1
H70B H 1.0582 0.1388 0.4275 0.159 Uiso 0.6 1 calc R U P G 1
H70C H 0.9857 0.1173 0.4408 0.159 Uiso 0.6 1 calc R U P G 1
C267 C 1.0515(17) 0.1845(15) 0.4838(10) 0.106(5) Uiso 0.4 1 d D . P G 2
C268 C 1.1319(19) 0.203(2) 0.5136(14) 0.106(5) Uiso 0.4 1 d D . P G 2
H26E H 1.1537 0.2456 0.5223 0.159 Uiso 0.4 1 calc R U P G 2
H26F H 1.1356 0.1921 0.5423 0.159 Uiso 0.4 1 calc R U P G 2
H26G H 1.1579 0.1839 0.4954 0.159 Uiso 0.4 1 calc R U P G 2
C269 C 1.043(2) 0.201(2) 0.4374(13) 0.106(5) Uiso 0.4 1 d D . P G 2
H26H H 1.0643 0.2428 0.4451 0.159 Uiso 0.4 1 calc R U P G 2
H26I H 1.0687 0.1809 0.4190 0.159 Uiso 0.4 1 calc R U P G 2
H26J H 0.9911 0.1879 0.4188 0.159 Uiso 0.4 1 calc R U P G 2
C270 C 1.018(2) 0.1185(15) 0.4705(16) 0.106(5) Uiso 0.4 1 d D . P G 2
H27A H 0.9664 0.1062 0.4513 0.159 Uiso 0.4 1 calc R U P G 2
H27B H 1.0443 0.0994 0.4523 0.159 Uiso 0.4 1 calc R U P G 2
H27C H 1.0219 0.1075 0.4992 0.159 Uiso 0.4 1 calc R U P G 2
C6 C 0.3787(9) 0.2366(9) 0.6936(7) 0.063(5) Uani 1 1 d . U . . .
C71 C 0.3193(5) 0.1961(5) 0.7030(5) 0.067(6) Uiso 1 1 d G . . . .
C72 C 0.3186(6) 0.2031(4) 0.7489(4) 0.081(6) Uiso 1 1 d G . . . .
H72A H 0.3545 0.2349 0.7743 0.097 Uiso 1 1 calc R U . . .
C73 C 0.2653(7) 0.1634(6) 0.7576(3) 0.078(6) Uiso 1 1 d G . . . .
H73A H 0.2648 0.1681 0.7890 0.094 Uiso 1 1 calc R U . . .
C74 C 0.2127(6) 0.1168(5) 0.7204(5) 0.105(8) Uiso 1 1 d DG . . . .
C75 C 0.2135(6) 0.1098(4) 0.6745(4) 0.087(7) Uiso 1 1 d G . . . .
H75A H 0.1775 0.0780 0.6491 0.104 Uiso 1 1 calc R U . . .
C76 C 0.2667(7) 0.1495(6) 0.6658(3) 0.077(6) Uiso 1 1 d G . . . .
H76A H 0.2672 0.1448 0.6344 0.093 Uiso 1 1 calc R U . . .
C77 C 0.1542(7) 0.0741(6) 0.7306(5) 0.089(7) Uiso 1 1 d D . . . .
C78 C 0.1912(14) 0.0598(11) 0.7747(7) 0.104(6) Uiso 0.6 1 d D . P H 1
H78A H 0.1542 0.0324 0.7817 0.156 Uiso 0.6 1 calc R U P H 1
H78B H 0.2280 0.0422 0.7687 0.156 Uiso 0.6 1 calc R U P H 1
H78C H 0.2147 0.0957 0.8017 0.156 Uiso 0.6 1 calc R U P H 1
C79 C 0.1054(14) 0.0158(8) 0.6920(7) 0.104(6) Uiso 0.6 1 d D . P H 1
H79A H 0.0709 -0.0063 0.7043 0.156 Uiso 0.6 1 calc R U P H 1
H79B H 0.0781 0.0235 0.6644 0.156 Uiso 0.6 1 calc R U P H 1
H79C H 0.1360 -0.0069 0.6829 0.156 Uiso 0.6 1 calc R U P H 1
C80 C 0.1033(16) 0.1080(12) 0.7438(9) 0.104(6) Uiso 0.6 1 d D . P H 1
H80A H 0.0642 0.0828 0.7508 0.156 Uiso 0.6 1 calc R U P H 1
H80B H 0.1316 0.1424 0.7716 0.156 Uiso 0.6 1 calc R U P H 1
H80C H 0.0819 0.1204 0.7172 0.156 Uiso 0.6 1 calc R U P H 1
C278 C 0.181(3) 0.0294(17) 0.7498(16) 0.104(6) Uiso 0.4 1 d D . P H 2
H27D H 0.1416 0.0033 0.7556 0.156 Uiso 0.4 1 calc R U P H 2
H27E H 0.1978 0.0066 0.7266 0.156 Uiso 0.4 1 calc R U P H 2
H27F H 0.2224 0.0498 0.7793 0.156 Uiso 0.4 1 calc R U P H 2
C279 C 0.088(2) 0.041(2) 0.6851(13) 0.104(6) Uiso 0.4 1 d D . P H 2
H27G H 0.0507 0.0132 0.6920 0.156 Uiso 0.4 1 calc R U P H 2
H27H H 0.0675 0.0682 0.6735 0.156 Uiso 0.4 1 calc R U P H 2
H27I H 0.1040 0.0189 0.6610 0.156 Uiso 0.4 1 calc R U P H 2
C280 C 0.117(3) 0.108(2) 0.7609(16) 0.104(6) Uiso 0.4 1 d D . P H 2
H28D H 0.0797 0.0796 0.7672 0.156 Uiso 0.4 1 calc R U P H 2
H28E H 0.1539 0.1339 0.7909 0.156 Uiso 0.4 1 calc R U P H 2
H28F H 0.0942 0.1302 0.7438 0.156 Uiso 0.4 1 calc R U P H 2
C7 C 0.4093(9) 0.3767(8) 0.6756(7) 0.051(5) Uani 1 1 d . U . . .
C81 C 0.3485(6) 0.4094(6) 0.6628(5) 0.082(6) Uiso 1 1 d G . . . .
C82 C 0.3428(7) 0.4536(6) 0.6973(4) 0.108(8) Uiso 1 1 d G . . . .
H82A H 0.3765 0.4674 0.7285 0.130 Uiso 1 1 calc R U . . .
C83 C 0.2876(8) 0.4777(5) 0.6862(5) 0.119(8) Uiso 1 1 d G . . . .
H83A H 0.2837 0.5079 0.7097 0.143 Uiso 1 1 calc R U . . .
C84 C 0.2382(6) 0.4575(6) 0.6405(5) 0.084(7) Uiso 1 1 d DG . . . .
C85 C 0.2439(6) 0.4132(6) 0.6061(4) 0.100(7) Uiso 1 1 d G . . . .
H85A H 0.2102 0.3994 0.5749 0.121 Uiso 1 1 calc R U . . .
C86 C 0.2991(7) 0.3892(5) 0.6172(4) 0.085(7) Uiso 1 1 d G . . . .
H86A H 0.3030 0.3589 0.5937 0.102 Uiso 1 1 calc R U . . .
C87 C 0.1718(15) 0.4791(16) 0.6248(13) 0.151(7) Uiso 0.6 1 d D . P I 1
C88 C 0.177(3) 0.5347(16) 0.6633(12) 0.151(7) Uiso 0.6 1 d D . P I 1
H88A H 0.2209 0.5666 0.6680 0.227 Uiso 0.6 1 calc R U P I 1
H88B H 0.1336 0.5460 0.6531 0.227 Uiso 0.6 1 calc R U P I 1
H88C H 0.1798 0.5264 0.6931 0.227 Uiso 0.6 1 calc R U P I 1
C89 C 0.157(2) 0.4899(18) 0.5753(11) 0.151(7) Uiso 0.6 1 d D . P I 1
H89A H 0.1536 0.4550 0.5511 0.227 Uiso 0.6 1 calc R U P I 1
H89B H 0.1108 0.4982 0.5671 0.227 Uiso 0.6 1 calc R U P I 1
H89C H 0.1970 0.5231 0.5770 0.227 Uiso 0.6 1 calc R U P I 1
C90 C 0.101(3) 0.4304(18) 0.6193(16) 0.151(7) Uiso 0.6 1 d D . P I 1
H90A H 0.0955 0.3944 0.5953 0.227 Uiso 0.6 1 calc R U P I 1
H90B H 0.1046 0.4232 0.6496 0.227 Uiso 0.6 1 calc R U P I 1
H90C H 0.0584 0.4428 0.6096 0.227 Uiso 0.6 1 calc R U P I 1
C287 C 0.172(2) 0.480(2) 0.6318(18) 0.151(7) Uiso 0.4 1 d D . P I 2
C288 C 0.163(4) 0.522(3) 0.6741(18) 0.151(7) Uiso 0.4 1 d D . P I 2
H28G H 0.1186 0.5324 0.6632 0.227 Uiso 0.4 1 calc R U P I 2
H28H H 0.1592 0.5039 0.6985 0.227 Uiso 0.4 1 calc R U P I 2
H28I H 0.2057 0.5580 0.6873 0.227 Uiso 0.4 1 calc R U P I 2
C289 C 0.181(4) 0.512(3) 0.5947(18) 0.151(7) Uiso 0.4 1 d D . P I 2
H28J H 0.1406 0.5279 0.5871 0.227 Uiso 0.4 1 calc R U P I 2
H28K H 0.2275 0.5445 0.6081 0.227 Uiso 0.4 1 calc R U P I 2
H28L H 0.1805 0.4850 0.5659 0.227 Uiso 0.4 1 calc R U P I 2
C290 C 0.097(4) 0.429(2) 0.606(2) 0.151(7) Uiso 0.4 1 d D . P I 2
H29D H 0.0572 0.4452 0.6014 0.227 Uiso 0.4 1 calc R U P I 2
H29E H 0.0975 0.4067 0.5753 0.227 Uiso 0.4 1 calc R U P I 2
H29F H 0.0908 0.4032 0.6253 0.227 Uiso 0.4 1 calc R U P I 2
C8 C 0.5578(8) 0.4183(8) 0.6429(6) 0.040(4) Uani 1 1 d . U . . .
C91 C 0.5251(6) 0.4659(5) 0.6327(5) 0.053(5) Uiso 1 1 d G . . . .
C92 C 0.5495(6) 0.5216(6) 0.6651(4) 0.112(8) Uiso 1 1 d G . . . .
H92A H 0.5879 0.5314 0.6939 0.134 Uiso 1 1 calc R U . . .
C93 C 0.5176(8) 0.5628(4) 0.6554(5) 0.126(9) Uiso 1 1 d G . . . .
H93A H 0.5343 0.6008 0.6776 0.151 Uiso 1 1 calc R U . . .
C94 C 0.4613(7) 0.5484(6) 0.6133(5) 0.084(7) Uiso 1 1 d DG . . . .
C95 C 0.4369(6) 0.4927(7) 0.5808(4) 0.103(7) Uiso 1 1 d G . . . .
H95A H 0.3984 0.4829 0.5520 0.123 Uiso 1 1 calc R U . . .
C96 C 0.4688(7) 0.4515(4) 0.5905(4) 0.091(7) Uiso 1 1 d G . . . .
H96A H 0.4521 0.4135 0.5683 0.110 Uiso 1 1 calc R U . . .
C97 C 0.4268(16) 0.5976(11) 0.6075(11) 0.146(7) Uiso 0.6 1 d D . P J 1
C98 C 0.4145(19) 0.6320(17) 0.6516(10) 0.146(7) Uiso 0.6 1 d D . P J 1
H98A H 0.4604 0.6477 0.6782 0.219 Uiso 0.6 1 calc R U P J 1
H98B H 0.3983 0.6642 0.6453 0.219 Uiso 0.6 1 calc R U P J 1
H98C H 0.3770 0.6061 0.6593 0.219 Uiso 0.6 1 calc R U P J 1
C99 C 0.4874(17) 0.6418(17) 0.5976(12) 0.146(7) Uiso 0.6 1 d D . P J 1
H99A H 0.5329 0.6559 0.6244 0.219 Uiso 0.6 1 calc R U P J 1
H99B H 0.4958 0.6223 0.5689 0.219 Uiso 0.6 1 calc R U P J 1
H99C H 0.4714 0.6748 0.5934 0.219 Uiso 0.6 1 calc R U P J 1
C100 C 0.3538(17) 0.5738(17) 0.5666(11) 0.146(7) Uiso 0.6 1 d D . P J 1
H10E H 0.3603 0.5516 0.5381 0.219 Uiso 0.6 1 calc R U P J 1
H10F H 0.3167 0.5482 0.5749 0.219 Uiso 0.6 1 calc R U P J 1
H10G H 0.3380 0.6063 0.5609 0.219 Uiso 0.6 1 calc R U P J 1
C297 C 0.426(2) 0.5952(15) 0.6039(15) 0.146(7) Uiso 0.4 1 d D . P J 2
C298 C 0.375(3) 0.595(2) 0.6338(16) 0.146(7) Uiso 0.4 1 d D . P J 2
H29G H 0.4029 0.6021 0.6668 0.219 Uiso 0.4 1 calc R U P J 2
H29H H 0.3522 0.6250 0.6316 0.219 Uiso 0.4 1 calc R U P J 2
H29I H 0.3365 0.5564 0.6219 0.219 Uiso 0.4 1 calc R U P J 2
C299 C 0.485(3) 0.657(2) 0.6224(18) 0.146(7) Uiso 0.4 1 d D . P J 2
H29J H 0.5181 0.6581 0.6036 0.219 Uiso 0.4 1 calc R U P J 2
H29K H 0.4610 0.6865 0.6195 0.219 Uiso 0.4 1 calc R U P J 2
H29L H 0.5132 0.6658 0.6556 0.219 Uiso 0.4 1 calc R U P J 2
C300 C 0.380(3) 0.583(3) 0.5523(13) 0.146(7) Uiso 0.4 1 d D . P J 2
H30H H 0.4122 0.5836 0.5328 0.219 Uiso 0.4 1 calc R U P J 2
H30I H 0.3420 0.5452 0.5408 0.219 Uiso 0.4 1 calc R U P J 2
H30J H 0.3577 0.6137 0.5506 0.219 Uiso 0.4 1 calc R U P J 2
C9 C 0.7320(9) 0.2899(7) 0.7428(5) 0.042(4) Uani 1 1 d . U . . .
C101 C 0.7520(12) 0.2495(9) 0.7686(7) 0.032(8) Uiso 0.6 1 d G . P K 1
C102 C 0.825(1) 0.2597(9) 0.7927(8) 0.062(10) Uiso 0.6 1 d G . P K 1
H10A H 0.8617 0.2931 0.7938 0.074 Uiso 0.6 1 calc R U P K 1
C103 C 0.8445(10) 0.2210(12) 0.8151(8) 0.147(19) Uiso 0.6 1 d G . P K 1
H10B H 0.8944 0.2279 0.8315 0.177 Uiso 0.6 1 calc R U P K 1
C104 C 0.7908(16) 0.1721(11) 0.8134(9) 0.110(15) Uiso 0.6 1 d DG . P K 1
C105 C 0.7178(14) 0.1620(8) 0.7893(9) 0.108(14) Uiso 0.6 1 d G . P K 1
H10C H 0.6811 0.1286 0.7882 0.129 Uiso 0.6 1 calc R U P K 1
C106 C 0.6983(9) 0.2007(10) 0.7669(7) 0.084(12) Uiso 0.6 1 d G . P K 1
H10D H 0.6484 0.1937 0.7505 0.101 Uiso 0.6 1 calc R U P K 1
C107 C 0.8069(17) 0.1234(11) 0.8325(10) 0.151(9) Uiso 0.6 1 d D . P K 1
C108 C 0.853(2) 0.1593(15) 0.8842(10) 0.151(9) Uiso 0.6 1 d D . P K 1
H10H H 0.8955 0.1900 0.8848 0.226 Uiso 0.6 1 calc R U P K 1
H10I H 0.8235 0.1770 0.8999 0.226 Uiso 0.6 1 calc R U P K 1
H10J H 0.8705 0.1337 0.9006 0.226 Uiso 0.6 1 calc R U P K 1
C109 C 0.8578(18) 0.0948(16) 0.8118(12) 0.151(9) Uiso 0.6 1 d D . P K 1
H10K H 0.8996 0.1253 0.8118 0.226 Uiso 0.6 1 calc R U P K 1
H10L H 0.8754 0.0721 0.8312 0.226 Uiso 0.6 1 calc R U P K 1
H10M H 0.8305 0.0690 0.7794 0.226 Uiso 0.6 1 calc R U P K 1
C110 C 0.7413(17) 0.0757(16) 0.8325(13) 0.151(9) Uiso 0.6 1 d D . P K 1
H11E H 0.7587 0.0475 0.8454 0.226 Uiso 0.6 1 calc R U P K 1
H11F H 0.7157 0.0934 0.8520 0.226 Uiso 0.6 1 calc R U P K 1
H11G H 0.7078 0.0557 0.8001 0.226 Uiso 0.6 1 calc R U P K 1
C301 C 0.7319(19) 0.2292(13) 0.7483(11) 0.036(13) Uiso 0.4 1 d G . P K 2
C302 C 0.8024(16) 0.2365(13) 0.7756(12) 0.11(2) Uiso 0.4 1 d G . P K 2
H30A H 0.8417 0.2702 0.7804 0.128 Uiso 0.4 1 calc R U P K 2
C303 C 0.8154(14) 0.1946(16) 0.7961(11) 0.085(18) Uiso 0.4 1 d G . P K 2
H30B H 0.8635 0.1996 0.8148 0.101 Uiso 0.4 1 calc R U P K 2
C304 C 0.7579(19) 0.1452(14) 0.7892(11) 0.062(15) Uiso 0.4 1 d DG . P K 2
C305 C 0.6874(16) 0.1379(12) 0.7618(11) 0.066(15) Uiso 0.4 1 d G . P K 2
H30C H 0.6481 0.1042 0.7571 0.079 Uiso 0.4 1 calc R U P K 2
C306 C 0.6744(14) 0.1799(15) 0.7414(10) 0.087(18) Uiso 0.4 1 d G . P K 2
H30D H 0.6263 0.1748 0.7227 0.105 Uiso 0.4 1 calc R U P K 2
C307 C 0.752(3) 0.1056(18) 0.8200(15) 0.32(7) Uiso 0.4 1 d D . P K 2
C308 C 0.822(3) 0.122(3) 0.8620(17) 0.16(3) Uiso 0.4 1 d D . P K 2
H30K H 0.8149 0.0955 0.8804 0.244 Uiso 0.4 1 calc R U P K 2
H30L H 0.8627 0.1195 0.8501 0.244 Uiso 0.4 1 calc R U P K 2
H30M H 0.8332 0.1622 0.8821 0.244 Uiso 0.4 1 calc R U P K 2
C309 C 0.756(3) 0.055(2) 0.7817(15) 0.15(2) Uiso 0.4 1 d D . P K 2
H30N H 0.7532 0.0210 0.7928 0.219 Uiso 0.4 1 calc R U P K 2
H30O H 0.7152 0.0445 0.7525 0.219 Uiso 0.4 1 calc R U P K 2
H30P H 0.8024 0.0671 0.7756 0.219 Uiso 0.4 1 calc R U P K 2
C310 C 0.686(3) 0.083(4) 0.836(3) 0.35(7) Uiso 0.4 1 d D . P K 2
H31A H 0.6965 0.0585 0.8555 0.531 Uiso 0.4 1 calc R U P K 2
H31B H 0.6758 0.1162 0.8545 0.531 Uiso 0.4 1 calc R U P K 2
H31C H 0.6424 0.0601 0.8082 0.531 Uiso 0.4 1 calc R U P K 2
C10 C 0.7677(8) 0.5039(8) 0.6788(6) 0.042(4) Uani 1 1 d . U . . .
C111 C 0.7571(8) 0.5437(6) 0.6524(4) 0.064(6) Uiso 1 1 d G . . . .
C112 C 0.8056(6) 0.6000(7) 0.6665(4) 0.133(9) Uiso 1 1 d G . . . .
H11A H 0.8439 0.6150 0.6960 0.159 Uiso 1 1 calc R U . . .
C113 C 0.7981(8) 0.6345(5) 0.6375(6) 0.181(12) Uiso 1 1 d G . . . .
H11B H 0.8313 0.6731 0.6471 0.217 Uiso 1 1 calc R U . . .
C114 C 0.7421(10) 0.6126(7) 0.5943(6) 0.122(9) Uiso 1 1 d DG . . . .
C115 C 0.6936(7) 0.5563(7) 0.5802(4) 0.141(10) Uiso 1 1 d G . . . .
H11C H 0.6553 0.5413 0.5506 0.169 Uiso 1 1 calc R U . . .
C116 C 0.7011(7) 0.5218(5) 0.6092(5) 0.083(6) Uiso 1 1 d G . . . .
H11D H 0.6679 0.4832 0.5995 0.099 Uiso 1 1 calc R U . . .
C117 C 0.7453(13) 0.6543(11) 0.5627(9) 0.149(7) Uiso 0.6 1 d D . P L 1
C118 C 0.7895(18) 0.7183(12) 0.5881(12) 0.149(7) Uiso 0.6 1 d D . P L 1
H11H H 0.8415 0.7226 0.6001 0.224 Uiso 0.6 1 calc R U P L 1
H11I H 0.7824 0.7405 0.5661 0.224 Uiso 0.6 1 calc R U P L 1
H11J H 0.7732 0.7331 0.6146 0.224 Uiso 0.6 1 calc R U P L 1
C119 C 0.7730(19) 0.6317(16) 0.5211(12) 0.149(7) Uiso 0.6 1 d D . P L 1
H11K H 0.7450 0.5904 0.5043 0.224 Uiso 0.6 1 calc R U P L 1
H11L H 0.7664 0.6542 0.4993 0.224 Uiso 0.6 1 calc R U P L 1
H11M H 0.8250 0.6363 0.5336 0.224 Uiso 0.6 1 calc R U P L 1
C120 C 0.6638(13) 0.6493(17) 0.5444(13) 0.149(7) Uiso 0.6 1 d D . P L 1
H12E H 0.6341 0.6083 0.5278 0.224 Uiso 0.6 1 calc R U P L 1
H12F H 0.6482 0.6645 0.5711 0.224 Uiso 0.6 1 calc R U P L 1
H12G H 0.6575 0.6719 0.5226 0.224 Uiso 0.6 1 calc R U P L 1
C317 C 0.7477(16) 0.6576(13) 0.5674(12) 0.149(7) Uiso 0.4 1 d D . P L 2
C318 C 0.8281(14) 0.696(2) 0.5859(18) 0.149(7) Uiso 0.4 1 d D . P L 2
H31D H 0.8585 0.6721 0.5791 0.224 Uiso 0.4 1 calc R U P L 2
H31E H 0.8343 0.7262 0.5705 0.224 Uiso 0.4 1 calc R U P L 2
H31F H 0.8428 0.7147 0.6201 0.224 Uiso 0.4 1 calc R U P L 2
C319 C 0.720(3) 0.628(2) 0.5131(13) 0.149(7) Uiso 0.4 1 d D . P L 2
H31G H 0.6683 0.6040 0.5028 0.224 Uiso 0.4 1 calc R U P L 2
H31H H 0.7246 0.6583 0.4976 0.224 Uiso 0.4 1 calc R U P L 2
H31I H 0.7489 0.6037 0.5045 0.224 Uiso 0.4 1 calc R U P L 2
C320 C 0.701(2) 0.696(2) 0.5785(18) 0.149(7) Uiso 0.4 1 d D . P L 2
H32B H 0.6494 0.6718 0.5668 0.224 Uiso 0.4 1 calc R U P L 2
H32C H 0.7163 0.7146 0.6127 0.224 Uiso 0.4 1 calc R U P L 2
H32D H 0.7077 0.7260 0.5631 0.224 Uiso 0.4 1 calc R U P L 2
C11 C 0.5394(10) 0.3990(8) 0.8486(6) 0.052(5) Uani 1 1 d . U . . .
C121 C 0.5131(7) 0.3868(6) 0.8889(4) 0.079(6) Uiso 1 1 d G . . . .
C122 C 0.5339(5) 0.4302(4) 0.9320(4) 0.056(5) Uiso 1 1 d G . . . .
H12A H 0.5669 0.4677 0.9374 0.067 Uiso 1 1 calc R U . . .
C123 C 0.5063(6) 0.4189(5) 0.9672(3) 0.065(6) Uiso 1 1 d G . . . .
H12B H 0.5205 0.4485 0.9967 0.078 Uiso 1 1 calc R U . . .
C124 C 0.4580(7) 0.3641(6) 0.9594(4) 0.094(7) Uiso 1 1 d DG . . . .
C125 C 0.4372(6) 0.3207(4) 0.9163(5) 0.134(9) Uiso 1 1 d G . . . .
H12C H 0.4042 0.2833 0.9109 0.161 Uiso 1 1 calc R U . . .
C126 C 0.4648(7) 0.3321(5) 0.8810(4) 0.100(7) Uiso 1 1 d G . . . .
H12D H 0.4506 0.3024 0.8516 0.120 Uiso 1 1 calc R U . . .
C127 C 0.4197(10) 0.3513(8) 0.9968(6) 0.108(5) Uiso 1 1 d D . . . .
C128 C 0.4658(19) 0.3882(11) 1.0476(8) 0.108(5) Uiso 0.7 1 d D . P M 1
H12H H 0.5090 0.3764 1.0572 0.162 Uiso 0.7 1 calc R U P M 1
H12I H 0.4814 0.4294 1.0497 0.162 Uiso 0.7 1 calc R U P M 1
H12J H 0.4367 0.3826 1.0684 0.162 Uiso 0.7 1 calc R U P M 1
C129 C 0.3960(15) 0.2851(8) 0.9917(10) 0.108(5) Uiso 0.7 1 d D . P M 1
H12K H 0.3665 0.2623 0.9589 0.162 Uiso 0.7 1 calc R U P M 1
H12L H 0.4396 0.2736 1.0007 0.162 Uiso 0.7 1 calc R U P M 1
H12M H 0.3670 0.2778 1.0124 0.162 Uiso 0.7 1 calc R U P M 1
C130 C 0.3530(13) 0.3728(12) 0.9844(9) 0.108(5) Uiso 0.7 1 d D . P M 1
H13E H 0.3213 0.3504 0.9519 0.162 Uiso 0.7 1 calc R U P M 1
H13F H 0.3254 0.3674 1.0062 0.162 Uiso 0.7 1 calc R U P M 1
H13G H 0.3701 0.4143 0.9874 0.162 Uiso 0.7 1 calc R U P M 1
C328 C 0.460(5) 0.403(3) 1.0424(18) 0.108(5) Uiso 0.3 1 d D . P M 2
H32E H 0.5132 0.4135 1.0480 0.162 Uiso 0.3 1 calc R U P M 2
H32F H 0.4447 0.4365 1.0392 0.162 Uiso 0.3 1 calc R U P M 2
H32G H 0.4495 0.3924 1.0690 0.162 Uiso 0.3 1 calc R U P M 2
C329 C 0.442(4) 0.302(2) 1.013(2) 0.108(5) Uiso 0.3 1 d D . P M 2
H32H H 0.4954 0.3148 1.0279 0.162 Uiso 0.3 1 calc R U P M 2
H32I H 0.4185 0.2931 1.0360 0.162 Uiso 0.3 1 calc R U P M 2
H32J H 0.4268 0.2669 0.9858 0.162 Uiso 0.3 1 calc R U P M 2
C330 C 0.3368(15) 0.322(3) 0.976(2) 0.108(5) Uiso 0.3 1 d D . P M 2
H33B H 0.3253 0.2898 0.9465 0.162 Uiso 0.3 1 calc R U P M 2
H33C H 0.3185 0.3061 0.9982 0.162 Uiso 0.3 1 calc R U P M 2
H33D H 0.3136 0.3503 0.9684 0.162 Uiso 0.3 1 calc R U P M 2
C12 C 0.9369(8) 0.5050(9) 0.6612(6) 0.044(4) Uani 1 1 d . U . . .
C131 C 0.9674(6) 0.5409(6) 0.6346(4) 0.056(5) Uiso 1 1 d G . . . .
C132 C 0.9983(7) 0.6008(6) 0.6569(3) 0.107(8) Uiso 1 1 d G . . . .
H13A H 0.9999 0.6172 0.6884 0.128 Uiso 1 1 calc R U . . .
C133 C 1.0268(7) 0.6366(4) 0.6331(5) 0.139(9) Uiso 1 1 d G . . . .
H13B H 1.0479 0.6775 0.6483 0.167 Uiso 1 1 calc R U . . .
C134 C 1.0244(6) 0.6126(5) 0.5870(5) 0.085(7) Uiso 1 1 d DG . . . .
C135 C 0.9935(6) 0.5527(6) 0.5647(3) 0.064(6) Uiso 1 1 d G . . . .
H13C H 0.9919 0.5363 0.5332 0.077 Uiso 1 1 calc R U . . .
C136 C 0.9650(5) 0.5169(4) 0.5885(4) 0.059(5) Uiso 1 1 d G . . . .
H13D H 0.9439 0.4759 0.5732 0.071 Uiso 1 1 calc R U . . .
C137 C 1.0551(11) 0.6502(8) 0.5580(7) 0.120(6) Uiso 1 1 d D . . . .
C138 C 1.1195(15) 0.7029(12) 0.5919(11) 0.120(6) Uiso 0.6 1 d D . P N 1
H13H H 1.1586 0.6898 0.6075 0.180 Uiso 0.6 1 calc R U P N 1
H13I H 1.1379 0.7277 0.5743 0.180 Uiso 0.6 1 calc R U P N 1
H13J H 1.1037 0.7252 0.6158 0.180 Uiso 0.6 1 calc R U P N 1
C139 C 1.0782(18) 0.6200(14) 0.5163(10) 0.120(6) Uiso 0.6 1 d D . P N 1
H13K H 1.0370 0.5860 0.4942 0.180 Uiso 0.6 1 calc R U P N 1
H13L H 1.0923 0.6477 0.4997 0.180 Uiso 0.6 1 calc R U P N 1
H13M H 1.1197 0.6075 0.5287 0.180 Uiso 0.6 1 calc R U P N 1
C140 C 0.9937(14) 0.6721(15) 0.5337(11) 0.120(6) Uiso 0.6 1 d D . P N 1
H14E H 0.9518 0.6386 0.5117 0.180 Uiso 0.6 1 calc R U P N 1
H14F H 0.9783 0.6945 0.5577 0.180 Uiso 0.6 1 calc R U P N 1
H14G H 1.0125 0.6970 0.5163 0.180 Uiso 0.6 1 calc R U P N 1
C338 C 1.088(3) 0.7160(12) 0.5861(19) 0.120(6) Uiso 0.4 1 d D . P N 2
H33E H 1.1255 0.7222 0.6158 0.180 Uiso 0.4 1 calc R U P N 2
H33F H 1.1096 0.7371 0.5673 0.180 Uiso 0.4 1 calc R U P N 2
H33G H 1.0490 0.7305 0.5930 0.180 Uiso 0.4 1 calc R U P N 2
C339 C 1.1309(19) 0.650(3) 0.556(2) 0.120(6) Uiso 0.4 1 d D . P N 2
H33H H 1.1638 0.6579 0.5882 0.180 Uiso 0.4 1 calc R U P N 2
H33I H 1.1268 0.6110 0.5365 0.180 Uiso 0.4 1 calc R U P N 2
H33J H 1.1506 0.6792 0.5427 0.180 Uiso 0.4 1 calc R U P N 2
C340 C 0.996(2) 0.638(2) 0.5115(13) 0.120(6) Uiso 0.4 1 d D . P N 2
H34A H 0.9505 0.6397 0.5174 0.180 Uiso 0.4 1 calc R U P N 2
H34B H 1.0117 0.6673 0.4966 0.180 Uiso 0.4 1 calc R U P N 2
H34C H 0.9879 0.5991 0.4904 0.180 Uiso 0.4 1 calc R U P N 2
C13 C 1.0348(9) 0.4456(8) 0.7453(6) 0.043(4) Uani 1 1 d . U . . .
C141 C 1.1101(5) 0.4488(6) 0.7698(5) 0.074(6) Uiso 1 1 d G . . . .
C142 C 1.1424(7) 0.4142(5) 0.7456(3) 0.078(6) Uiso 1 1 d G . . . .
H14A H 1.1172 0.3909 0.7135 0.094 Uiso 1 1 calc R U . . .
C143 C 1.2115(7) 0.4135(5) 0.7682(5) 0.093(7) Uiso 1 1 d G . . . .
H14B H 1.2336 0.3899 0.7517 0.112 Uiso 1 1 calc R U . . .
C144 C 1.2485(5) 0.4475(6) 0.8152(5) 0.102(7) Uiso 1 1 d DG . . . .
C145 C 1.2162(7) 0.4822(5) 0.8394(3) 0.119(8) Uiso 1 1 d G . . . .
H14C H 1.2414 0.5054 0.8714 0.143 Uiso 1 1 calc R U . . .
C146 C 1.1471(7) 0.4828(5) 0.8167(5) 0.087(7) Uiso 1 1 d G . . . .
H14D H 1.1250 0.5065 0.8333 0.104 Uiso 1 1 calc R U . . .
C147 C 1.3298(10) 0.4557(12) 0.8435(10) 0.110(6) Uiso 0.6 1 d D . P O 1
C148 C 1.3460(19) 0.4029(12) 0.8169(11) 0.110(6) Uiso 0.6 1 d D . P O 1
H14H H 1.3356 0.4005 0.7836 0.166 Uiso 0.6 1 calc R U P O 1
H14I H 1.3976 0.4073 0.8308 0.166 Uiso 0.6 1 calc R U P O 1
H14J H 1.3151 0.3673 0.8193 0.166 Uiso 0.6 1 calc R U P O 1
C149 C 1.3838(18) 0.5104(11) 0.8408(12) 0.110(6) Uiso 0.6 1 d D . P O 1
H14K H 1.3755 0.5455 0.8574 0.166 Uiso 0.6 1 calc R U P O 1
H14L H 1.4341 0.5122 0.8556 0.166 Uiso 0.6 1 calc R U P O 1
H14M H 1.3759 0.5080 0.8076 0.166 Uiso 0.6 1 calc R U P O 1
C150 C 1.346(2) 0.4606(13) 0.8958(10) 0.110(6) Uiso 0.6 1 d D . P O 1
H15E H 1.3349 0.4946 0.9122 0.166 Uiso 0.6 1 calc R U P O 1
H15F H 1.3146 0.4252 0.8985 0.166 Uiso 0.6 1 calc R U P O 1
H15G H 1.3971 0.4652 0.9100 0.166 Uiso 0.6 1 calc R U P O 1
C347 C 1.3144(16) 0.4287(16) 0.8396(13) 0.110(6) Uiso 0.4 1 d D . P O 2
C348 C 1.315(3) 0.3678(16) 0.8136(16) 0.110(6) Uiso 0.4 1 d D . P O 2
H34D H 1.3080 0.3637 0.7802 0.166 Uiso 0.4 1 calc R U P O 2
H34E H 1.3628 0.3637 0.8279 0.166 Uiso 0.4 1 calc R U P O 2
H34F H 1.2762 0.3375 0.8163 0.166 Uiso 0.4 1 calc R U P O 2
C349 C 1.382(3) 0.4750(17) 0.8384(17) 0.110(6) Uiso 0.4 1 d D . P O 2
H34G H 1.3762 0.4744 0.8057 0.166 Uiso 0.4 1 calc R U P O 2
H34H H 1.3868 0.5138 0.8577 0.166 Uiso 0.4 1 calc R U P O 2
H34I H 1.4267 0.4657 0.8510 0.166 Uiso 0.4 1 calc R U P O 2
C350 C 1.326(3) 0.431(2) 0.8913(14) 0.110(6) Uiso 0.4 1 d D . P O 2
H35B H 1.3264 0.4690 0.9096 0.166 Uiso 0.4 1 calc R U P O 2
H35C H 1.2871 0.4000 0.8928 0.166 Uiso 0.4 1 calc R U P O 2
H35D H 1.3736 0.4261 0.9044 0.166 Uiso 0.4 1 calc R U P O 2
C14 C 0.8136(8) 0.4912(7) 0.9648(5) 0.041(4) Uani 1 1 d . U . . .
C151 C 0.7837(7) 0.4471(4) 0.9883(4) 0.059(5) Uiso 1 1 d G . . . .
C152 C 0.8278(5) 0.4220(5) 1.0134(4) 0.079(6) Uiso 1 1 d G . . . .
H15A H 0.8779 0.4310 1.0155 0.095 Uiso 1 1 calc R U . . .
C153 C 0.7986(8) 0.3838(5) 1.0353(4) 0.092(7) Uiso 1 1 d G . . . .
H15B H 0.8288 0.3667 1.0524 0.111 Uiso 1 1 calc R U . . .
C154 C 0.7254(8) 0.3707(5) 1.0321(4) 0.117(8) Uiso 1 1 d G . . . .
C155 C 0.6813(5) 0.3958(6) 1.0070(5) 0.120(8) Uiso 1 1 d G . . . .
H15C H 0.6312 0.3868 1.0048 0.144 Uiso 1 1 calc R U . . .
C156 C 0.7105(7) 0.4340(5) 0.9851(4) 0.082(6) Uiso 1 1 d G . . . .
H15D H 0.6803 0.4511 0.9679 0.098 Uiso 1 1 calc R U . . .
C157 C 0.6926(11) 0.3242(9) 1.0553(7) 0.122(6) Uiso 1 1 d D . . . .
C158 C 0.7479(17) 0.3068(15) 1.0884(11) 0.122(6) Uiso 0.6 1 d D . P P 1
H15H H 0.7816 0.3416 1.1144 0.183 Uiso 0.6 1 calc R U P P 1
H15I H 0.7220 0.2789 1.1011 0.183 Uiso 0.6 1 calc R U P P 1
H15J H 0.7756 0.2888 1.0708 0.183 Uiso 0.6 1 calc R U P P 1
C159 C 0.6469(17) 0.3507(14) 1.0840(11) 0.122(6) Uiso 0.6 1 d D . P P 1
H15K H 0.6111 0.3621 1.0633 0.183 Uiso 0.6 1 calc R U P P 1
H15L H 0.6214 0.3214 1.0958 0.183 Uiso 0.6 1 calc R U P P 1
H15M H 0.6799 0.3850 1.1107 0.183 Uiso 0.6 1 calc R U P P 1
C160 C 0.6411(18) 0.2688(13) 1.0152(9) 0.122(6) Uiso 0.6 1 d D . P P 1
H16E H 0.6050 0.2787 0.9935 0.183 Uiso 0.6 1 calc R U P P 1
H16F H 0.6695 0.2510 0.9982 0.183 Uiso 0.6 1 calc R U P P 1
H16G H 0.6159 0.2411 1.0285 0.183 Uiso 0.6 1 calc R U P P 1
C358 C 0.754(3) 0.340(2) 1.1025(13) 0.122(6) Uiso 0.4 1 d D . P P 2
H35E H 0.8017 0.3518 1.0980 0.183 Uiso 0.4 1 calc R U P P 2
H35F H 0.7501 0.3713 1.1263 0.183 Uiso 0.4 1 calc R U P P 2
H35G H 0.7493 0.3052 1.1131 0.183 Uiso 0.4 1 calc R U P P 2
C359 C 0.6097(15) 0.303(3) 1.034(2) 0.122(6) Uiso 0.4 1 d D . P P 2
H35H H 0.5954 0.2998 1.0009 0.183 Uiso 0.4 1 calc R U P P 2
H35I H 0.5898 0.2650 1.0379 0.183 Uiso 0.4 1 calc R U P P 2
H35J H 0.5905 0.3312 1.0511 0.183 Uiso 0.4 1 calc R U P P 2
C360 C 0.707(3) 0.2667(16) 1.037(2) 0.122(6) Uiso 0.4 1 d D . P P 2
H36B H 0.7602 0.2735 1.0477 0.183 Uiso 0.4 1 calc R U P P 2
H36C H 0.6827 0.2373 1.0489 0.183 Uiso 0.4 1 calc R U P P 2
H36D H 0.6888 0.2528 1.0022 0.183 Uiso 0.4 1 calc R U P P 2
C15 C 0.8652(8) 0.6513(7) 0.9679(6) 0.037(4) Uani 1 1 d . U . . .
C161 C 0.8714(8) 0.7155(5) 0.9908(5) 0.063(6) Uiso 1 1 d G . . . .
C162 C 0.9319(7) 0.7498(7) 1.0302(5) 0.121(9) Uiso 1 1 d G . . . .
H16A H 0.9709 0.7355 1.0401 0.146 Uiso 1 1 calc R U . . .
C163 C 0.9352(8) 0.8051(7) 1.0552(4) 0.155(10) Uiso 1 1 d G . . . .
H16B H 0.9765 0.8286 1.0822 0.186 Uiso 1 1 calc R U . . .
C164 C 0.8780(11) 0.8261(5) 1.0408(6) 0.184(12) Uiso 1 1 d DG . . . .
C165 C 0.8176(8) 0.7918(7) 1.0014(6) 0.134(9) Uiso 1 1 d G . . . .
H16C H 0.7785 0.8062 0.9915 0.161 Uiso 1 1 calc R U . . .
C166 C 0.8142(6) 0.7365(7) 0.9763(4) 0.099(7) Uiso 1 1 d G . . . .
H16D H 0.7729 0.7130 0.9494 0.118 Uiso 1 1 calc R U . . .
C167 C 0.909(4) 0.8904(15) 1.075(2) 0.43(4) Uiso 0.5 1 d D . P Q 1
C168 C 0.889(5) 0.926(5) 1.042(3) 0.43(4) Uiso 0.5 1 d D . P Q 1
H16H H 0.9174 0.9251 1.0205 0.651 Uiso 0.5 1 calc R U P Q 1
H16I H 0.8368 0.9099 1.0244 0.651 Uiso 0.5 1 calc R U P Q 1
H16J H 0.9007 0.9669 1.0616 0.651 Uiso 0.5 1 calc R U P Q 1
C169 C 0.991(3) 0.925(4) 1.107(3) 0.43(4) Uiso 0.5 1 d D . P Q 1
H16K H 1.0068 0.9045 1.1291 0.651 Uiso 0.5 1 calc R U P Q 1
H16L H 1.0222 0.9288 1.0878 0.651 Uiso 0.5 1 calc R U P Q 1
H16M H 0.9938 0.9643 1.1256 0.651 Uiso 0.5 1 calc R U P Q 1
C170 C 0.863(4) 0.894(5) 1.109(3) 0.43(4) Uiso 0.5 1 d D . P Q 1
H17E H 0.8748 0.8710 1.1301 0.651 Uiso 0.5 1 calc R U P Q 1
H17F H 0.8748 0.9343 1.1278 0.651 Uiso 0.5 1 calc R U P Q 1
H17G H 0.8109 0.8774 1.0905 0.651 Uiso 0.5 1 calc R U P Q 1
C367 C 0.8658(19) 0.8808(12) 1.0699(11) 0.135(10) Uiso 0.5 1 d D . P Q 2
C368 C 0.858(2) 0.921(2) 1.0397(15) 0.135(10) Uiso 0.5 1 d D . P Q 2
H36E H 0.9006 0.9292 1.0285 0.202 Uiso 0.5 1 calc R U P Q 2
H36F H 0.8133 0.9025 1.0126 0.202 Uiso 0.5 1 calc R U P Q 2
H36G H 0.8568 0.9581 1.0589 0.202 Uiso 0.5 1 calc R U P Q 2
C369 C 0.9364(19) 0.916(2) 1.1143(13) 0.135(10) Uiso 0.5 1 d D . P Q 2
H36H H 0.9440 0.8926 1.1350 0.202 Uiso 0.5 1 calc R U P Q 2
H36I H 0.9790 0.9266 1.1039 0.202 Uiso 0.5 1 calc R U P Q 2
H36J H 0.9300 0.9521 1.1316 0.202 Uiso 0.5 1 calc R U P Q 2
C370 C 0.7991(19) 0.8682(19) 1.0877(14) 0.135(10) Uiso 0.5 1 d D . P Q 2
H37A H 0.8038 0.8424 1.1069 0.202 Uiso 0.5 1 calc R U P Q 2
H37B H 0.7974 0.9050 1.1068 0.202 Uiso 0.5 1 calc R U P Q 2
H37C H 0.7540 0.8494 1.0606 0.202 Uiso 0.5 1 calc R U P Q 2
C16 C 1.0136(8) 0.4934(8) 0.8958(6) 0.041(4) Uani 1 1 d . U . . .
C171 C 1.0316(6) 0.4367(4) 0.8780(4) 0.058(5) Uani 1 1 d G U . . .
C172 C 1.0845(6) 0.4238(5) 0.9087(3) 0.055(5) Uani 1 1 d G U . . .
H17A H 1.1090 0.4494 0.9401 0.066 Uiso 1 1 calc R U . . .
C173 C 1.1016(5) 0.3735(5) 0.8934(4) 0.063(5) Uani 1 1 d G U . . .
H17B H 1.1378 0.3647 0.9144 0.076 Uiso 1 1 calc R U . . .
C174 C 1.0658(7) 0.3361(4) 0.8474(4) 0.073(6) Uani 1 1 d G U . . .
C175 C 1.0129(6) 0.3489(5) 0.8167(3) 0.083(6) Uani 1 1 d G U . . .
H17C H 0.9884 0.3234 0.7852 0.100 Uiso 1 1 calc R U . . .
C176 C 0.9958(5) 0.3993(5) 0.8320(4) 0.071(6) Uani 1 1 d G U . . .
H17D H 0.9596 0.4081 0.8110 0.086 Uiso 1 1 calc R U . . .
C177 C 1.0837(11) 0.2796(9) 0.8292(7) 0.124(6) Uiso 1 1 d D . . . .
C178 C 1.0162(13) 0.2255(13) 0.8127(12) 0.124(6) Uiso 0.6 1 d D . P R 1
H17H H 0.9984 0.2227 0.8392 0.186 Uiso 0.6 1 calc R U P R 1
H17I H 0.9778 0.2283 0.7873 0.186 Uiso 0.6 1 calc R U P R 1
H17J H 1.0290 0.1906 0.8010 0.186 Uiso 0.6 1 calc R U P R 1
C179 C 1.1448(16) 0.2726(16) 0.8690(9) 0.124(6) Uiso 0.6 1 d D . P R 1
H17K H 1.1888 0.3069 0.8802 0.186 Uiso 0.6 1 calc R U P R 1
H17L H 1.1270 0.2690 0.8954 0.186 Uiso 0.6 1 calc R U P R 1
H17M H 1.1565 0.2376 0.8563 0.186 Uiso 0.6 1 calc R U P R 1
C180 C 1.1125(19) 0.2845(15) 0.7876(10) 0.124(6) Uiso 0.6 1 d D . P R 1
H18E H 1.1558 0.3193 0.7984 0.186 Uiso 0.6 1 calc R U P R 1
H18F H 1.1255 0.2498 0.7758 0.186 Uiso 0.6 1 calc R U P R 1
H18G H 1.0743 0.2874 0.7621 0.186 Uiso 0.6 1 calc R U P R 1
C378 C 1.049(3) 0.234(2) 0.8498(19) 0.124(6) Uiso 0.4 1 d D . P R 2
H37D H 0.9960 0.2249 0.8390 0.186 Uiso 0.4 1 calc R U P R 2
H37E H 1.0615 0.1987 0.8393 0.186 Uiso 0.4 1 calc R U P R 2
H37F H 1.0682 0.2499 0.8844 0.186 Uiso 0.4 1 calc R U P R 2
C379 C 1.1677(15) 0.295(2) 0.846(2) 0.124(6) Uiso 0.4 1 d D . P R 2
H37G H 1.1889 0.3241 0.8321 0.186 Uiso 0.4 1 calc R U P R 2
H37H H 1.1872 0.3109 0.8802 0.186 Uiso 0.4 1 calc R U P R 2
H37I H 1.1804 0.2598 0.8351 0.186 Uiso 0.4 1 calc R U P R 2
C380 C 1.052(3) 0.252(2) 0.7742(10) 0.124(6) Uiso 0.4 1 d D . P R 2
H38D H 1.0729 0.2804 0.7598 0.186 Uiso 0.4 1 calc R U P R 2
H38E H 1.0643 0.2167 0.7645 0.186 Uiso 0.4 1 calc R U P R 2
H38F H 0.9986 0.2428 0.7640 0.186 Uiso 0.4 1 calc R U P R 2
C17 C 1.0262(8) 0.6610(8) 0.9279(6) 0.043(4) Uani 1 1 d . U . . .
C181 C 1.0804(6) 0.7233(5) 0.9463(5) 0.070(6) Uiso 1 1 d G . . . .
C182 C 1.0807(6) 0.7563(6) 0.9158(4) 0.080(6) Uiso 1 1 d G . . . .
H18A H 1.0446 0.7417 0.8854 0.096 Uiso 1 1 calc R U . . .
C183 C 1.1339(8) 0.8106(6) 0.9298(5) 0.110(8) Uiso 1 1 d G . . . .
H18B H 1.1341 0.8331 0.9089 0.133 Uiso 1 1 calc R U . . .
C184 C 1.1867(7) 0.8319(5) 0.9743(6) 0.134(9) Uiso 1 1 d G . . . .
C185 C 1.1864(7) 0.7990(7) 1.0048(4) 0.173(12) Uiso 1 1 d G . . . .
H18C H 1.2225 0.8136 1.0352 0.208 Uiso 1 1 calc R U . . .
C186 C 1.1332(8) 0.7447(7) 0.9908(5) 0.102(7) Uiso 1 1 d G . . . .
H18D H 1.1329 0.7221 1.0116 0.122 Uiso 1 1 calc R U . . .
C187 C 1.224(3) 0.899(2) 0.9888(17) 0.228(12) Uiso 0.5 1 d D . P S 1
C188 C 1.281(4) 0.900(3) 0.964(2) 0.228(12) Uiso 0.5 1 d D . P S 1
H18H H 1.3103 0.9403 0.9697 0.342 Uiso 0.5 1 calc R U P S 1
H18I H 1.3136 0.8790 0.9755 0.342 Uiso 0.5 1 calc R U P S 1
H18J H 1.2566 0.8809 0.9295 0.342 Uiso 0.5 1 calc R U P S 1
C189 C 1.262(3) 0.922(3) 1.0433(16) 0.228(12) Uiso 0.5 1 d D . P S 1
H18K H 1.2246 0.9211 1.0589 0.342 Uiso 0.5 1 calc R U P S 1
H18L H 1.2907 0.8980 1.0529 0.342 Uiso 0.5 1 calc R U P S 1
H18M H 1.2942 0.9625 1.0524 0.342 Uiso 0.5 1 calc R U P S 1
C190 C 1.182(3) 0.939(3) 0.974(2) 0.228(12) Uiso 0.5 1 d D . P S 1
H19A H 1.1449 0.9397 0.9894 0.342 Uiso 0.5 1 calc R U P S 1
H19B H 1.2166 0.9789 0.9834 0.342 Uiso 0.5 1 calc R U P S 1
H19C H 1.1586 0.9251 0.9396 0.342 Uiso 0.5 1 calc R U P S 1
C387 C 1.260(3) 0.883(2) 0.9967(17) 0.228(12) Uiso 0.5 1 d D . P S 2
C388 C 1.312(3) 0.903(3) 1.0471(16) 0.228(12) Uiso 0.5 1 d D . P S 2
H38G H 1.3363 0.8735 1.0507 0.342 Uiso 0.5 1 calc R U P S 2
H38H H 1.3488 0.9403 1.0537 0.342 Uiso 0.5 1 calc R U P S 2
H38I H 1.2846 0.9062 1.0693 0.342 Uiso 0.5 1 calc R U P S 2
C389 C 1.303(4) 0.877(3) 0.9611(19) 0.228(12) Uiso 0.5 1 d D . P S 2
H38J H 1.2692 0.8648 0.9288 0.342 Uiso 0.5 1 calc R U P S 2
H38K H 1.3398 0.9150 0.9676 0.342 Uiso 0.5 1 calc R U P S 2
H38L H 1.3274 0.8482 0.9646 0.342 Uiso 0.5 1 calc R U P S 2
C390 C 1.220(4) 0.928(3) 0.990(2) 0.228(12) Uiso 0.5 1 d D . P S 2
H39D H 1.1871 0.9144 0.9571 0.342 Uiso 0.5 1 calc R U P S 2
H39E H 1.1924 0.9316 1.0115 0.342 Uiso 0.5 1 calc R U P S 2
H39F H 1.2566 0.9656 0.9959 0.342 Uiso 0.5 1 calc R U P S 2
C191 C 1.0651(11) 0.6334(9) 1.0605(6) 0.104(8) Uani 1 1 d . U . . .
H19D H 1.0894 0.6246 1.0884 0.157 Uiso 1 1 calc R U . . .
H19E H 1.1019 0.6529 1.0485 0.157 Uiso 1 1 calc R U . . .
H19F H 1.0372 0.6590 1.0691 0.157 Uiso 1 1 calc R U . . .
C192 C 0.6537(9) 0.5750(9) 0.8931(6) 0.091(7) Uani 1 1 d . U . . .
H19G H 0.6904 0.6112 0.9159 0.137 Uiso 1 1 calc R U . . .
H19H H 0.6148 0.5843 0.8729 0.137 Uiso 1 1 calc R U . . .
H19I H 0.6327 0.5504 0.9100 0.137 Uiso 1 1 calc R U . . .
C193 C 0.5225(11) 0.2232(9) 0.7722(8) 0.122(8) Uani 1 1 d . U . . .
H19J H 0.5537 0.2051 0.7893 0.183 Uiso 1 1 calc R U . . .
H19K H 0.4799 0.2212 0.7828 0.183 Uiso 1 1 calc R U . . .
H19L H 0.5061 0.2024 0.7383 0.183 Uiso 1 1 calc R U . . .
C194 C 0.8049(8) 0.6247(7) 0.8177(5) 0.058(5) Uani 1 1 d . U . . .
H19M H 0.8323 0.6581 0.8464 0.087 Uiso 1 1 calc R U . . .
H19N H 0.8225 0.6312 0.7918 0.087 Uiso 1 1 calc R U . . .
H19O H 0.7527 0.6203 0.8092 0.087 Uiso 1 1 calc R U . . .
C195 C 0.7690(8) 0.4194(7) 0.8503(6) 0.067(5) Uani 1 1 d . U . . .
H19P H 0.7419 0.3861 0.8214 0.100 Uiso 1 1 calc R U . . .
H19Q H 0.8216 0.4261 0.8573 0.100 Uiso 1 1 calc R U . . .
H19R H 0.7543 0.4110 0.8767 0.100 Uiso 1 1 calc R U . . .
C196 C 0.6691(9) 0.2101(8) 0.6072(6) 0.069(5) Uani 1 1 d . U . . .
H19S H 0.6985 0.2338 0.6399 0.103 Uiso 1 1 calc R U . . .
H19T H 0.6216 0.1860 0.6065 0.103 Uiso 1 1 calc R U . . .
H19U H 0.6947 0.1849 0.5944 0.103 Uiso 1 1 calc R U . . .
C197 C 0.779(1) 0.4281(8) 0.5333(7) 0.092(7) Uani 1 1 d . U . . .
H19V H 0.8187 0.4571 0.5297 0.138 Uiso 1 1 calc R U . . .
H19W H 0.7440 0.4039 0.5020 0.138 Uiso 1 1 calc R U . . .
H19X H 0.7541 0.4480 0.5520 0.138 Uiso 1 1 calc R U . . .
C198 C 0.5244(9) 0.3157(7) 0.5043(6) 0.068(5) Uani 1 1 d . U . . .
H19Y H 0.4942 0.2912 0.4720 0.101 Uiso 1 1 calc R U . . .
H19Z H 0.4977 0.3395 0.5178 0.101 Uiso 1 1 calc R U . . .
H1:A H 0.5701 0.3412 0.5039 0.101 Uiso 1 1 calc R U . . .
C199 C 0.3220(8) 0.2302(7) 0.5553(6) 0.071(6) Uani 1 1 d . U . . .
H1:B H 0.3009 0.2145 0.5208 0.106 Uiso 1 1 calc R U . . .
H1:C H 0.3075 0.1994 0.5690 0.106 Uiso 1 1 calc R U . . .
H1:D H 0.3041 0.2621 0.5670 0.106 Uiso 1 1 calc R U . . .
C200 C 1.0318(8) 0.6136(7) 0.8063(5) 0.066(5) Uani 1 1 d . U . . .
H20A H 1.0430 0.6505 0.8310 0.099 Uiso 1 1 calc R U . . .
H20B H 1.0671 0.5942 0.8163 0.099 Uiso 1 1 calc R U . . .
H20C H 1.0348 0.6212 0.7770 0.099 Uiso 1 1 calc R U . . .
C201 C 0.7119(9) 0.2713(8) 0.4703(5) 0.073(6) Uani 1 1 d . U . . .
H20D H 0.7518 0.3070 0.4761 0.110 Uiso 1 1 calc R U . . .
H20E H 0.7307 0.2385 0.4682 0.110 Uiso 1 1 calc R U . . .
H20F H 0.6734 0.2637 0.4406 0.110 Uiso 1 1 calc R U . . .
C202 C 0.8886(10) 0.2479(8) 0.6758(7) 0.096(7) Uani 1 1 d . U . . .
H20G H 0.8867 0.2224 0.6956 0.144 Uiso 1 1 calc R U . . .
H20H H 0.8452 0.2311 0.6475 0.144 Uiso 1 1 calc R U . . .
H20I H 0.9327 0.2517 0.6666 0.144 Uiso 1 1 calc R U . . .

loop_
_atom_site_aniso_label
_atom_site_aniso_U_11
_atom_site_aniso_U_22
_atom_site_aniso_U_33
_atom_site_aniso_U_23
_atom_site_aniso_U_13
_atom_site_aniso_U_12
Mn1 0.0425(17) 0.070(2) 0.0687(19) 0.0271(17) 0.0195(15) 0.0245(16)
Mn2 0.0458(17) 0.068(2) 0.0475(17) 0.0173(16) 0.0158(14) 0.0199(15)
Mn3 0.0351(16) 0.063(2) 0.0495(17) 0.0168(16) 0.0103(13) 0.0192(15)
Mn4 0.0432(17) 0.065(2) 0.0466(17) 0.0237(16) 0.0236(14) 0.0236(15)
Mn5 0.0326(15) 0.066(2) 0.0412(16) 0.0195(15) 0.0142(13) 0.0194(14)
Mn6 0.0286(16) 0.062(2) 0.0618(18) 0.0178(16) 0.0176(14) 0.0204(15)
Mn7 0.0366(16) 0.064(2) 0.0551(18) 0.0184(16) 0.0229(14) 0.0220(15)
Mn8 0.0328(15) 0.063(2) 0.0420(16) 0.0249(15) 0.0213(13) 0.0226(14)
Mn9 0.0289(15) 0.062(2) 0.0466(17) 0.0252(15) 0.0188(13) 0.0225(14)
Mn10 0.0312(16) 0.076(2) 0.0640(18) 0.0245(17) 0.0271(14) 0.0226(15)
Mn11 0.0255(15) 0.076(2) 0.0453(16) 0.0257(16) 0.0178(13) 0.0208(15)
Mn12 0.0268(15) 0.070(2) 0.0402(16) 0.0257(15) 0.0147(13) 0.0247(14)
Mn13 0.0351(16) 0.074(2) 0.0501(17) 0.0264(16) 0.0238(14) 0.0313(15)
Mn14 0.0358(16) 0.071(2) 0.0381(16) 0.0234(15) 0.0151(13) 0.0244(15)
Mn15 0.0342(16) 0.067(2) 0.0431(16) 0.0179(16) 0.0179(13) 0.0273(15)
Mn16 0.0374(16) 0.070(2) 0.0359(16) 0.0183(15) 0.0137(13) 0.0290(15)
O1 0.075(7) 0.070(6) 0.094(7) 0.042(5) 0.035(6) 0.053(5)
O2 0.070(7) 0.073(7) 0.066(6) 0.019(5) 0.017(5) 0.031(6)
O3 0.060(7) 0.078(7) 0.059(5) 0.030(5) 0.016(5) 0.022(6)
O4 0.040(5) 0.073(7) 0.094(8) 0.033(6) 0.017(5) 0.024(5)
O5 0.037(6) 0.064(6) 0.046(6) 0.018(5) 0.014(5) 0.013(5)
O6 0.040(6) 0.049(7) 0.080(7) 0.019(6) 0.007(5) 0.014(5)
O7 0.045(6) 0.058(7) 0.073(6) 0.019(5) 0.016(4) 0.024(5)
O8 0.045(7) 0.085(8) 0.067(6) 0.032(5) 0.019(5) 0.043(6)
O9 0.034(6) 0.055(6) 0.072(7) 0.026(5) 0.014(5) 0.022(5)
O10 0.038(5) 0.072(5) 0.049(5) 0.023(4) 0.013(4) 0.018(4)
O11 0.039(5) 0.056(6) 0.071(5) 0.018(4) 0.020(4) 0.022(4)
O12 0.040(5) 0.061(5) 0.051(5) 0.017(4) 0.017(4) 0.020(4)
O13 0.033(5) 0.069(5) 0.048(5) 0.027(4) 0.022(4) 0.018(4)
O14 0.054(5) 0.078(6) 0.056(5) 0.031(4) 0.026(4) 0.028(4)
O15 0.041(5) 0.073(6) 0.055(6) 0.028(5) 0.019(4) 0.026(4)
O16 0.050(6) 0.072(6) 0.047(6) 0.016(4) 0.012(5) 0.016(5)
O17 0.050(6) 0.077(7) 0.048(7) 0.037(5) 0.023(5) 0.028(5)
O18 0.046(5) 0.061(7) 0.058(6) 0.020(5) 0.029(4) 0.015(5)
O19 0.036(6) 0.057(7) 0.058(5) 0.017(5) 0.022(4) 0.018(5)
O20 0.034(4) 0.044(5) 0.049(4) 0.024(4) 0.023(3) 0.024(4)
O21 0.034(4) 0.049(5) 0.049(4) 0.018(4) 0.022(3) 0.023(4)
O22 0.035(4) 0.061(6) 0.055(4) 0.021(4) 0.022(3) 0.025(4)
O23 0.036(6) 0.056(7) 0.069(6) 0.013(5) 0.027(5) 0.017(5)
O24 0.040(5) 0.080(7) 0.074(6) 0.015(5) 0.038(5) 0.030(5)
O25 0.055(6) 0.071(7) 0.063(7) 0.009(5) 0.022(5) 0.030(6)
O26 0.056(7) 0.068(7) 0.065(6) 0.007(5) 0.016(5) 0.027(6)
O27 0.041(7) 0.096(8) 0.088(8) 0.050(7) 0.044(6) 0.032(6)
O28 0.033(6) 0.069(6) 0.046(6) 0.024(5) 0.007(4) 0.018(5)
O29 0.031(5) 0.064(7) 0.048(6) 0.028(5) 0.020(5) 0.018(5)
O30 0.035(4) 0.063(5) 0.045(4) 0.028(4) 0.026(3) 0.036(4)
O31 0.049(6) 0.053(6) 0.040(6) 0.014(5) 0.019(5) 0.027(5)
O32 0.035(5) 0.059(6) 0.042(5) 0.019(4) 0.019(4) 0.022(4)
O33 0.032(4) 0.065(5) 0.042(4) 0.024(4) 0.020(3) 0.028(4)
O34 0.028(4) 0.067(5) 0.037(4) 0.026(3) 0.015(3) 0.031(3)
O35 0.025(6) 0.085(8) 0.065(5) 0.017(5) 0.024(4) 0.023(5)
O36 0.040(6) 0.074(7) 0.056(6) 0.022(5) 0.021(5) 0.026(5)
O37 0.044(6) 0.084(9) 0.074(7) 0.027(7) 0.028(5) 0.038(6)
O38 0.021(4) 0.089(7) 0.061(5) 0.038(5) 0.015(4) 0.031(4)
O39 0.035(5) 0.066(5) 0.045(4) 0.025(4) 0.025(4) 0.030(4)
O40 0.044(5) 0.084(6) 0.050(5) 0.027(4) 0.024(4) 0.032(4)
O41 0.021(4) 0.068(6) 0.042(4) 0.023(4) 0.015(3) 0.018(4)
O42 0.049(6) 0.072(7) 0.050(5) 0.017(5) 0.025(5) 0.016(5)
O43 0.042(6) 0.064(6) 0.056(6) 0.021(5) 0.030(5) 0.024(5)
O44 0.046(5) 0.073(7) 0.061(6) 0.013(5) 0.024(4) 0.023(5)
O45 0.035(5) 0.071(7) 0.052(6) 0.014(5) 0.014(4) 0.025(5)
O46 0.029(5) 0.069(6) 0.047(5) 0.020(4) 0.017(4) 0.017(4)
O47 0.035(5) 0.071(5) 0.047(5) 0.028(4) 0.017(4) 0.031(4)
O48 0.027(4) 0.059(6) 0.043(4) 0.019(4) 0.011(3) 0.027(4)
O49 0.037(6) 0.080(8) 0.045(5) 0.027(5) 0.021(4) 0.037(5)
O50 0.031(5) 0.077(7) 0.039(6) 0.023(5) 0.013(4) 0.034(5)
O51 0.034(5) 0.079(6) 0.040(5) 0.027(4) 0.019(4) 0.039(5)
O52 0.045(6) 0.073(7) 0.039(6) 0.019(5) 0.007(5) 0.031(5)
O53 0.051(7) 0.076(7) 0.036(5) 0.024(5) 0.021(5) 0.032(6)
O54 0.028(5) 0.076(7) 0.047(6) 0.031(5) 0.015(4) 0.026(5)
O55 0.033(5) 0.068(6) 0.043(5) 0.026(4) 0.015(4) 0.025(4)
O56 0.048(6) 0.078(7) 0.029(5) 0.011(5) 0.014(5) 0.031(5)
O57 0.053(6) 0.077(8) 0.048(5) 0.024(5) 0.024(4) 0.043(6)
O58 0.046(5) 0.061(5) 0.050(5) 0.025(4) 0.021(4) 0.030(4)
O59 0.043(6) 0.080(7) 0.046(7) 0.026(6) 0.016(5) 0.030(6)
O60 0.035(6) 0.060(7) 0.063(7) 0.033(6) 0.029(5) 0.023(5)
C1 0.066(12) 0.079(8) 0.060(8) 0.025(6) 0.021(7) 0.027(7)
C2 0.039(7) 0.073(9) 0.063(12) 0.027(8) 0.010(7) 0.017(6)
C3 0.030(9) 0.054(8) 0.060(8) 0.021(6) 0.013(7) 0.016(6)
C4 0.021(9) 0.052(8) 0.061(9) 0.018(7) 0.011(7) 0.015(7)
C5 0.039(7) 0.041(10) 0.057(7) 0.013(6) 0.023(6) 0.013(6)
C6 0.042(9) 0.086(10) 0.068(7) 0.018(6) 0.028(6) 0.028(7)
C7 0.025(9) 0.062(10) 0.064(7) 0.011(6) 0.022(6) 0.012(8)
C8 0.025(8) 0.063(7) 0.045(7) 0.026(5) 0.015(5) 0.023(6)
C9 0.027(7) 0.056(10) 0.047(10) 0.022(9) 0.015(7) 0.013(7)
C10 0.032(8) 0.054(7) 0.046(6) 0.019(5) 0.024(6) 0.013(7)
C11 0.036(8) 0.065(10) 0.061(7) 0.020(6) 0.021(6) 0.024(6)
C12 0.035(10) 0.068(8) 0.040(7) 0.023(6) 0.015(7) 0.026(7)
C13 0.037(8) 0.054(9) 0.050(8) 0.023(6) 0.025(6) 0.020(6)
C14 0.033(6) 0.071(11) 0.036(9) 0.018(8) 0.020(6) 0.037(6)
C15 0.035(8) 0.069(9) 0.032(7) 0.028(6) 0.028(5) 0.029(7)
C16 0.036(9) 0.064(8) 0.033(7) 0.019(6) 0.015(6) 0.024(7)
C171 0.065(10) 0.077(8) 0.043(7) 0.020(6) 0.016(6) 0.041(8)
C172 0.061(10) 0.077(11) 0.033(8) 0.006(7) 0.014(7) 0.045(8)
C173 0.089(12) 0.086(11) 0.042(8) 0.022(8) 0.031(8) 0.063(10)
C174 0.110(13) 0.089(11) 0.044(8) 0.023(8) 0.037(8) 0.058(10)
C175 0.120(14) 0.101(12) 0.046(8) 0.021(8) 0.026(8) 0.069(10)
C176 0.073(11) 0.088(11) 0.051(8) 0.014(7) 0.008(7) 0.042(9)
C17 0.025(8) 0.076(9) 0.038(7) 0.020(6) 0.016(5) 0.024(7)
C191 0.117(15) 0.105(13) 0.071(10) 0.020(9) 0.016(10) 0.026(10)
C192 0.062(11) 0.130(15) 0.072(11) -0.004(11) 0.022(9) 0.051(11)
C193 0.115(16) 0.100(11) 0.21(2) 0.065(11) 0.122(16) 0.039(9)
C194 0.047(10) 0.067(8) 0.067(11) 0.026(8) 0.014(9) 0.032(8)
C195 0.052(11) 0.072(9) 0.082(12) 0.029(8) 0.012(9) 0.037(8)
C196 0.061(11) 0.095(11) 0.073(10) 0.047(9) 0.034(9) 0.036(9)
C197 0.088(14) 0.113(14) 0.112(16) 0.078(13) 0.033(12) 0.051(12)
C198 0.054(11) 0.089(11) 0.067(10) 0.038(9) 0.015(8) 0.028(9)
C199 0.035(7) 0.078(14) 0.074(11) -0.006(10) 0.011(6) 0.012(7)
C200 0.046(8) 0.091(11) 0.047(10) 0.013(9) 0.019(7) 0.002(7)
C201 0.063(11) 0.084(14) 0.063(8) 0.018(9) 0.032(8) 0.002(10)
C202 0.094(16) 0.084(10) 0.116(15) 0.021(9) 0.043(13) 0.042(10)

loop_
_atom_type_symbol
_atom_type_description
_atom_type_scat_dispersion_real
_atom_type_scat_dispersion_imag
_atom_type_scat_source
C C 0.0033 0.0016 'International Tables Vol C Tables 4.2.6.8 and 6.1.1.4'
H H 0.0000 0.0000 'International Tables Vol C Tables 4.2.6.8 and 6.1.1.4'
O O 0.0106 0.0060 'International Tables Vol C Tables 4.2.6.8 and 6.1.1.4'
Cl Cl 0.1484 0.1585 'International Tables Vol C Tables 4.2.6.8 and 6.1.1.4'
Mn Mn 0.3368 0.7283 'International Tables Vol C Tables 4.2.6.8 and 6.1.1.4'

loop_
_geom_angle_atom_site_label_1
_geom_angle_atom_site_label_2
_geom_angle_atom_site_label_3
_geom_angle
O58 Mn1 O1 179.6(5)
O58 Mn1 O8 92.5(4)
O1 Mn1 O8 87.7(5)
O58 Mn1 O2 95.2(5)
O1 Mn1 O2 84.5(5)
O8 Mn1 O2 171.7(5)
O58 Mn1 O4 93.6(4)
O1 Mn1 O4 86.1(4)
O8 Mn1 O4 89.4(4)
O2 Mn1 O4 93.2(5)
O58 Mn1 O6 95.1(4)
O1 Mn1 O6 85.2(4)
O8 Mn1 O6 94.2(4)
O2 Mn1 O6 82.1(4)
O4 Mn1 O6 170.5(5)
O58 Mn1 Mn2 30.2(3)
O1 Mn1 Mn2 149.4(4)
O8 Mn1 Mn2 116.8(3)
O2 Mn1 Mn2 71.5(4)
O4 Mn1 Mn2 76.7(3)
O6 Mn1 Mn2 109.3(3)
O58 Mn2 O3 95.3(5)
O58 Mn2 O13 92.9(4)
O3 Mn2 O13 169.3(5)
O58 Mn2 O14 170.3(5)
O3 Mn2 O14 89.1(5)
O13 Mn2 O14 81.8(4)
O58 Mn2 O5 97.8(4)
O3 Mn2 O5 95.8(5)
O13 Mn2 O5 89.9(4)
O14 Mn2 O5 90.4(4)
O58 Mn2 O10 76.8(4)
O3 Mn2 O10 92.5(5)
O13 Mn2 O10 82.7(4)
O14 Mn2 O10 94.4(4)
O5 Mn2 O10 170.5(4)
O58 Mn2 Mn4 136.2(3)
O3 Mn2 Mn4 126.2(4)
O13 Mn2 Mn4 44.3(3)
O14 Mn2 Mn4 37.6(3)
O5 Mn2 Mn4 91.7(3)
O10 Mn2 Mn4 87.1(3)
O58 Mn2 Mn5 84.2(3)
O3 Mn2 Mn5 129.0(4)
O13 Mn2 Mn5 45.2(3)
O14 Mn2 Mn5 86.4(3)
O5 Mn2 Mn5 135.0(3)
O10 Mn2 Mn5 37.5(3)
Mn4 Mn2 Mn5 60.19(8)
O58 Mn2 Mn1 30.8(3)
O3 Mn2 Mn1 79.4(4)
O13 Mn2 Mn1 110.9(3)
O14 Mn2 Mn1 158.9(3)
O5 Mn2 Mn1 73.4(3)
O10 Mn2 Mn1 103.7(3)
Mn4 Mn2 Mn1 152.24(11)
Mn5 Mn2 Mn1 114.63(10)
O58 Mn2 Mn3 32.6(3)
O3 Mn2 Mn3 97.1(4)
O13 Mn2 Mn3 86.2(3)
O14 Mn2 Mn3 138.3(3)
O5 Mn2 Mn3 129.5(3)
O10 Mn2 Mn3 44.3(3)
Mn4 Mn2 Mn3 117.89(11)
Mn5 Mn2 Mn3 57.95(8)
Mn1 Mn2 Mn3 61.50(8)
O7 Mn3 O58 95.6(4)
O7 Mn3 O12 162.1(5)
O58 Mn3 O12 96.9(4)
O7 Mn3 O11 86.9(4)
O58 Mn3 O11 175.7(5)
O12 Mn3 O11 80.0(4)
O7 Mn3 O9 100.8(4)
O58 Mn3 O9 91.5(4)
O12 Mn3 O9 91.8(4)
O11 Mn3 O9 91.5(4)
O7 Mn3 O10 95.3(4)
O58 Mn3 O10 75.5(4)
O12 Mn3 O10 75.5(4)
O11 Mn3 O10 100.8(4)
O9 Mn3 O10 160.3(4)
O7 Mn3 Mn6 126.7(3)
O58 Mn3 Mn6 137.2(3)
O12 Mn3 Mn6 40.5(3)
O11 Mn3 Mn6 39.9(3)
O9 Mn3 Mn6 87.2(3)
O10 Mn3 Mn6 92.4(3)
O7 Mn3 Mn5 132.5(4)
O58 Mn3 Mn5 85.0(3)
O12 Mn3 Mn5 36.6(3)
O11 Mn3 Mn5 90.7(3)
O9 Mn3 Mn5 126.7(3)
O10 Mn3 Mn5 38.9(3)
Mn6 Mn3 Mn5 62.57(8)
O7 Mn3 Mn2 98.7(3)
O58 Mn3 Mn2 31.0(3)
O12 Mn3 Mn2 85.5(3)
O11 Mn3 Mn2 145.1(3)
O9 Mn3 Mn2 120.6(3)
O10 Mn3 Mn2 44.6(3)
Mn6 Mn3 Mn2 122.15(11)
Mn5 Mn3 Mn2 60.26(8)
O20 Mn4 O15 89.9(4)
O20 Mn4 O14 170.9(5)
O15 Mn4 O14 88.8(4)
O20 Mn4 O18 94.0(4)
O15 Mn4 O18 173.3(4)
O14 Mn4 O18 88.2(4)
O20 Mn4 O13 95.0(4)
O15 Mn4 O13 81.3(4)
O14 Mn4 O13 75.9(4)
O18 Mn4 O13 103.8(4)
O20 Mn4 O17 96.4(4)
O15 Mn4 O17 88.6(4)
O14 Mn4 O17 92.6(4)
O18 Mn4 O17 85.6(4)
O13 Mn4 O17 164.7(4)
O20 Mn4 Mn2 133.4(3)
O15 Mn4 Mn2 82.4(3)
O14 Mn4 Mn2 37.4(3)
O18 Mn4 Mn2 98.8(3)
O13 Mn4 Mn2 38.4(3)
O17 Mn4 Mn2 129.0(3)
O20 Mn4 Mn5 86.6(3)
O15 Mn4 Mn5 35.8(3)
O14 Mn4 Mn5 87.1(3)
O18 Mn4 Mn5 149.8(3)
O13 Mn4 Mn5 46.3(3)
O17 Mn4 Mn5 124.4(3)
Mn2 Mn4 Mn5 61.13(8)
O21 Mn5 O12 94.9(4)
O21 Mn5 O15 90.3(4)
O12 Mn5 O15 166.7(4)
O21 Mn5 O10 172.6(5)
O12 Mn5 O10 83.3(4)
O15 Mn5 O10 89.9(4)
O21 Mn5 O16 96.0(4)
O12 Mn5 O16 87.7(4)
O15 Mn5 O16 103.8(4)
O10 Mn5 O16 91.1(4)
O21 Mn5 O13 90.6(4)
O12 Mn5 O13 89.2(4)
O15 Mn5 O13 78.5(4)
O10 Mn5 O13 82.2(4)
O16 Mn5 O13 172.9(4)
O21 Mn5 Mn3 131.4(3)
O12 Mn5 Mn3 36.9(3)
O15 Mn5 Mn3 134.9(3)
O10 Mn5 Mn3 46.4(3)
O16 Mn5 Mn3 89.7(3)
O13 Mn5 Mn3 84.1(3)
O21 Mn5 Mn6 89.7(3)
O12 Mn5 Mn6 35.7(3)
O15 Mn5 Mn6 156.8(3)
O10 Mn5 Mn6 93.0(3)
O16 Mn5 Mn6 53.2(3)
O13 Mn5 Mn6 124.6(3)
Mn3 Mn5 Mn6 56.33(8)
O21 Mn5 Mn4 84.6(3)
O12 Mn5 Mn4 133.0(3)
O15 Mn5 Mn4 35.4(3)
O10 Mn5 Mn4 91.4(3)
O16 Mn5 Mn4 139.2(3)
O13 Mn5 Mn4 43.9(3)
Mn3 Mn5 Mn4 120.22(11)
Mn6 Mn5 Mn4 166.84(12)
O21 Mn5 Mn2 127.9(3)
O12 Mn5 Mn2 87.1(3)
O15 Mn5 Mn2 80.0(3)
O10 Mn5 Mn2 44.9(3)
O16 Mn5 Mn2 136.0(3)
O13 Mn5 Mn2 37.3(2)
Mn3 Mn5 Mn2 61.79(8)
Mn6 Mn5 Mn2 117.50(11)
Mn4 Mn5 Mn2 58.68(8)
O22 Mn6 O11 173.1(4)
O22 Mn6 O12 91.8(4)
O11 Mn6 O12 81.2(4)
O22 Mn6 O25 97.1(5)
O11 Mn6 O25 89.2(5)
O12 Mn6 O25 157.5(5)
O22 Mn6 O23 93.2(4)
O11 Mn6 O23 89.9(4)
O12 Mn6 O23 113.2(4)
O25 Mn6 O23 87.0(4)
O22 Mn6 O16 88.5(4)
O11 Mn6 O16 89.6(4)
O12 Mn6 O16 77.3(4)
O25 Mn6 O16 82.2(4)
O23 Mn6 O16 169.2(4)
O22 Mn6 Mn3 132.0(3)
O11 Mn6 Mn3 41.2(3)
O12 Mn6 Mn3 40.6(3)
O25 Mn6 Mn3 129.2(3)
O23 Mn6 Mn3 100.2(3)
O16 Mn6 Mn3 86.4(3)
O22 Mn6 Mn5 83.7(3)
O11 Mn6 Mn5 90.3(3)
O12 Mn6 Mn5 35.5(3)
O25 Mn6 Mn5 125.1(4)
O23 Mn6 Mn5 147.9(3)
O16 Mn6 Mn5 42.8(3)
Mn3 Mn6 Mn5 61.10(8)
O33 Mn7 O20 82.8(4)
O33 Mn7 O44 96.2(4)
O20 Mn7 O44 174.3(5)
O33 Mn7 O19 176.4(5)
O20 Mn7 O19 94.0(4)
O44 Mn7 O19 86.8(4)
O33 Mn7 O43 94.4(4)
O20 Mn7 O43 95.6(4)
O44 Mn7 O43 90.1(4)
O19 Mn7 O43 87.6(4)
O33 Mn7 O59 90.8(4)
O20 Mn7 O59 89.4(4)
O44 Mn7 O59 85.0(4)
O19 Mn7 O59 87.4(4)
O43 Mn7 O59 173.2(4)
O33 Mn7 Mn8 41.9(3)
O20 Mn7 Mn8 41.2(3)
O44 Mn7 Mn8 137.0(3)
O19 Mn7 Mn8 134.7(3)
O43 Mn7 Mn8 100.6(3)
O59 Mn7 Mn8 86.2(3)
O21 Mn8 O34 84.1(4)
O21 Mn8 O20 97.5(4)
O34 Mn8 O20 178.4(4)
O21 Mn8 O33 175.4(4)
O34 Mn8 O33 98.9(4)
O20 Mn8 O33 79.6(4)
O21 Mn8 O31 92.0(4)
O34 Mn8 O31 90.2(4)
O20 Mn8 O31 89.3(4)
O33 Mn8 O31 91.5(4)
O21 Mn8 O60 88.9(4)
O34 Mn8 O60 88.1(4)
O20 Mn8 O60 92.4(4)
O33 Mn8 O60 87.6(4)
O31 Mn8 O60 178.0(4)
O21 Mn8 Mn9 42.6(3)
O34 Mn8 Mn9 41.8(3)
O20 Mn8 Mn9 139.8(3)
O33 Mn8 Mn9 139.9(3)
O31 Mn8 Mn9 95.4(3)
O60 Mn8 Mn9 84.1(3)
O21 Mn8 Mn7 137.2(3)
O34 Mn8 Mn7 138.1(3)
O20 Mn8 Mn7 40.5(3)
O33 Mn8 Mn7 39.4(3)
O31 Mn8 Mn7 94.2(3)
O60 Mn8 Mn7 86.3(3)
Mn9 Mn8 Mn7 170.40(13)
O34 Mn9 O21 84.2(4)
O34 Mn9 O30 96.3(4)
O21 Mn9 O30 177.8(4)
O34 Mn9 O22 177.0(4)
O21 Mn9 O22 97.9(4)
O30 Mn9 O22 81.5(4)
O34 Mn9 O28 90.3(4)
O21 Mn9 O28 91.5(4)
O30 Mn9 O28 90.6(4)
O22 Mn9 O28 91.8(4)
O34 Mn9 O29 88.1(4)
O21 Mn9 O29 85.7(4)
O30 Mn9 O29 92.2(4)
O22 Mn9 O29 89.9(4)
O28 Mn9 O29 176.9(4)
O34 Mn9 Mn8 42.5(3)
O21 Mn9 Mn8 42.0(3)
O30 Mn9 Mn8 138.2(3)
O22 Mn9 Mn8 139.4(3)
O28 Mn9 Mn8 95.1(3)
O29 Mn9 Mn8 81.9(3)
O34 Mn9 Mn10 136.6(3)
O21 Mn9 Mn10 138.8(3)
O30 Mn9 Mn10 40.5(3)
O22 Mn9 Mn10 41.1(3)
O28 Mn9 Mn10 93.7(3)
O29 Mn9 Mn10 89.3(3)
Mn8 Mn9 Mn10 171.15(13)
O30 Mn10 O22 86.1(4)
O30 Mn10 O24 173.8(5)
O22 Mn10 O24 95.3(4)
O30 Mn10 O35 92.2(4)
O22 Mn10 O35 176.8(4)
O24 Mn10 O35 86.1(5)
O30 Mn10 O26 98.1(4)
O22 Mn10 O26 92.0(4)
O24 Mn10 O26 87.9(4)
O35 Mn10 O26 90.9(4)
O30 Mn10 O27 87.0(4)
O22 Mn10 O27 91.9(4)
O24 Mn10 O27 86.9(4)
O35 Mn10 O27 85.3(4)
O26 Mn10 O27 173.8(4)
O30 Mn10 Mn9 42.7(3)
O22 Mn10 Mn9 43.5(3)
O24 Mn10 Mn9 138.0(3)
O35 Mn10 Mn9 134.6(3)
O26 Mn10 Mn9 99.1(3)
O27 Mn10 Mn9 87.1(3)
O33 Mn11 O41 92.3(4)
O33 Mn11 O46 170.3(4)
O41 Mn11 O46 78.7(4)
O33 Mn11 O42 97.4(4)
O41 Mn11 O42 161.4(4)
O46 Mn11 O42 92.3(4)
O33 Mn11 O45 90.0(4)
O41 Mn11 O45 109.0(4)
O46 Mn11 O45 89.6(4)
O42 Mn11 O45 87.0(4)
O33 Mn11 O32 93.9(4)
O41 Mn11 O32 82.1(4)
O46 Mn11 O32 88.5(4)
O42 Mn11 O32 81.4(4)
O45 Mn11 O32 168.2(4)
O33 Mn11 Mn14 130.2(3)
O41 Mn11 Mn14 38.9(3)
O46 Mn11 Mn14 40.3(3)
O42 Mn11 Mn14 132.0(3)
O45 Mn11 Mn14 97.5(3)
O32 Mn11 Mn14 88.5(2)
O33 Mn11 Mn12 87.0(3)
O41 Mn11 Mn12 38.0(3)
O46 Mn11 Mn12 88.0(3)
O42 Mn11 Mn12 126.5(3)
O45 Mn11 Mn12 146.5(3)
O32 Mn11 Mn12 45.0(2)
Mn14 Mn11 Mn12 60.79(8)
O34 Mn12 O47 173.4(4)
O34 Mn12 O38 91.8(4)
O47 Mn12 O38 89.7(4)
O34 Mn12 O41 94.1(4)
O47 Mn12 O41 83.4(4)
O38 Mn12 O41 169.1(4)
O34 Mn12 O32 93.1(4)
O47 Mn12 O32 92.9(4)
O38 Mn12 O32 102.2(4)
O41 Mn12 O32 86.6(4)
O34 Mn12 O39 93.3(4)
O47 Mn12 O39 80.6(4)
O38 Mn12 O39 81.6(4)
O41 Mn12 O39 89.0(4)
O32 Mn12 O39 172.5(4)
O34 Mn12 Mn14 130.2(3)
O47 Mn12 Mn14 47.0(3)
O38 Mn12 Mn14 135.9(3)
O41 Mn12 Mn14 36.4(3)
O32 Mn12 Mn14 89.7(3)
O39 Mn12 Mn14 83.2(2)
O34 Mn12 Mn11 87.6(3)
O47 Mn12 Mn11 94.0(3)
O38 Mn12 Mn11 153.2(3)
O41 Mn12 Mn11 36.5(3)
O32 Mn12 Mn11 51.1(2)
O39 Mn12 Mn11 125.2(2)
Mn14 Mn12 Mn11 56.89(8)
O34 Mn12 Mn13 86.1(3)
O47 Mn12 Mn13 91.1(3)
O38 Mn12 Mn13 37.4(3)
O41 Mn12 Mn13 134.0(3)
O32 Mn12 Mn13 139.4(3)
O39 Mn12 Mn13 45.2(2)
Mn14 Mn12 Mn13 121.18(10)
Mn11 Mn12 Mn13 168.07(12)
O34 Mn12 Mn15 129.0(3)
O47 Mn12 Mn15 44.9(3)
O38 Mn12 Mn15 82.4(3)
O41 Mn12 Mn15 86.8(3)
O32 Mn12 Mn15 137.8(3)
O39 Mn12 Mn15 35.7(3)
Mn14 Mn12 Mn15 61.94(8)
Mn11 Mn12 Mn15 118.21(10)
Mn13 Mn12 Mn15 59.42(8)
O30 Mn13 O40 168.4(4)
O30 Mn13 O38 90.5(4)
O40 Mn13 O38 89.6(4)
O30 Mn13 O36 91.6(4)
O40 Mn13 O36 88.6(4)
O38 Mn13 O36 177.7(5)
O30 Mn13 O39 95.3(4)
O40 Mn13 O39 73.2(4)
O38 Mn13 O39 83.1(4)
O36 Mn13 O39 97.8(4)
O30 Mn13 O37 99.9(4)
O40 Mn13 O37 91.7(4)
O38 Mn13 O37 87.9(4)
O36 Mn13 O37 90.7(4)
O39 Mn13 O37 162.4(4)
O30 Mn13 Mn12 86.3(3)
O40 Mn13 Mn12 86.8(3)
O38 Mn13 Mn12 37.5(3)
O36 Mn13 Mn12 143.8(3)
O39 Mn13 Mn12 46.7(2)
O37 Mn13 Mn12 125.3(3)
O30 Mn13 Mn15 131.9(3)
O40 Mn13 Mn15 36.6(3)
O38 Mn13 Mn15 84.2(3)
O36 Mn13 Mn15 95.2(3)
O39 Mn13 Mn15 36.7(3)
O37 Mn13 Mn15 127.4(3)
Mn12 Mn13 Mn15 61.45(8)
O41 Mn14 O48 100.3(4)
O41 Mn14 O55 167.5(4)
O48 Mn14 O55 90.3(4)
O41 Mn14 O46 79.4(4)
O48 Mn14 O46 176.0(4)
O55 Mn14 O46 89.6(4)
O41 Mn14 O54 88.2(4)
O48 Mn14 O54 92.3(4)
O55 Mn14 O54 98.0(4)
O46 Mn14 O54 91.7(4)
O41 Mn14 O47 77.2(4)
O48 Mn14 O47 77.4(4)
O55 Mn14 O47 99.0(4)
O46 Mn14 O47 98.6(4)
O54 Mn14 O47 160.1(4)
O41 Mn14 Mn11 39.8(3)
O48 Mn14 Mn11 140.0(3)
O55 Mn14 Mn11 129.6(3)
O46 Mn14 Mn11 40.1(3)
O54 Mn14 Mn11 85.1(3)
O47 Mn14 Mn11 91.8(3)
O41 Mn14 Mn12 38.8(3)
O48 Mn14 Mn12 88.1(3)
O55 Mn14 Mn12 136.4(3)
O46 Mn14 Mn12 89.2(3)
O54 Mn14 Mn12 125.6(3)
O47 Mn14 Mn12 38.4(3)
Mn11 Mn14 Mn12 62.32(8)
O41 Mn14 Mn15 87.6(3)
O48 Mn14 Mn15 32.6(3)
O55 Mn14 Mn15 98.2(3)
O46 Mn14 Mn15 143.5(3)
O54 Mn14 Mn15 122.0(3)
O47 Mn14 Mn15 45.0(3)
Mn11 Mn14 Mn15 122.56(11)
Mn12 Mn14 Mn15 60.92(8)
O39 Mn15 O48 94.3(4)
O39 Mn15 O51 169.4(4)
O48 Mn15 O51 94.0(4)
O39 Mn15 O40 80.0(4)
O48 Mn15 O40 168.2(4)
O51 Mn15 O40 90.6(4)
O39 Mn15 O49 90.0(4)
O48 Mn15 O49 96.4(4)
O51 Mn15 O49 95.4(4)
O40 Mn15 O49 94.0(4)
O39 Mn15 O47 80.7(4)
O48 Mn15 O47 76.9(4)
O51 Mn15 O47 95.0(4)
O40 Mn15 O47 91.9(4)
O49 Mn15 O47 168.0(4)
O39 Mn15 Mn13 44.4(3)
O48 Mn15 Mn13 137.3(3)
O51 Mn15 Mn13 125.9(3)
O40 Mn15 Mn13 35.7(3)
O49 Mn15 Mn13 94.2(3)
O47 Mn15 Mn13 84.5(3)
O39 Mn15 Mn12 44.5(3)
O48 Mn15 Mn12 84.7(3)
O51 Mn15 Mn12 130.2(3)
O40 Mn15 Mn12 84.0(3)
O49 Mn15 Mn12 134.2(3)
O47 Mn15 Mn12 36.2(3)
Mn13 Mn15 Mn12 59.14(7)
O39 Mn15 Mn14 85.0(3)
O48 Mn15 Mn14 32.8(3)
O51 Mn15 Mn14 98.6(3)
O40 Mn15 Mn14 135.7(3)
O49 Mn15 Mn14 127.7(3)
O47 Mn15 Mn14 44.3(2)
Mn13 Mn15 Mn14 116.13(10)
Mn12 Mn15 Mn14 57.14(7)
O48 Mn16 O50 95.1(4)
O48 Mn16 O57 179.4(5)
O50 Mn16 O57 85.5(4)
O48 Mn16 O56 94.0(4)
O50 Mn16 O56 170.9(4)
O57 Mn16 O56 85.4(4)
O48 Mn16 O52 92.1(4)
O50 Mn16 O52 94.2(4)
O57 Mn16 O52 88.1(4)
O56 Mn16 O52 85.0(4)
O48 Mn16 O53 93.0(4)
O50 Mn16 O53 87.4(4)
O57 Mn16 O53 86.8(4)
O56 Mn16 O53 92.5(4)
O52 Mn16 O53 174.5(4)
C204 O1 Mn1 129(2)
Mn1 O1 H1A 114.1
O1 C204 H20M 109.5
O1 C204 H20N 109.5
H20M C204 H20N 109.5
O1 C204 H20O 109.5
H20M C204 H20O 109.5
H20N C204 H20O 109.5
C1 O2 Mn1 126.4(12)
C1 O3 Mn2 124.2(13)
C2 O4 Mn1 128.0(12)
C2 O5 Mn2 128.8(11)
C3 O6 Mn1 123.8(11)
C3 O7 Mn3 124.2(11)
C4 O8 Mn1 126.7(11)
C4 O9 Mn3 129.3(11)
C198 O10 Mn5 120.6(9)
C198 O10 Mn3 126.4(9)
Mn5 O10 Mn3 94.7(4)
C198 O10 Mn2 119.1(9)
Mn5 O10 Mn2 97.5(4)
Mn3 O10 Mn2 91.1(4)
C199 O11 Mn6 123.4(9)
C199 O11 Mn3 124.0(9)
Mn6 O11 Mn3 98.9(4)
Mn5 O12 Mn6 108.8(5)
Mn5 O12 Mn3 106.5(5)
Mn6 O12 Mn3 98.9(4)
C196 O13 Mn2 121.7(9)
C196 O13 Mn4 124.8(8)
Mn2 O13 Mn4 97.3(4)
C196 O13 Mn5 118.4(8)
Mn2 O13 Mn5 97.5(4)
Mn4 O13 Mn5 89.9(4)
C201 O14 Mn2 123.(1)
C201 O14 Mn4 122.0(9)
Mn2 O14 Mn4 105.0(5)
Mn4 O15 Mn5 108.7(5)
Mn4 O15 H15N 125.6
Mn5 O15 H15N 125.6
C8 O16 Mn5 124.2(10)
C8 O16 Mn6 114.1(9)
Mn5 O16 Mn6 84.0(4)
C197 O17 Mn4 125.7(10)
C197 O17 H17N 117.2
Mn4 O17 H17N 117.2
C5 O18 Mn4 128.2(10)
C5 O19 Mn7 135.7(11)
Mn4 O20 Mn7 127.8(5)
Mn4 O20 Mn8 129.7(5)
Mn7 O20 Mn8 98.3(4)
Mn5 O21 Mn8 131.3(5)
Mn5 O21 Mn9 124.6(5)
Mn8 O21 Mn9 95.4(4)
Mn6 O22 Mn10 124.7(5)
Mn6 O22 Mn9 131.8(5)
Mn10 O22 Mn9 95.4(4)
C6 O23 Mn6 126.1(12)
C6 O24 Mn10 137.8(11)
C7 O25 Mn6 134.4(12)
C7 O26 Mn10 115.9(11)
C193 O27 Mn10 122.6(12)
C193 O27 H27J 118.7
Mn10 O27 H27J 118.7
C8 O28 Mn9 117.7(10)
C9 O29 Mn9 125.(1)
Mn13 O30 Mn10 125.9(5)
Mn13 O30 Mn9 130.1(5)
Mn10 O30 Mn9 96.8(4)
C10 O31 Mn8 127.2(11)
C10 O32 Mn12 123.7(9)
C10 O32 Mn11 117.2(9)
Mn12 O32 Mn11 83.8(3)
Mn7 O33 Mn11 124.0(5)
Mn7 O33 Mn8 98.7(4)
Mn11 O33 Mn8 125.8(5)
Mn9 O34 Mn12 129.8(5)
Mn9 O34 Mn8 95.8(4)
Mn12 O34 Mn8 126.7(5)
C11 O35 Mn10 131.7(11)
C11 O36 Mn13 125.3(11)
C203 O37 Mn13 125.2(14)
Mn13 O37 H37J 117.9
O37 C203 H20J 109.5
O37 C203 H20K 109.5
H20J C203 H20K 109.5
O37 C203 H20L 109.5
H20J C203 H20L 109.5
H20K C203 H20L 109.5
Mn13 O38 Mn12 105.1(5)
Mn13 O38 H38M 127.5
Mn12 O38 H38M 127.5
C195 O39 Mn15 126.0(9)
C195 O39 Mn13 120.9(8)
Mn15 O39 Mn13 98.9(4)
C195 O39 Mn12 115.2(8)
Mn15 O39 Mn12 99.8(4)
Mn13 O39 Mn12 88.1(3)
C192 O40 Mn13 124.3(10)
C192 O40 Mn15 121.6(9)
Mn13 O40 Mn15 107.8(5)
Mn14 O41 Mn11 101.3(4)
Mn14 O41 Mn12 104.8(5)
Mn11 O41 Mn12 105.5(4)
C12 O42 Mn11 136.6(13)
C12 O43 Mn7 127.7(11)
C13 O44 Mn7 133.4(11)
C13 O45 Mn11 129.8(10)
C200 O46 Mn11 124.4(9)
C200 O46 Mn14 121.5(9)
Mn11 O46 Mn14 99.6(5)
C194 O47 Mn12 124.4(9)
C194 O47 Mn14 122.3(8)
Mn12 O47 Mn14 94.6(4)
C194 O47 Mn15 118.5(9)
Mn12 O47 Mn15 98.9(5)
Mn14 O47 Mn15 90.7(3)
Mn16 O48 Mn15 120.5(5)
Mn16 O48 Mn14 122.3(5)
Mn15 O48 Mn14 114.6(4)
C14 O49 Mn15 127.9(10)
C14 O50 Mn16 129.1(10)
C15 O51 Mn15 123.9(10)
C15 O52 Mn16 128.(1)
C16 O53 Mn16 122.6(11)
C16 O54 Mn14 128.8(10)
C17 O55 Mn14 127.3(11)
C17 O56 Mn16 130.4(10)
C191 O57 Mn16 131.3(10)
C191 O57 H57A 114.4
Mn16 O57 H57A 114.4
Mn2 O58 Mn1 119.0(5)
Mn2 O58 Mn3 116.4(5)
Mn1 O58 Mn3 119.1(5)
C202 O59 Mn7 122.4(10)
C202 O59 H59D 118.8
Mn7 O59 H59D 118.8
C9 O60 Mn8 124.3(10)
O3 C1 O2 130.0(18)
O3 C1 C21 120.2(19)
O2 C1 C21 109.6(18)
C22 C21 C26 120.0
C22 C21 C1 117.1(16)
C26 C21 C1 122.8(16)
C23 C22 C21 120.0
C23 C22 H22A 120.0
C21 C22 H22A 120.0
C22 C23 C24 120.0
C22 C23 H23A 120.0
C24 C23 H23A 120.0
C25 C24 C23 120.0
C25 C24 C227 118(3)
C23 C24 C227 122(3)
C25 C24 C27 117.1(19)
C23 C24 C27 122.8(19)
C24 C25 C26 120.0
C24 C25 H25A 120.0
C26 C25 H25A 120.0
C25 C26 C21 120.0
C25 C26 H26A 120.0
C21 C26 H26A 120.0
C28 C27 C30 112(2)
C28 C27 C29 106.7(19)
C30 C27 C29 104.7(19)
C28 C27 C24 111(3)
C30 C27 C24 116(3)
C29 C27 C24 106(3)
C27 C28 H28A 109.5
C27 C28 H28B 109.5
H28A C28 H28B 109.5
C27 C28 H28C 109.5
H28A C28 H28C 109.5
H28B C28 H28C 109.5
C27 C29 H29A 109.5
C27 C29 H29B 109.5
H29A C29 H29B 109.5
C27 C29 H29C 109.5
H29A C29 H29C 109.5
H29B C29 H29C 109.5
C27 C30 H30E 109.5
C27 C30 H30F 109.5
H30E C30 H30F 109.5
C27 C30 H30G 109.5
H30E C30 H30G 109.5
H30F C30 H30G 109.5
C229 C227 C228 116(5)
C229 C227 C24 117(5)
C228 C227 C24 113(5)
C229 C227 C230 98(5)
C228 C227 C230 114(6)
C24 C227 C230 96(4)
C227 C228 H22B 109.5
C227 C228 H22C 109.5
H22B C228 H22C 109.5
C227 C228 H22D 109.5
H22B C228 H22D 109.5
H22C C228 H22D 109.5
C227 C229 H22E 109.5
C227 C229 H22F 109.5
H22E C229 H22F 109.5
C227 C229 H22G 109.5
H22E C229 H22G 109.5
H22F C229 H22G 109.5
C227 C230 H23B 109.5
C227 C230 H23C 109.5
H23B C230 H23C 109.5
C227 C230 H23D 109.5
H23B C230 H23D 109.5
H23C C230 H23D 109.5
O5 C2 O4 121.8(16)
O5 C2 C31 120.5(17)
O4 C2 C31 117.5(17)
C32 C31 C36 120.0
C32 C31 C2 116.5(14)
C36 C31 C2 122.8(14)
C31 C32 C33 120.0
C31 C32 H32A 120.0
C33 C32 H32A 120.0
C34 C33 C32 120.0
C34 C33 H33A 120.0
C32 C33 H33A 120.0
C33 C34 C35 120.0
C33 C34 C237 117.7(15)
C35 C34 C237 120.1(15)
C33 C34 C37 117.0(15)
C35 C34 C37 121.1(15)
C36 C35 C34 120.0
C36 C35 H35A 120.0
C34 C35 H35A 120.0
C35 C36 C31 120.0
C35 C36 H36A 120.0
C31 C36 H36A 120.0
C38 C37 C34 109(2)
C38 C37 C40 115.5(18)
C34 C37 C40 114(2)
C38 C37 C39 103.9(16)
C34 C37 C39 100(2)
C40 C37 C39 113.3(17)
C37 C38 H38A 109.5
C37 C38 H38B 109.5
H38A C38 H38B 109.5
C37 C38 H38C 109.5
H38A C38 H38C 109.5
H38B C38 H38C 109.5
C37 C39 H39A 109.5
C37 C39 H39B 109.5
H39A C39 H39B 109.5
C37 C39 H39C 109.5
H39A C39 H39C 109.5
H39B C39 H39C 109.5
C37 C40 H40A 109.5
C37 C40 H40B 109.5
H40A C40 H40B 109.5
C37 C40 H40C 109.5
H40A C40 H40C 109.5
H40B C40 H40C 109.5
C34 C237 C238 113(4)
C34 C237 C240 119(4)
C238 C237 C240 109.1
C34 C237 C239 95(4)
C238 C237 C239 107.2
C240 C237 C239 112.51(6)
C237 C238 H23E 109.5
C237 C238 H23F 109.5
H23E C238 H23F 109.5
C237 C238 H23G 109.5
H23E C238 H23G 109.5
H23F C238 H23G 109.5
C237 C239 H23H 109.5
C237 C239 H23I 109.5
H23H C239 H23I 109.5
C237 C239 H23J 109.5
H23H C239 H23J 109.5
H23I C239 H23J 109.5
C237 C240 H24A 109.5
C237 C240 H24B 109.5
H24A C240 H24B 109.5
C237 C240 H24C 109.5
H24A C240 H24C 109.5
H24B C240 H24C 109.5
O7 C3 O6 131.2(17)
O7 C3 C41 118.0(16)
O6 C3 C41 110.5(16)
C42 C41 C46 120.0
C42 C41 C3 119.5(14)
C46 C41 C3 120.4(14)
C43 C42 C41 120.0
C43 C42 H42A 120.0
C41 C42 H42A 120.0
C42 C43 C44 120.0
C42 C43 H43A 120.0
C44 C43 H43A 120.0
C43 C44 C45 120.0
C43 C44 C247 127(3)
C45 C44 C247 113(3)
C43 C44 C47 116.4(18)
C45 C44 C47 123.5(18)
C46 C45 C44 120.0
C46 C45 H45A 120.0
C44 C45 H45A 120.0
C45 C46 C41 120.0
C45 C46 H46A 120.0
C41 C46 H46A 120.0
C48 C47 C50 107.5(19)
C48 C47 C44 105(3)
C50 C47 C44 112(3)
C48 C47 C49 110.8(19)
C50 C47 C49 107.4(19)
C44 C47 C49 113(3)
C47 C48 H48A 109.5
C47 C48 H48B 109.5
H48A C48 H48B 109.5
C47 C48 H48C 109.5
H48A C48 H48C 109.5
H48B C48 H48C 109.5
C47 C49 H49A 109.5
C47 C49 H49B 109.5
H49A C49 H49B 109.5
C47 C49 H49C 109.5
H49A C49 H49C 109.5
H49B C49 H49C 109.5
C47 C50 H50A 109.5
C47 C50 H50B 109.5
H50A C50 H50B 109.5
C47 C50 H50C 109.5
H50A C50 H50C 109.5
H50B C50 H50C 109.5
C250 C247 C249 123(5)
C250 C247 C44 119(5)
C249 C247 C44 104(4)
C250 C247 C248 114(5)
C249 C247 C248 91(4)
C44 C247 C248 101(4)
C247 C248 H24D 109.4
C247 C248 H24E 109.5
H24D C248 H24E 109.5
C247 C248 H24F 109.5
H24D C248 H24F 109.5
H24E C248 H24F 109.5
C247 C249 H24G 109.5
C247 C249 H24H 109.5
H24G C249 H24H 109.5
C247 C249 H24I 109.5
H24G C249 H24I 109.5
H24H C249 H24I 109.5
C247 C250 H25B 109.5
C247 C250 H25C 109.5
H25B C250 H25C 109.5
C247 C250 H25D 109.5
H25B C250 H25D 109.5
H25C C250 H25D 109.5
O9 C4 O8 127.1(17)
O9 C4 C51 118.3(17)
O8 C4 C51 114.0(17)
C52 C51 C56 120.0
C52 C51 C4 116.5(19)
C56 C51 C4 122.1(19)
C53 C52 C51 120.0
C53 C52 H52A 120.0
C51 C52 H52A 120.0
C54 C53 C52 120.0
C54 C53 H53A 120.0
C52 C53 H53A 120.0
C53 C54 C55 120.0
C53 C54 C257 115(2)
C55 C54 C257 124(2)
C53 C54 C57 115(2)
C55 C54 C57 124(2)
C56 C55 C54 120.0
C56 C55 H55A 120.0
C54 C55 H55A 120.0
C55 C56 C51 120.0
C55 C56 H56A 120.0
C51 C56 H56A 120.0
C58 C57 C60 115(2)
C58 C57 C59 108.4(19)
C60 C57 C59 102.1(18)
C58 C57 C54 120(3)
C60 C57 C54 100(3)
C59 C57 C54 109(3)
C57 C58 H58A 109.5
C57 C58 H58B 109.5
H58A C58 H58B 109.5
C57 C58 H58C 109.5
H58A C58 H58C 109.5
H58B C58 H58C 109.5
C57 C59 H59A 109.5
C57 C59 H59B 109.5
H59A C59 H59B 109.5
C57 C59 H59C 109.5
H59A C59 H59C 109.5
H59B C59 H59C 109.5
C57 C60 H60A 109.5
C57 C60 H60B 109.5
H60A C60 H60B 109.5
C57 C60 H60C 109.5
H60A C60 H60C 109.5
H60B C60 H60C 109.5
C258 C257 C54 114(4)
C258 C257 C260 107(2)
C54 C257 C260 116(4)
C258 C257 C259 114(2)
C54 C257 C259 100(4)
C260 C257 C259 105(2)
C257 C258 H25E 109.5
C257 C258 H25F 109.5
H25E C258 H25F 109.5
C257 C258 H25G 109.5
H25E C258 H25G 109.5
H25F C258 H25G 109.5
C257 C259 H25H 109.5
C257 C259 H25I 109.5
H25H C259 H25I 109.5
C257 C259 H25J 109.5
H25H C259 H25J 109.5
H25I C259 H25J 109.5
C257 C260 H26B 109.5
C257 C260 H26C 109.5
H26B C260 H26C 109.5
C257 C260 H26D 109.5
H26B C260 H26D 109.5
H26C C260 H26D 109.5
O19 C5 O18 127.1(16)
O19 C5 C61 117.8(15)
O18 C5 C61 115.1(14)
C62 C61 C66 120.0
C62 C61 C5 117.8(11)
C66 C61 C5 122.2(11)
C63 C62 C61 120.0
C63 C62 H62A 120.0
C61 C62 H62A 120.0
C64 C63 C62 120.0
C64 C63 H63A 120.0
C62 C63 H63A 120.0
C63 C64 C65 120.0
C63 C64 C267 125.4(15)
C65 C64 C267 113.7(15)
C63 C64 C67 113.1(12)
C65 C64 C67 126.6(12)
C64 C65 C66 120.0
C64 C65 H65A 120.0
C66 C65 H65A 120.0
C65 C66 C61 120.0
C65 C66 H66A 120.0
C61 C66 H66A 120.0
C68 C67 C70 111.8(18)
C68 C67 C69 106.2(16)
C70 C67 C69 108.5(17)
C68 C67 C64 113(2)
C70 C67 C64 106.5(19)
C69 C67 C64 111.2(19)
C67 C68 H68A 109.5
C67 C68 H68B 109.5
H68A C68 H68B 109.5
C67 C68 H68C 109.5
H68A C68 H68C 109.5
H68B C68 H68C 109.5
C67 C69 H69A 109.5
C67 C69 H69B 109.5
H69A C69 H69B 109.5
C67 C69 H69C 109.5
H69A C69 H69C 109.5
H69B C69 H69C 109.5
C67 C70 H70A 109.5
C67 C70 H70B 109.5
H70A C70 H70B 109.5
C67 C70 H70C 109.5
H70A C70 H70C 109.5
H70B C70 H70C 109.5
C270 C267 C268 109.1(19)
C270 C267 C64 105(3)
C268 C267 C64 108(3)
C270 C267 C269 108.1(19)
C268 C267 C269 111.2(19)
C64 C267 C269 115(3)
C267 C268 H26E 109.5
C267 C268 H26F 109.5
H26E C268 H26F 109.5
C267 C268 H26G 109.5
H26E C268 H26G 109.5
H26F C268 H26G 109.5
C267 C269 H26H 109.5
C267 C269 H26I 109.5
H26H C269 H26I 109.5
C267 C269 H26J 109.5
H26H C269 H26J 109.5
H26I C269 H26J 109.5
C267 C270 H27A 109.5
C267 C270 H27B 109.5
H27A C270 H27B 109.5
C267 C270 H27C 109.5
H27A C270 H27C 109.5
H27B C270 H27C 109.5
O23 C6 O24 122.1(17)
O23 C6 C71 122.9(17)
O24 C6 C71 115.0(16)
C72 C71 C76 120.0
C72 C71 C6 120.3(12)
C76 C71 C6 119.6(12)
C71 C72 C73 120.0
C71 C72 H72A 120.0
C73 C72 H72A 120.0
C74 C73 C72 120.0
C74 C73 H73A 120.0
C72 C73 H73A 120.0
C73 C74 C75 120.0
C73 C74 C77 119.2(11)
C75 C74 C77 120.8(11)
C76 C75 C74 120.0
C76 C75 H75A 120.0
C74 C75 H75A 120.0
C75 C76 C71 120.0
C75 C76 H76A 120.0
C71 C76 H76A 120.0
C74 C77 C278 113(2)
C74 C77 C78 108.5(16)
C74 C77 C79 119.9(16)
C78 C77 C79 107.6(5)
C74 C77 C279 110(2)
C278 C77 C279 108(3)
C74 C77 C80 105.4(17)
C78 C77 C80 107.5(5)
C79 C77 C80 107.4(5)
C74 C77 C280 110(3)
C278 C77 C280 115(3)
C279 C77 C280 100(3)
C77 C78 H78A 109.5
C77 C78 H78B 109.5
H78A C78 H78B 109.5
C77 C78 H78C 109.5
H78A C78 H78C 109.5
H78B C78 H78C 109.5
C77 C79 H79A 109.5
C77 C79 H79B 109.5
H79A C79 H79B 109.5
C77 C79 H79C 109.5
H79A C79 H79C 109.5
H79B C79 H79C 109.5
C77 C80 H80A 109.5
C77 C80 H80B 109.5
H80A C80 H80B 109.5
C77 C80 H80C 109.5
H80A C80 H80C 109.5
H80B C80 H80C 109.5
C77 C278 H27D 109.5
C77 C278 H27E 109.5
H27D C278 H27E 109.5
C77 C278 H27F 109.5
H27D C278 H27F 109.5
H27E C278 H27F 109.5
C77 C279 H27G 109.5
C77 C279 H27H 109.5
H27G C279 H27H 109.5
C77 C279 H27I 109.5
H27G C279 H27I 109.5
H27H C279 H27I 109.5
C77 C280 H28D 109.5
C77 C280 H28E 109.5
H28D C280 H28E 109.5
C77 C280 H28F 109.5
H28D C280 H28F 109.5
H28E C280 H28F 109.5
O25 C7 O26 134.5(18)
O25 C7 C81 113.2(16)
O26 C7 C81 112.3(16)
C82 C81 C86 120.0
C82 C81 C7 121.3(12)
C86 C81 C7 118.6(12)
C81 C82 C83 120.0
C81 C82 H82A 120.0
C83 C82 H82A 120.0
C84 C83 C82 120.0
C84 C83 H83A 120.0
C82 C83 H83A 120.0
C83 C84 C85 120.0
C83 C84 C287 118(2)
C85 C84 C287 122(2)
C83 C84 C87 124.2(17)
C85 C84 C87 115.7(17)
C84 C85 C86 120.0
C84 C85 H85A 120.0
C86 C85 H85A 120.0
C85 C86 C81 120.0
C85 C86 H86A 120.0
C81 C86 H86A 120.0
C88 C87 C90 106.7(18)
C88 C87 C84 112(3)
C90 C87 C84 108(3)
C88 C87 C89 109.4(18)
C90 C87 C89 104.6(17)
C84 C87 C89 116(3)
C87 C88 H88A 109.5
C87 C88 H88B 109.5
H88A C88 H88B 109.5
C87 C88 H88C 109.5
H88A C88 H88C 109.5
H88B C88 H88C 109.5
C87 C89 H89A 109.5
C87 C89 H89B 109.5
H89A C89 H89B 109.5
C87 C89 H89C 109.5
H89A C89 H89C 109.5
H89B C89 H89C 109.5
C87 C90 H90A 109.5
C87 C90 H90B 109.5
H90A C90 H90B 109.5
C87 C90 H90C 109.5
H90A C90 H90C 109.5
H90B C90 H90C 109.5
C84 C287 C288 119(5)
C84 C287 C290 113(5)
C288 C287 C290 108(2)
C84 C287 C289 104(4)
C288 C287 C289 107(2)
C290 C287 C289 104.6(19)
C287 C288 H28G 109.5
C287 C288 H28H 109.5
H28G C288 H28H 109.5
C287 C288 H28I 109.5
H28G C288 H28I 109.5
H28H C288 H28I 109.5
C287 C289 H28J 109.5
C287 C289 H28K 109.5
H28J C289 H28K 109.5
C287 C289 H28L 109.5
H28J C289 H28L 109.5
H28K C289 H28L 109.5
C287 C290 H29D 109.5
C287 C290 H29E 109.5
H29D C290 H29E 109.5
C287 C290 H29F 109.5
H29D C290 H29F 109.5
H29E C290 H29F 109.5
O16 C8 O28 130.5(15)
O16 C8 C91 118.2(14)
O28 C8 C91 111.1(15)
C92 C91 C96 120.0
C92 C91 C8 121.4(12)
C96 C91 C8 118.6(12)
C93 C92 C91 120.0
C93 C92 H92A 120.0
C91 C92 H92A 120.0
C92 C93 C94 120.0
C92 C93 H93A 120.0
C94 C93 H93A 120.0
C95 C94 C93 120.0
C95 C94 C297 121.3(19)
C93 C94 C297 118.7(19)
C95 C94 C97 124.6(16)
C93 C94 C97 115.4(16)
C94 C95 C96 120.0
C94 C95 H95A 120.0
C96 C95 H95A 120.0
C95 C96 C91 120.0
C95 C96 H96A 120.0
C91 C96 H96A 120.0
C100 C97 C98 107.9(17)
C100 C97 C99 112.0(19)
C98 C97 C99 106.3(18)
C100 C97 C94 112(3)
C98 C97 C94 116(3)
C99 C97 C94 102(2)
C97 C98 H98A 109.5
C97 C98 H98B 109.5
H98A C98 H98B 109.5
C97 C98 H98C 109.5
H98A C98 H98C 109.5
H98B C98 H98C 109.5
C97 C99 H99A 109.5
C97 C99 H99B 109.5
H99A C99 H99B 109.5
C97 C99 H99C 109.5
H99A C99 H99C 109.5
H99B C99 H99C 109.5
C97 C100 H10E 109.5
C97 C100 H10F 109.5
H10E C100 H10F 109.5
C97 C100 H10G 109.5
H10E C100 H10G 109.5
H10F C100 H10G 109.5
C298 C297 C300 108(2)
C298 C297 C94 104(3)
C300 C297 C94 116(4)
C298 C297 C299 109(2)
C300 C297 C299 109(2)
C94 C297 C299 111(4)
C297 C298 H29G 109.5
C297 C298 H29H 109.5
H29G C298 H29H 109.5
C297 C298 H29I 109.5
H29G C298 H29I 109.5
H29H C298 H29I 109.5
C297 C299 H29J 109.5
C297 C299 H29K 109.5
H29J C299 H29K 109.5
C297 C299 H29L 109.5
H29J C299 H29L 109.5
H29K C299 H29L 109.5
C297 C300 H30H 109.5
C297 C300 H30I 109.5
H30H C300 H30I 109.5
C297 C300 H30J 109.5
H30H C300 H30J 109.5
H30I C300 H30J 109.5
O60 C9 O29 124.5(15)
O60 C9 C101 118.4(15)
O29 C9 C101 117.1(15)
O60 C9 C301 118.0(17)
O29 C9 C301 113.2(17)
C102 C101 C106 120.0
C102 C101 C9 119.6(17)
C106 C101 C9 120.4(17)
C103 C102 C101 120.0
C103 C102 H10A 120.0
C101 C102 H10A 120.0
C102 C103 C104 120.0
C102 C103 H10B 120.0
C104 C103 H10B 120.0
C103 C104 C105 120.0
C103 C104 C107 124(2)
C105 C104 C107 116(2)
C106 C105 C104 120.0
C106 C105 H10C 120.0
C104 C105 H10C 120.0
C105 C106 C101 120.0
C105 C106 H10D 120.0
C101 C106 H10D 120.0
C110 C107 C104 117(3)
C110 C107 C108 108.3(19)
C104 C107 C108 100(2)
C110 C107 C109 109.5(18)
C104 C107 C109 115(3)
C108 C107 C109 105.1(18)
C107 C108 H10H 109.5
C107 C108 H10I 109.5
H10H C108 H10I 109.5
C107 C108 H10J 109.5
H10H C108 H10J 109.5
H10I C108 H10J 109.5
C107 C109 H10K 109.5
C107 C109 H10L 109.5
H10K C109 H10L 109.5
C107 C109 H10M 109.5
H10K C109 H10M 109.5
H10L C109 H10M 109.5
C107 C110 H11E 109.5
C107 C110 H11F 109.5
H11E C110 H11F 109.5
C107 C110 H11G 109.5
H11E C110 H11G 109.5
H11F C110 H11G 109.5
C302 C301 C306 120.0
C302 C301 C9 107(2)
C306 C301 C9 131(2)
C301 C302 C303 120.00(5)
C301 C302 H30A 120.0
C303 C302 H30A 120.0
C304 C303 C302 120.0
C304 C303 H30B 120.0
C302 C303 H30B 120.0
C305 C304 C303 120.0
C305 C304 C307 108(3)
C303 C304 C307 129(3)
C304 C305 C306 120.0
C304 C305 H30C 120.0
C306 C305 H30C 120.0
C305 C306 C301 120.0
C305 C306 H30D 120.0
C301 C306 H30D 120.0
C304 C307 C308 113(4)
C304 C307 C310 127(5)
C308 C307 C310 108(2)
C304 C307 C309 91(3)
C308 C307 C309 104.8(19)
C310 C307 C309 109(2)
C307 C308 H30K 109.5
C307 C308 H30L 109.5
H30K C308 H30L 109.5
C307 C308 H30M 109.5
H30K C308 H30M 109.5
H30L C308 H30M 109.5
C307 C309 H30N 109.5
C307 C309 H30O 109.5
H30N C309 H30O 109.5
C307 C309 H30P 109.5
H30N C309 H30P 109.5
H30O C309 H30P 109.5
C307 C310 H31A 109.5
C307 C310 H31B 109.5
H31A C310 H31B 109.5
C307 C310 H31C 109.5
H31A C310 H31C 109.5
H31B C310 H31C 109.5
O31 C10 O32 121.9(16)
O31 C10 C111 120.2(16)
O32 C10 C111 117.5(16)
C112 C111 C116 120.0
C112 C111 C10 121.8(13)
C116 C111 C10 117.8(14)
C111 C112 C113 120.0
C111 C112 H11A 120.0
C113 C112 H11A 120.0
C112 C113 C114 120.0
C112 C113 H11B 120.0
C114 C113 H11B 120.0
C115 C114 C113 120.0
C115 C114 C317 129.5(18)
C113 C114 C317 110.4(18)
C115 C114 C117 125.4(15)
C113 C114 C117 114.3(15)
C116 C115 C114 120.0
C116 C115 H11C 120.0
C114 C115 H11C 120.0
C115 C116 C111 120.0
C115 C116 H11D 120.0
C111 C116 H11D 120.0
C118 C117 C120 108.0(18)
C118 C117 C119 108.4(17)
C120 C117 C119 111.2(18)
C118 C117 C114 117(2)
C120 C117 C114 101(2)
C119 C117 C114 111(2)
C117 C118 H11H 109.5
C117 C118 H11I 109.5
H11H C118 H11I 109.5
C117 C118 H11J 109.5
H11H C118 H11J 109.5
H11I C118 H11J 109.5
C117 C119 H11K 109.5
C117 C119 H11L 109.5
H11K C119 H11L 109.5
C117 C119 H11M 109.5
H11K C119 H11M 109.5
H11L C119 H11M 109.5
C117 C120 H12E 109.5
C117 C120 H12F 109.5
H12E C120 H12F 109.5
C117 C120 H12G 109.5
H12E C120 H12G 109.5
H12F C120 H12G 109.5
C318 C317 C320 108.6(19)
C318 C317 C114 106(3)
C320 C317 C114 110(3)
C318 C317 C319 112(2)
C320 C317 C319 107.1(19)
C114 C317 C319 112(3)
C317 C318 H31D 109.5
C317 C318 H31E 109.5
H31D C318 H31E 109.5
C317 C318 H31F 109.5
H31D C318 H31F 109.5
H31E C318 H31F 109.5
C317 C319 H31G 109.5
C317 C319 H31H 109.5
H31G C319 H31H 109.5
C317 C319 H31I 109.5
H31G C319 H31I 109.5
H31H C319 H31I 109.5
C317 C320 H32B 109.5
C317 C320 H32C 109.5
H32B C320 H32C 109.5
C317 C320 H32D 109.5
H32B C320 H32D 109.5
H32C C320 H32D 109.5
O35 C11 O36 127.3(17)
O35 C11 C121 114.9(16)
O36 C11 C121 117.5(16)
C122 C121 C126 120.0
C122 C121 C11 121.2(12)
C126 C121 C11 118.7(12)
C123 C122 C121 120.0
C123 C122 H12A 120.0
C121 C122 H12A 120.0
C122 C123 C124 120.0
C122 C123 H12B 120.0
C124 C123 H12B 120.0
C125 C124 C123 120.0
C125 C124 C127 118.4(12)
C123 C124 C127 121.3(12)
C126 C125 C124 120.0
C126 C125 H12C 120.0
C124 C125 H12C 120.0
C125 C126 C121 120.0
C125 C126 H12D 120.0
C121 C126 H12D 120.0
C330 C127 C328 126(5)
C128 C127 C130 106.1(16)
C330 C127 C329 100(4)
C328 C127 C329 100(4)
C128 C127 C129 111.0(16)
C130 C127 C129 112.1(15)
C128 C127 C124 113(2)
C330 C127 C124 114(3)
C328 C127 C124 106(4)
C130 C127 C124 102.6(16)
C329 C127 C124 108(3)
C129 C127 C124 111.4(16)
C127 C128 H12H 109.5
C127 C128 H12I 109.5
H12H C128 H12I 109.5
C127 C128 H12J 109.5
H12H C128 H12J 109.5
H12I C128 H12J 109.5
C127 C129 H12K 109.5
C127 C129 H12L 109.5
H12K C129 H12L 109.5
C127 C129 H12M 109.5
H12K C129 H12M 109.5
H12L C129 H12M 109.5
C127 C130 H13E 109.5
C127 C130 H13F 109.5
H13E C130 H13F 109.5
C127 C130 H13G 109.5
H13E C130 H13G 109.5
H13F C130 H13G 109.5
C127 C328 H32E 109.5
C127 C328 H32F 109.5
H32E C328 H32F 109.5
C127 C328 H32G 109.5
H32E C328 H32G 109.5
H32F C328 H32G 109.5
C127 C329 H32H 109.5
C127 C329 H32I 109.5
H32H C329 H32I 109.5
C127 C329 H32J 109.5
H32H C329 H32J 109.5
H32I C329 H32J 109.5
C127 C330 H33B 109.5
C127 C330 H33C 109.5
H33B C330 H33C 109.5
C127 C330 H33D 109.5
H33B C330 H33D 109.5
H33C C330 H33D 109.5
O42 C12 O43 123.8(17)
O42 C12 C131 120.7(18)
O43 C12 C131 115.5(15)
C132 C131 C136 120.0
C132 C131 C12 117.8(12)
C136 C131 C12 122.2(12)
C131 C132 C133 120.0
C131 C132 H13A 120.0
C133 C132 H13A 120.0
C134 C133 C132 120.0
C134 C133 H13B 120.0
C132 C133 H13B 120.0
C133 C134 C135 120.0
C133 C134 C137 122.8(12)
C135 C134 C137 117.2(12)
C134 C135 C136 120.0
C134 C135 H13C 120.0
C136 C135 H13C 120.0
C135 C136 C131 120.0
C135 C136 H13D 120.0
C131 C136 H13D 120.0
C340 C137 C339 117(3)
C340 C137 C338 112(3)
C339 C137 C338 90(3)
C138 C137 C140 108.6(17)
C138 C137 C134 108.8(19)
C340 C137 C134 110(3)
C339 C137 C134 114(2)
C338 C137 C134 113(3)
C140 C137 C134 108.2(19)
C138 C137 C139 108.9(17)
C140 C137 C139 103.6(15)
C134 C137 C139 118.3(19)
C137 C138 H13H 109.5
C137 C138 H13I 109.5
H13H C138 H13I 109.5
C137 C138 H13J 109.5
H13H C138 H13J 109.5
H13I C138 H13J 109.5
C137 C139 H13K 109.5
C137 C139 H13L 109.5
H13K C139 H13L 109.5
C137 C139 H13M 109.5
H13K C139 H13M 109.5
H13L C139 H13M 109.5
C137 C140 H14E 109.5
C137 C140 H14F 109.5
H14E C140 H14F 109.5
C137 C140 H14G 109.5
H14E C140 H14G 109.5
H14F C140 H14G 109.5
C137 C338 H33E 109.5
C137 C338 H33F 109.5
H33E C338 H33F 109.5
C137 C338 H33G 109.5
H33E C338 H33G 109.5
H33F C338 H33G 109.5
C137 C339 H33H 109.5
C137 C339 H33I 109.5
H33H C339 H33I 109.5
C137 C339 H33J 109.5
H33H C339 H33J 109.5
H33I C339 H33J 109.5
C137 C340 H34A 109.5
C137 C340 H34B 109.5
H34A C340 H34B 109.5
C137 C340 H34C 109.5
H34A C340 H34C 109.5
H34B C340 H34C 109.5
O44 C13 O45 125.3(15)
O44 C13 C141 121.8(16)
O45 C13 C141 112.9(15)
C142 C141 C146 120.0
C142 C141 C13 118.3(12)
C146 C141 C13 121.6(12)
C143 C142 C141 120.0
C143 C142 H14A 120.0
C141 C142 H14A 120.0
C144 C143 C142 120.0
C144 C143 H14B 120.0
C142 C143 H14B 120.0
C143 C144 C145 120.0
C143 C144 C147 125.2(15)
C145 C144 C147 114.5(15)
C143 C144 C347 113.2(18)
C145 C144 C347 124.5(18)
C144 C145 C146 120.0
C144 C145 H14C 120.0
C146 C145 H14C 120.0
C145 C146 C141 120.0
C145 C146 H14D 120.0
C141 C146 H14D 120.0
C148 C147 C150 110.6(17)
C148 C147 C149 106.4(17)
C150 C147 C149 107.6(17)
C148 C147 C144 105(2)
C150 C147 C144 116(2)
C149 C147 C144 111(2)
C147 C148 H14H 109.5
C147 C148 H14I 109.5
H14H C148 H14I 109.5
C147 C148 H14J 109.5
H14H C148 H14J 109.5
H14I C148 H14J 109.5
C147 C149 H14K 109.5
C147 C149 H14L 109.5
H14K C149 H14L 109.5
C147 C149 H14M 109.5
H14K C149 H14M 109.5
H14L C149 H14M 109.5
C147 C150 H15E 109.5
C147 C150 H15F 109.5
H15E C150 H15F 109.5
C147 C150 H15G 109.5
H15E C150 H15G 109.5
H15F C150 H15G 109.5
C350 C347 C348 105.8(18)
C350 C347 C349 107.6(19)
C348 C347 C349 107.2(19)
C350 C347 C144 117(3)
C348 C347 C144 116(3)
C349 C347 C144 103(3)
C347 C348 H34D 109.5
C347 C348 H34E 109.5
H34D C348 H34E 109.5
C347 C348 H34F 109.5
H34D C348 H34F 109.5
H34E C348 H34F 109.5
C347 C349 H34G 109.5
C347 C349 H34H 109.5
H34G C349 H34H 109.5
C347 C349 H34I 109.5
H34G C349 H34I 109.5
H34H C349 H34I 109.5
C347 C350 H35B 109.5
C347 C350 H35C 109.5
H35B C350 H35C 109.5
C347 C350 H35D 109.5
H35B C350 H35D 109.5
H35C C350 H35D 109.5
O49 C14 O50 125.7(16)
O49 C14 C151 121.1(14)
O50 C14 C151 113.2(14)
C152 C151 C156 120.0
C152 C151 C14 122.2(11)
C156 C151 C14 117.7(11)
C151 C152 C153 120.0
C151 C152 H15A 120.0
C153 C152 H15A 120.0
C154 C153 C152 120.0
C154 C153 H15B 120.0
C152 C153 H15B 120.0
C153 C154 C155 120.0
C153 C154 C157 118.8(13)
C155 C154 C157 121.1(13)
C154 C155 C156 120.0
C154 C155 H15C 120.0
C156 C155 H15C 120.0
C155 C156 C151 120.0
C155 C156 H15D 120.0
C151 C156 H15D 120.0
C158 C157 C160 107.8(17)
C359 C157 C358 141(4)
C359 C157 C360 100(3)
C358 C157 C360 90(3)
C158 C157 C159 108.3(17)
C160 C157 C159 109.0(17)
C359 C157 C154 109(3)
C158 C157 C154 116(2)
C160 C157 C154 107.9(19)
C358 C157 C154 103(3)
C360 C157 C154 110(3)
C159 C157 C154 107.3(19)
C157 C158 H15H 109.5
C157 C158 H15I 109.5
H15H C158 H15I 109.5
C157 C158 H15J 109.5
H15H C158 H15J 109.5
H15I C158 H15J 109.5
C157 C159 H15K 109.5
C157 C159 H15L 109.5
H15K C159 H15L 109.5
C157 C159 H15M 109.5
H15K C159 H15M 109.5
H15L C159 H15M 109.5
C157 C160 H16E 109.5
C157 C160 H16F 109.5
H16E C160 H16F 109.5
C157 C160 H16G 109.5
H16E C160 H16G 109.5
H16F C160 H16G 109.5
C157 C358 H35E 109.5
C157 C358 H35F 109.5
H35E C358 H35F 109.5
C157 C358 H35G 109.5
H35E C358 H35G 109.5
H35F C358 H35G 109.5
C157 C359 H35H 109.5
C157 C359 H35I 109.5
H35H C359 H35I 109.5
C157 C359 H35J 109.5
H35H C359 H35J 109.5
H35I C359 H35J 109.5
C157 C360 H36B 109.5
C157 C360 H36C 109.5
H36B C360 H36C 109.5
C157 C360 H36D 109.5
H36B C360 H36D 109.5
H36C C360 H36D 109.5
O52 C15 O51 129.2(16)
O52 C15 C161 118.8(15)
O51 C15 C161 111.9(14)
C162 C161 C166 120.0
C162 C161 C15 118.2(13)
C166 C161 C15 121.4(13)
C163 C162 C161 120.0
C163 C162 H16A 120.0
C161 C162 H16A 120.0
C162 C163 C164 120.0
C162 C163 H16B 120.0
C164 C163 H16B 120.0
C165 C164 C163 120.0
C165 C164 C367 112.8(19)
C163 C164 C367 126.1(19)
C165 C164 C167 138(3)
C163 C164 C167 102(3)
C166 C165 C164 120.0
C166 C165 H16C 120.0
C164 C165 H16C 120.0
C165 C166 C161 120.0
C165 C166 H16D 120.0
C161 C166 H16D 120.0
C168 C167 C170 108(2)
C168 C167 C164 104(7)
C170 C167 C164 106(6)
C168 C167 C169 105(2)
C170 C167 C169 105(2)
C164 C167 C169 128(6)
C167 C168 H16H 109.5
C167 C168 H16I 109.5
H16H C168 H16I 109.5
C167 C168 H16J 109.5
H16H C168 H16J 109.5
H16I C168 H16J 109.5
C167 C169 H16K 109.5
C167 C169 H16L 109.5
H16K C169 H16L 109.5
C167 C169 H16M 109.5
H16K C169 H16M 109.5
H16L C169 H16M 109.5
C167 C170 H17E 109.5
C167 C170 H17F 109.5
H17E C170 H17F 109.5
C167 C170 H17G 109.5
H17E C170 H17G 109.5
H17F C170 H17G 109.5
C368 C367 C370 109.5(19)
C368 C367 C164 108(3)
C370 C367 C164 116(3)
C368 C367 C369 105.7(18)
C370 C367 C369 107.9(18)
C164 C367 C369 109(3)
C367 C368 H36E 109.5
C367 C368 H36F 109.5
H36E C368 H36F 109.5
C367 C368 H36G 109.5
H36E C368 H36G 109.5
H36F C368 H36G 109.5
C367 C369 H36H 109.5
C367 C369 H36I 109.5
H36H C369 H36I 109.5
C367 C369 H36J 109.5
H36H C369 H36J 109.5
H36I C369 H36J 109.5
C367 C370 H37A 109.5
C367 C370 H37B 109.5
H37A C370 H37B 109.5
C367 C370 H37C 109.5
H37A C370 H37C 109.5
H37B C370 H37C 109.5
O54 C16 O53 125.6(16)
O54 C16 C171 119.0(14)
O53 C16 C171 115.4(15)
C172 C171 C176 120.0
C172 C171 C16 119.2(10)
C176 C171 C16 120.8(10)
C171 C172 C173 120.0
C171 C172 H17A 120.0
C173 C172 H17A 120.0
C174 C173 C172 120.0
C174 C173 H17B 120.0
C172 C173 H17B 120.0
C173 C174 C175 120.0
C173 C174 C177 121.3(11)
C175 C174 C177 118.7(11)
C174 C175 C176 120.0
C174 C175 H17C 120.0
C176 C175 H17C 120.0
C175 C176 C171 120.0
C175 C176 H17D 120.0
C171 C176 H17D 120.0
C378 C177 C379 111(3)
C178 C177 C180 110.0(17)
C178 C177 C174 111(2)
C378 C177 C174 109(3)
C379 C177 C174 108(3)
C180 C177 C174 107.6(19)
C378 C177 C380 107(3)
C379 C177 C380 110(3)
C174 C177 C380 112(3)
C178 C177 C179 107.9(17)
C180 C177 C179 108.8(17)
C174 C177 C179 111.2(19)
C177 C178 H17H 109.5
C177 C178 H17I 109.5
H17H C178 H17I 109.5
C177 C178 H17J 109.5
H17H C178 H17J 109.5
H17I C178 H17J 109.5
C177 C179 H17K 109.5
C177 C179 H17L 109.5
H17K C179 H17L 109.5
C177 C179 H17M 109.5
H17K C179 H17M 109.5
H17L C179 H17M 109.5
C177 C180 H18E 109.5
C177 C180 H18F 109.5
H18E C180 H18F 109.5
C177 C180 H18G 109.5
H18E C180 H18G 109.5
H18F C180 H18G 109.5
C177 C378 H37D 109.5
C177 C378 H37E 109.5
H37D C378 H37E 109.5
C177 C378 H37F 109.5
H37D C378 H37F 109.5
H37E C378 H37F 109.5
C177 C379 H37G 109.5
C177 C379 H37H 109.5
H37G C379 H37H 109.5
C177 C379 H37I 109.5
H37G C379 H37I 109.5
H37H C379 H37I 109.5
C177 C380 H38D 109.5
C177 C380 H38E 109.5
H38D C380 H38E 109.5
C177 C380 H38F 109.5
H38D C380 H38F 109.5
H38E C380 H38F 109.5
O55 C17 O56 123.4(16)
O55 C17 C181 119.3(16)
O56 C17 C181 117.3(14)
C182 C181 C186 120.0
C182 C181 C17 118.6(13)
C186 C181 C17 121.1(13)
C181 C182 C183 120.0
C181 C182 H18A 120.0
C183 C182 H18A 120.0
C184 C183 C182 120.0
C184 C183 H18B 120.0
C182 C183 H18B 120.0
C183 C184 C185 120.0
C183 C184 C187 111(2)
C185 C184 C187 126(2)
C183 C184 C387 133(2)
C185 C184 C387 106(2)
C184 C185 C186 120.0
C184 C185 H18C 120.0
C186 C185 H18C 120.0
C185 C186 C181 120.0
C185 C186 H18D 120.0
C181 C186 H18D 120.0
C188 C187 C184 100(4)
C188 C187 C190 107(2)
C184 C187 C190 122(4)
C188 C187 C189 111(2)
C184 C187 C189 108(4)
C190 C187 C189 109(2)
C187 C188 H18H 109.5
C187 C188 H18I 109.5
H18H C188 H18I 109.5
C187 C188 H18J 109.5
H18H C188 H18J 109.5
H18I C188 H18J 109.5
C187 C189 H18K 109.5
C187 C189 H18L 109.5
H18K C189 H18L 109.5
C187 C189 H18M 109.5
H18K C189 H18M 109.5
H18L C189 H18M 109.5
C187 C190 H19A 109.5
C187 C190 H19B 109.5
H19A C190 H19B 109.5
C187 C190 H19C 109.5
H19A C190 H19C 109.5
H19B C190 H19C 109.5
C388 C387 C390 111(2)
C388 C387 C184 127(4)
C390 C387 C184 92(4)
C388 C387 C389 110(2)
C390 C387 C389 108(2)
C184 C387 C389 107(4)
C387 C388 H38G 109.5
C387 C388 H38H 109.5
H38G C388 H38H 109.5
C387 C388 H38I 109.5
H38G C388 H38I 109.5
H38H C388 H38I 109.5
C387 C389 H38J 109.5
C387 C389 H38K 109.5
H38J C389 H38K 109.5
C387 C389 H38L 109.5
H38J C389 H38L 109.5
H38K C389 H38L 109.5
C387 C390 H39D 109.5
C387 C390 H39E 109.5
H39D C390 H39E 109.5
C387 C390 H39F 109.5
H39D C390 H39F 109.5
H39E C390 H39F 109.5
O57 C191 H19D 109.5
O57 C191 H19E 109.5
H19D C191 H19E 109.5
O57 C191 H19F 109.5
H19D C191 H19F 109.5
H19E C191 H19F 109.5
O40 C192 H19G 109.5
O40 C192 H19H 109.5
H19G C192 H19H 109.5
O40 C192 H19I 109.5
H19G C192 H19I 109.5
H19H C192 H19I 109.5
O27 C193 H19J 109.5
O27 C193 H19K 109.5
H19J C193 H19K 109.5
O27 C193 H19L 109.5
H19J C193 H19L 109.5
H19K C193 H19L 109.5
O47 C194 H19M 109.5
O47 C194 H19N 109.5
H19M C194 H19N 109.5
O47 C194 H19O 109.5
H19M C194 H19O 109.5
H19N C194 H19O 109.5
O39 C195 H19P 109.5
O39 C195 H19Q 109.5
H19P C195 H19Q 109.5
O39 C195 H19R 109.5
H19P C195 H19R 109.5
H19Q C195 H19R 109.5
O13 C196 H19S 109.5
O13 C196 H19T 109.5
H19S C196 H19T 109.5
O13 C196 H19U 109.5
H19S C196 H19U 109.5
H19T C196 H19U 109.5
O17 C197 H19V 109.5
O17 C197 H19W 109.5
H19V C197 H19W 109.5
O17 C197 H19X 109.5
H19V C197 H19X 109.5
H19W C197 H19X 109.5
O10 C198 H19Y 109.5
O10 C198 H19Z 109.5
H19Y C198 H19Z 109.5
O10 C198 H1:A 109.5
H19Y C198 H1:A 109.5
H19Z C198 H1:A 109.5
O11 C199 H1:B 109.5
O11 C199 H1:C 109.5
H1:B C199 H1:C 109.5
O11 C199 H1:D 109.5
H1:B C199 H1:D 109.5
H1:C C199 H1:D 109.5
O46 C200 H20A 109.5
O46 C200 H20B 109.5
H20A C200 H20B 109.5
O46 C200 H20C 109.5
H20A C200 H20C 109.5
H20B C200 H20C 109.5
O14 C201 H20D 109.5
O14 C201 H20E 109.5
H20D C201 H20E 109.5
O14 C201 H20F 109.5
H20D C201 H20F 109.5
H20E C201 H20F 109.5
O59 C202 H20G 109.5
O59 C202 H20H 109.5
H20G C202 H20H 109.5
O59 C202 H20I 109.5
H20G C202 H20I 109.5
H20H C202 H20I 109.5

loop_
_geom_bond_atom_site_label_1
_geom_bond_atom_site_label_2
_geom_bond_distance
Mn1 O58 1.884(10)
Mn1 O1 1.943(11)
Mn1 O8 2.009(11)
Mn1 O2 2.027(12)
Mn1 O4 2.146(11)
Mn1 O6 2.161(10)
Mn1 Mn2 3.222(4)
Mn2 O58 1.854(10)
Mn2 O3 1.900(11)
Mn2 O13 1.942(10)
Mn2 O14 1.950(11)
Mn2 O5 2.151(11)
Mn2 O10 2.262(11)
Mn2 Mn4 3.098(4)
Mn2 Mn5 3.176(4)
Mn2 Mn3 3.223(4)
Mn3 O7 1.935(11)
Mn3 O58 1.937(10)
Mn3 O12 1.942(10)
Mn3 O11 1.963(10)
Mn3 O9 2.166(11)
Mn3 O10 2.252(11)
Mn3 Mn6 2.947(4)
Mn3 Mn5 3.100(4)
Mn4 O20 1.871(9)
Mn4 O15 1.927(10)
Mn4 O14 1.956(10)
Mn4 O18 1.977(10)
Mn4 O13 2.18(1)
Mn4 O17 2.225(10)
Mn4 Mn5 3.146(3)
Mn5 O21 1.855(9)
Mn5 O12 1.927(10)
Mn5 O15 1.944(10)
Mn5 O10 1.952(10)
Mn5 O16 2.149(12)
Mn5 O13 2.273(10)
Mn5 Mn6 3.143(3)
Mn6 O22 1.818(10)
Mn6 O11 1.915(10)
Mn6 O12 1.938(10)
Mn6 O25 1.972(12)
Mn6 O23 2.148(11)
Mn6 O16 2.529(11)
Mn7 O33 1.845(9)
Mn7 O20 1.886(9)
Mn7 O44 1.917(11)
Mn7 O19 1.947(11)
Mn7 O43 2.167(11)
Mn7 O59 2.302(11)
Mn7 Mn8 2.874(3)
Mn8 O21 1.892(9)
Mn8 O34 1.909(9)
Mn8 O20 1.914(9)
Mn8 O33 1.942(9)
Mn8 O31 2.218(11)
Mn8 O60 2.267(10)
Mn8 Mn9 2.814(3)
Mn9 O34 1.884(9)
Mn9 O21 1.913(9)
Mn9 O30 1.956(9)
Mn9 O22 1.98(1)
Mn9 O28 2.230(11)
Mn9 O29 2.283(10)
Mn9 Mn10 2.865(3)
Mn10 O30 1.874(10)
Mn10 O22 1.892(10)
Mn10 O24 1.908(11)
Mn10 O35 1.948(11)
Mn10 O26 2.267(12)
Mn10 O27 2.341(11)
Mn11 O33 1.879(10)
Mn11 O41 1.915(9)
Mn11 O46 1.915(10)
Mn11 O42 2.013(11)
Mn11 O45 2.083(10)
Mn11 O32 2.428(9)
Mn11 Mn14 2.933(3)
Mn11 Mn12 3.101(3)
Mn12 O34 1.886(10)
Mn12 O47 1.903(11)
Mn12 O38 1.959(9)
Mn12 O41 1.981(9)
Mn12 O32 2.207(10)
Mn12 O39 2.261(9)
Mn12 Mn14 3.057(3)
Mn12 Mn13 3.108(3)
Mn12 Mn15 3.180(3)
Mn13 O30 1.859(10)
Mn13 O40 1.907(11)
Mn13 O38 1.956(10)
Mn13 O36 1.975(11)
Mn13 O39 2.207(9)
Mn13 O37 2.255(10)
Mn13 Mn15 3.117(3)
Mn14 O41 1.877(10)
Mn14 O48 1.911(9)
Mn14 O55 1.917(11)
Mn14 O46 1.926(10)
Mn14 O54 2.147(10)
Mn14 O47 2.243(9)
Mn14 Mn15 3.211(3)
Mn15 O39 1.884(10)
Mn15 O48 1.904(9)
Mn15 O51 1.919(11)
Mn15 O40 1.951(10)
Mn15 O49 2.13(1)
Mn15 O47 2.271(10)
Mn16 O48 1.831(9)
Mn16 O50 1.956(11)
Mn16 O57 1.992(10)
Mn16 O56 2.002(12)
Mn16 O52 2.131(11)
Mn16 O53 2.179(10)
O1 C204 1.539(19)
O1 H1A 0.8157
C204 H20M 0.9800
C204 H20N 0.9800
C204 H20O 0.9800
O2 C1 1.34(2)
O3 C1 1.23(2)
O4 C2 1.281(18)
O5 C2 1.260(18)
O6 C3 1.261(18)
O7 C3 1.252(18)
O8 C4 1.299(17)
O9 C4 1.192(17)
O10 C198 1.437(16)
O11 C199 1.427(15)
O13 C196 1.490(16)
O14 C201 1.445(16)
O15 H15N 0.9500
O16 C8 1.275(17)
O17 C197 1.431(17)
O17 H17N 0.9500
O18 C5 1.297(17)
O19 C5 1.218(16)
O23 C6 1.284(18)
O24 C6 1.319(19)
O25 C7 1.164(17)
O26 C7 1.282(18)
O27 C193 1.389(19)
O27 H27J 0.9500
O28 C8 1.302(16)
O29 C9 1.302(16)
O31 C10 1.230(17)
O32 C10 1.343(17)
O35 C11 1.239(17)
O36 C11 1.272(18)
O37 C203 1.641(18)
O37 H37J 0.8473
C203 H20J 0.9800
C203 H20K 0.9800
C203 H20L 0.9800
O38 H38M 0.9500
O39 C195 1.518(16)
O40 C192 1.473(17)
O42 C12 1.221(17)
O43 C12 1.270(18)
O44 C13 1.231(17)
O45 C13 1.310(17)
O46 C200 1.439(16)
O47 C194 1.469(16)
O49 C14 1.218(15)
O50 C14 1.290(15)
O51 C15 1.293(16)
O52 C15 1.243(16)
O53 C16 1.276(16)
O54 C16 1.236(16)
O55 C17 1.243(16)
O56 C17 1.303(17)
O57 C191 1.457(18)
O57 H57A 0.9500
O59 C202 1.475(18)
O59 H59D 0.9500
O60 C9 1.253(16)
C1 C21 1.56(2)
C21 C22 1.3900
C21 C26 1.3900
C22 C23 1.3900
C22 H22A 0.9500
C23 C24 1.3900
C23 H23A 0.9500
C24 C25 1.3900
C24 C227 1.57(2)
C24 C27 1.571(18)
C25 C26 1.3900
C25 H25A 0.9500
C26 H26A 0.9500
C27 C28 1.537(16)
C27 C30 1.550(16)
C27 C29 1.570(16)
C28 H28A 0.9800
C28 H28B 0.9800
C28 H28C 0.9800
C29 H29A 0.9800
C29 H29B 0.9800
C29 H29C 0.9800
C30 H30E 0.9800
C30 H30F 0.9800
C30 H30G 0.9800
C227 C229 1.45(7)
C227 C228 1.48(7)
C227 C230 1.72(8)
C228 H22B 0.9800
C228 H22C 0.9800
C228 H22D 0.9800
C229 H22E 0.9800
C229 H22F 0.9800
C229 H22G 0.9800
C230 H23B 0.9800
C230 H23C 0.9800
C230 H23D 0.9800
C2 C31 1.486(19)
C31 C32 1.3900
C31 C36 1.3900
C32 C33 1.3900
C32 H32A 0.9500
C33 C34 1.3900
C33 H33A 0.9500
C34 C35 1.3900
C34 C237 1.528(17)
C34 C37 1.546(13)
C35 C36 1.3900
C35 H35A 0.9500
C36 H36A 0.9500
C37 C38 1.543(15)
C37 C40 1.563(15)
C37 C39 1.592(15)
C38 H38A 0.9800
C38 H38B 0.9800
C38 H38C 0.9800
C39 H39A 0.9800
C39 H39B 0.9800
C39 H39C 0.9800
C40 H40A 0.9800
C40 H40B 0.9800
C40 H40C 0.9800
C237 C238 1.5429
C237 C240 1.5525
C237 C239 1.5803
C238 H23E 0.9800
C238 H23F 0.9800
C238 H23G 0.9801
C239 H23H 0.9800
C239 H23I 0.9800
C239 H23J 0.9800
C240 H24A 0.9800
C240 H24B 0.9800
C240 H24C 0.9800
C3 C41 1.549(18)
C41 C42 1.3900
C41 C46 1.3900
C42 C43 1.3900
C42 H42A 0.9500
C43 C44 1.3900
C43 H43A 0.9500
C44 C45 1.3900
C44 C247 1.561(19)
C44 C47 1.569(18)
C45 C46 1.3900
C45 H45A 0.9500
C46 H46A 0.9500
C47 C48 1.530(16)
C47 C50 1.556(16)
C47 C49 1.570(16)
C48 H48A 0.9800
C48 H48B 0.9800
C48 H48C 0.9800
C49 H49A 0.9800
C49 H49B 0.9800
C49 H49C 0.9800
C50 H50A 0.9800
C50 H50B 0.9800
C50 H50C 0.9800
C247 C250 1.37(6)
C247 C249 1.45(7)
C247 C248 1.58(7)
C248 H24D 0.9800
C248 H24E 0.9800
C248 H24F 0.9800
C249 H24G 0.9800
C249 H24H 0.9800
C249 H24I 0.9800
C250 H25B 0.9800
C250 H25C 0.9800
C250 H25D 0.9800
C4 C51 1.54(2)
C51 C52 1.3900
C51 C56 1.3900
C52 C53 1.3900
C52 H52A 0.9500
C53 C54 1.3900
C53 H53A 0.9500
C54 C55 1.3900
C54 C257 1.542(14)
C54 C57 1.586(17)
C55 C56 1.3900
C55 H55A 0.9500
C56 H56A 0.9500
C57 C58 1.547(15)
C57 C60 1.559(16)
C57 C59 1.571(16)
C58 H58A 0.9800
C58 H58B 0.9800
C58 H58C 0.9800
C59 H59A 0.9800
C59 H59B 0.9800
C59 H59C 0.9800
C60 H60A 0.9800
C60 H60B 0.9800
C60 H60C 0.9800
C257 C258 1.539(15)
C257 C260 1.558(16)
C257 C259 1.569(16)
C258 H25E 0.9800
C258 H25F 0.9800
C258 H25G 0.9800
C259 H25H 0.9800
C259 H25I 0.9800
C259 H25J 0.9800
C260 H26B 0.9800
C260 H26C 0.9800
C260 H26D 0.9800
C5 C61 1.511(17)
C61 C62 1.3900
C61 C66 1.3900
C62 C63 1.3900
C62 H62A 0.9500
C63 C64 1.3900
C63 H63A 0.9500
C64 C65 1.3900
C64 C267 1.548(18)
C64 C67 1.577(17)
C65 C66 1.3900
C65 H65A 0.9500
C66 H66A 0.9500
C67 C68 1.514(15)
C67 C70 1.534(15)
C67 C69 1.571(15)
C68 H68A 0.9800
C68 H68B 0.9800
C68 H68C 0.9800
C69 H69A 0.9800
C69 H69B 0.9800
C69 H69C 0.9800
C70 H70A 0.9800
C70 H70B 0.9800
C70 H70C 0.9800
C267 C270 1.526(16)
C267 C268 1.526(15)
C267 C269 1.556(15)
C268 H26E 0.9800
C268 H26F 0.9800
C268 H26G 0.9800
C269 H26H 0.9800
C269 H26I 0.9800
C269 H26J 0.9800
C270 H27A 0.9800
C270 H27B 0.9800
C270 H27C 0.9800
C6 C71 1.493(19)
C71 C72 1.3900
C71 C76 1.3900
C72 C73 1.3900
C72 H72A 0.9500
C73 C74 1.3900
C73 H73A 0.9500
C74 C75 1.3900
C74 C77 1.526(5)
C75 C76 1.3900
C75 H75A 0.9500
C76 H76A 0.9500
C77 C278 1.531(19)
C77 C78 1.542(5)
C77 C79 1.543(5)
C77 C279 1.545(19)
C77 C80 1.545(5)
C77 C280 1.550(19)
C78 H78A 0.9800
C78 H78B 0.9800
C78 H78C 0.9800
C79 H79A 0.9800
C79 H79B 0.9800
C79 H79C 0.9800
C80 H80A 0.9800
C80 H80B 0.9800
C80 H80C 0.9800
C278 H27D 0.9800
C278 H27E 0.9800
C278 H27F 0.9800
C279 H27G 0.9800
C279 H27H 0.9800
C279 H27I 0.9800
C280 H28D 0.9800
C280 H28E 0.9800
C280 H28F 0.9800
C7 C81 1.643(19)
C81 C82 1.3900
C81 C86 1.3900
C82 C83 1.3900
C82 H82A 0.9500
C83 C84 1.3900
C83 H83A 0.9500
C84 C85 1.3900
C84 C287 1.552(19)
C84 C87 1.564(18)
C85 C86 1.3900
C85 H85A 0.9500
C86 H86A 0.9500
C87 C88 1.559(15)
C87 C90 1.562(15)
C87 C89 1.582(15)
C88 H88A 0.9800
C88 H88B 0.9800
C88 H88C 0.9800
C89 H89A 0.9800
C89 H89B 0.9800
C89 H89C 0.9800
C90 H90A 0.9800
C90 H90B 0.9800
C90 H90C 0.9800
C287 C288 1.554(16)
C287 C290 1.558(16)
C287 C289 1.578(16)
C288 H28G 0.9800
C288 H28H 0.9800
C288 H28I 0.9800
C289 H28J 0.9800
C289 H28K 0.9800
C289 H28L 0.9800
C290 H29D 0.9800
C290 H29E 0.9800
C290 H29F 0.9800
C8 C91 1.552(17)
C91 C92 1.3900
C91 C96 1.3900
C92 C93 1.3900
C92 H92A 0.9500
C93 C94 1.3900
C93 H93A 0.9500
C94 C95 1.3900
C94 C297 1.556(19)
C94 C97 1.576(18)
C95 C96 1.3900
C95 H95A 0.9500
C96 H96A 0.9500
C97 C100 1.537(15)
C97 C98 1.538(15)
C97 C99 1.566(15)
C98 H98A 0.9800
C98 H98B 0.9800
C98 H98C 0.9800
C99 H99A 0.9800
C99 H99B 0.9800
C99 H99C 0.9800
C100 H10E 0.9800
C100 H10F 0.9800
C100 H10G 0.9800
C297 C298 1.535(16)
C297 C300 1.540(16)
C297 C299 1.568(16)
C298 H29G 0.9800
C298 H29H 0.9800
C298 H29I 0.9800
C299 H29J 0.9800
C299 H29K 0.9800
C299 H29L 0.9800
C300 H30H 0.9800
C300 H30I 0.9800
C300 H30J 0.9800
C9 C101 1.50(2)
C9 C301 1.57(3)
C101 C102 1.3900
C101 C106 1.3900
C102 C103 1.3900
C102 H10A 0.9500
C103 C104 1.3900
C103 H10B 0.9500
C104 C105 1.3900
C104 C107 1.540(14)
C105 C106 1.3900
C105 H10C 0.9500
C106 H10D 0.9500
C107 C110 1.537(16)
C107 C108 1.541(16)
C107 C109 1.556(15)
C108 H10H 0.9800
C108 H10I 0.9800
C108 H10J 0.9800
C109 H10K 0.9800
C109 H10L 0.9800
C109 H10M 0.9800
C110 H11E 0.9800
C110 H11F 0.9800
C110 H11G 0.9800
C301 C302 1.3900
C301 C306 1.3900
C302 C303 1.3900
C302 H30A 0.9500
C303 C304 1.3900
C303 H30B 0.9500
C304 C305 1.3900
C304 C307 1.531(14)
C305 C306 1.3900
C305 H30C 0.9500
C306 H30D 0.9500
C307 C308 1.538(11)
C307 C310 1.549(16)
C307 C309 1.551(11)
C308 H30K 0.9800
C308 H30L 0.9800
C308 H30M 0.9800
C309 H30N 0.9800
C309 H30O 0.9800
C309 H30P 0.9800
C310 H31A 0.9800
C310 H31B 0.9800
C310 H31C 0.9800
C10 C111 1.447(18)
C111 C112 1.3900
C111 C116 1.3900
C112 C113 1.3900
C112 H11A 0.9500
C113 C114 1.3900
C113 H11B 0.9500
C114 C115 1.3900
C114 C317 1.545(19)
C114 C117 1.586(18)
C115 C116 1.3900
C115 H11C 0.9500
C116 H11D 0.9500
C117 C118 1.520(15)
C117 C120 1.547(15)
C117 C119 1.560(15)
C118 H11H 0.9800
C118 H11I 0.9800
C118 H11J 0.9800
C119 H11K 0.9800
C119 H11L 0.9800
C119 H11M 0.9800
C120 H12E 0.9800
C120 H12F 0.9800
C120 H12G 0.9800
C317 C318 1.531(16)
C317 C320 1.533(16)
C317 C319 1.550(16)
C318 H31D 0.9800
C318 H31E 0.9800
C318 H31F 0.9800
C319 H31G 0.9800
C319 H31H 0.9800
C319 H31I 0.9800
C320 H32B 0.9800
C320 H32C 0.9800
C320 H32D 0.9800
C11 C121 1.529(18)
C121 C122 1.3900
C121 C126 1.3900
C122 C123 1.3900
C122 H12A 0.9500
C123 C124 1.3900
C123 H12B 0.9500
C124 C125 1.3900
C124 C127 1.587(15)
C125 C126 1.3900
C125 H12C 0.9500
C126 H12D 0.9500
C127 C128 1.523(15)
C127 C330 1.53(2)
C127 C328 1.53(2)
C127 C130 1.553(14)
C127 C329 1.56(2)
C127 C129 1.560(14)
C128 H12H 0.9800
C128 H12I 0.9800
C128 H12J 0.9800
C129 H12K 0.9800
C129 H12L 0.9800
C129 H12M 0.9800
C130 H13E 0.9800
C130 H13F 0.9800
C130 H13G 0.9800
C328 H32E 0.9800
C328 H32F 0.9800
C328 H32G 0.9800
C329 H32H 0.9800
C329 H32I 0.9800
C329 H32J 0.9800
C330 H33B 0.9800
C330 H33C 0.9800
C330 H33D 0.9800
C12 C131 1.476(18)
C131 C132 1.3900
C131 C136 1.3900
C132 C133 1.3900
C132 H13A 0.9500
C133 C134 1.3900
C133 H13B 0.9500
C134 C135 1.3900
C134 C137 1.562(15)
C135 C136 1.3900
C135 H13C 0.9500
C136 H13D 0.9500
C137 C138 1.522(15)
C137 C340 1.523(19)
C137 C339 1.534(19)
C137 C338 1.55(2)
C137 C140 1.561(15)
C137 C139 1.565(15)
C138 H13H 0.9800
C138 H13I 0.9800
C138 H13J 0.9800
C139 H13K 0.9800
C139 H13L 0.9800
C139 H13M 0.9800
C140 H14E 0.9800
C140 H14F 0.9800
C140 H14G 0.9800
C338 H33E 0.9800
C338 H33F 0.9800
C338 H33G 0.9800
C339 H33H 0.9800
C339 H33I 0.9800
C339 H33J 0.9800
C340 H34A 0.9800
C340 H34B 0.9800
C340 H34C 0.9800
C13 C141 1.478(17)
C141 C142 1.3900
C141 C146 1.3900
C142 C143 1.3900
C142 H14A 0.9500
C143 C144 1.3900
C143 H14B 0.9500
C144 C145 1.3900
C144 C147 1.576(17)
C144 C347 1.583(18)
C145 C146 1.3900
C145 H14C 0.9500
C146 H14D 0.9500
C147 C148 1.532(15)
C147 C150 1.533(15)
C147 C149 1.550(15)
C148 H14H 0.9800
C148 H14I 0.9800
C148 H14J 0.9800
C149 H14K 0.9800
C149 H14L 0.9800
C149 H14M 0.9800
C150 H15E 0.9800
C150 H15F 0.9800
C150 H15G 0.9800
C347 C350 1.537(16)
C347 C348 1.550(16)
C347 C349 1.563(16)
C348 H34D 0.9800
C348 H34E 0.9800
C348 H34F 0.9800
C349 H34G 0.9800
C349 H34H 0.9800
C349 H34I 0.9800
C350 H35B 0.9800
C350 H35C 0.9800
C350 H35D 0.9800
C14 C151 1.536(18)
C151 C152 1.3900
C151 C156 1.3900
C152 C153 1.3900
C152 H15A 0.9500
C153 C154 1.3900
C153 H15B 0.9500
C154 C155 1.3900
C154 C157 1.59(2)
C155 C156 1.3900
C155 H15C 0.9500
C156 H15D 0.9500
C157 C359 1.518(19)
C157 C158 1.530(15)
C157 C160 1.532(15)
C157 C358 1.544(19)
C157 C360 1.545(19)
C157 C159 1.573(15)
C158 H15H 0.9800
C158 H15I 0.9800
C158 H15J 0.9800
C159 H15K 0.9800
C159 H15L 0.9800
C159 H15M 0.9800
C160 H16E 0.9800
C160 H16F 0.9800
C160 H16G 0.9800
C358 H35E 0.9800
C358 H35F 0.9800
C358 H35G 0.9800
C359 H35H 0.9800
C359 H35I 0.9800
C359 H35J 0.9800
C360 H36B 0.9800
C360 H36C 0.9800
C360 H36D 0.9800
C15 C161 1.552(18)
C161 C162 1.3900
C161 C166 1.3900
C162 C163 1.3900
C162 H16A 0.9500
C163 C164 1.3900
C163 H16B 0.9500
C164 C165 1.3900
C164 C367 1.555(18)
C164 C167 1.56(2)
C165 C166 1.3900
C165 H16C 0.9500
C166 H16D 0.9500
C167 C168 1.543(16)
C167 C170 1.562(16)
C167 C169 1.575(17)
C168 H16H 0.9800
C168 H16I 0.9800
C168 H16J 0.9800
C169 H16K 0.9800
C169 H16L 0.9800
C169 H16M 0.9800
C170 H17E 0.9800
C170 H17F 0.9800
C170 H17G 0.9800
C367 C368 1.539(15)
C367 C370 1.555(16)
C367 C369 1.578(16)
C368 H36E 0.9800
C368 H36F 0.9800
C368 H36G 0.9800
C369 H36H 0.9800
C369 H36I 0.9800
C369 H36J 0.9800
C370 H37A 0.9800
C370 H37B 0.9800
C370 H37C 0.9800
C16 C171 1.555(18)
C171 C172 1.3900
C171 C176 1.3900
C172 C173 1.3900
C172 H17A 0.9500
C173 C174 1.3900
C173 H17B 0.9500
C174 C175 1.3900
C174 C177 1.55(2)
C175 C176 1.3900
C175 H17C 0.9500
C176 H17D 0.9500
C177 C178 1.526(15)
C177 C378 1.530(19)
C177 C379 1.544(19)
C177 C180 1.549(15)
C177 C380 1.562(19)
C177 C179 1.579(15)
C178 H17H 0.9800
C178 H17I 0.9800
C178 H17J 0.9800
C179 H17K 0.9800
C179 H17L 0.9800
C179 H17M 0.9800
C180 H18E 0.9800
C180 H18F 0.9800
C180 H18G 0.9800
C378 H37D 0.9800
C378 H37E 0.9800
C378 H37F 0.9800
C379 H37G 0.9800
C379 H37H 0.9800
C379 H37I 0.9800
C380 H38D 0.9800
C380 H38E 0.9800
C380 H38F 0.9800
C17 C181 1.534(18)
C181 C182 1.3900
C181 C186 1.3900
C182 C183 1.3900
C182 H18A 0.9500
C183 C184 1.3900
C183 H18B 0.9500
C184 C185 1.3900
C184 C187 1.54(5)
C184 C387 1.55(5)
C185 C186 1.3900
C185 H18C 0.9500
C186 H18D 0.9500
C187 C188 1.532(16)
C187 C190 1.551(16)
C187 C189 1.556(16)
C188 H18H 0.9800
C188 H18I 0.9800
C188 H18J 0.9800
C189 H18K 0.9800
C189 H18L 0.9800
C189 H18M 0.9800
C190 H19A 0.9800
C190 H19B 0.9800
C190 H19C 0.9800
C387 C388 1.524(16)
C387 C390 1.538(16)
C387 C389 1.563(16)
C388 H38G 0.9800
C388 H38H 0.9800
C388 H38I 0.9800
C389 H38J 0.9800
C389 H38K 0.9800
C389 H38L 0.9800
C390 H39D 0.9800
C390 H39E 0.9800
C390 H39F 0.9800
C191 H19D 0.9800
C191 H19E 0.9800
C191 H19F 0.9800
C192 H19G 0.9800
C192 H19H 0.9800
C192 H19I 0.9800
C193 H19J 0.9800
C193 H19K 0.9800
C193 H19L 0.9800
C194 H19M 0.9800
C194 H19N 0.9800
C194 H19O 0.9800
C195 H19P 0.9800
C195 H19Q 0.9800
C195 H19R 0.9800
C196 H19S 0.9800
C196 H19T 0.9800
C196 H19U 0.9800
C197 H19V 0.9800
C197 H19W 0.9800
C197 H19X 0.9800
C198 H19Y 0.9800
C198 H19Z 0.9800
C198 H1:A 0.9800
C199 H1:B 0.9800
C199 H1:C 0.9800
C199 H1:D 0.9800
C200 H20A 0.9800
C200 H20B 0.9800
C200 H20C 0.9800
C201 H20D 0.9800
C201 H20E 0.9800
C201 H20F 0.9800
C202 H20G 0.9800
C202 H20H 0.9800
C202 H20I 0.9800
